data_7714807
loop_
_publ_author_name
'Liu, Guan-Lin'
'Wu, En-Hsu'
'Hung, Yu-Ching'
'Chou, Wei-Chi'
'Hung, Chia-Hsin'
'Lin, Chu-Chieh'
'Ko, Bao-Tsan'

_publ_section_title
;
 Tetracosanuclear nickel complexes as effective catalysts for
 cycloaddition of carbon dioxide with epoxides.
;
_journal_issue 4
_journal_name_full 'Dalton transactions (Cambridge, England : 2003)'
_journal_page_first 1425
_journal_page_last 1429
_journal_paper_doi 10.1039/d3dt03460g
_journal_volume 53
_journal_year 2024
_chemical_formula_moiety 'C184 H280 Br8 N16 Ni24 O80, 0.5[H2O], 10[CH2Cl2], 9[C6H14]'
_chemical_formula_sum 'C248 H427 Br8 Cl20 N16 Ni24 O80.5'
_chemical_formula_weight 7678.35
_space_group_crystal_system monoclinic
_space_group_IT_number 14
_space_group_name_Hall '-P 2yn'
_space_group_name_H-M_alt 'P 1 21/n 1'
_atom_sites_solution_hydrogens geom
_audit_creation_date 2023-12-04
_audit_creation_method
;
Olex2 1.5
(compiled 2023.08.24 svn.re1ec1418 for OlexSys, GUI svn.r6817)
;
_audit_update_record
;
2023-12-10 deposited with the CCDC.	2023-12-21 downloaded from the CCDC.
;
_cell_angle_alpha 90
_cell_angle_beta 90.081(7)
_cell_angle_gamma 90
_cell_formula_units_Z 4
_cell_length_a 33.816(4)
_cell_length_b 26.775(4)
_cell_length_c 36.089(5)
_cell_measurement_reflns_used 9757
_cell_measurement_temperature 150.00
_cell_measurement_theta_max 25.28
_cell_measurement_theta_min 2.56
_cell_volume 32676(8)
_computing_cell_refinement 'SAINT V8.40A (Bruker, 2019)'
_computing_data_collection 'SAINT V8.40A (Bruker, 2019)'
_computing_data_reduction 'SAINT V8.40A (Bruker, 2019)'
_computing_molecular_graphics 'Olex2 1.5 (Dolomanov et al., 2009)'
_computing_publication_material 'Olex2 1.5 (Dolomanov et al., 2009)'
_computing_structure_refinement 'SHELXL 2018/3 (Sheldrick, 2015)'
_diffrn_ambient_temperature 150.00
_diffrn_measured_fraction_theta_full 0.996
_diffrn_measured_fraction_theta_max 0.996
_diffrn_measurement_device_type 'Bruker APEX-II CCD'
_diffrn_measurement_method '\f and \w scans'
_diffrn_radiation_type MoK\a
_diffrn_radiation_wavelength 0.71073
_diffrn_reflns_av_R_equivalents 0.1287
_diffrn_reflns_av_unetI/netI 0.1290
_diffrn_reflns_Laue_measured_fraction_full 0.996
_diffrn_reflns_Laue_measured_fraction_max 0.996
_diffrn_reflns_limit_h_max 40
_diffrn_reflns_limit_h_min -40
_diffrn_reflns_limit_k_max 31
_diffrn_reflns_limit_k_min -31
_diffrn_reflns_limit_l_max 42
_diffrn_reflns_limit_l_min -42
_diffrn_reflns_number 295879
_diffrn_reflns_point_group_measured_fraction_full 0.996
_diffrn_reflns_point_group_measured_fraction_max 0.996
_diffrn_reflns_theta_full 25.000
_diffrn_reflns_theta_max 25.000
_diffrn_reflns_theta_min 2.426
_diffrn_source_current 30.0
_diffrn_source_power 1.5
_diffrn_source_voltage 50.0
_diffrn_standards_number 0
_exptl_absorpt_coefficient_mu 2.562
_exptl_absorpt_correction_T_max 0.7455
_exptl_absorpt_correction_T_min 0.4691
_exptl_absorpt_correction_type multi-scan
_exptl_absorpt_process_details
;
SADABS-2016/2 (Bruker,2016/2) was used for absorption correction.
wR2(int) was 0.1235 before and 0.0960 after correction.
The Ratio of minimum to maximum transmission is 0.6292.
The \l/2 correction factor is Not present.
;
_exptl_crystal_colour green
_exptl_crystal_colour_primary green
_exptl_crystal_density_diffrn 1.561
_exptl_crystal_description cube
_exptl_crystal_F_000 15852
_exptl_crystal_size_max 0.64
_exptl_crystal_size_mid 0.27
_exptl_crystal_size_min 0.23
_refine_diff_density_max 1.219
_refine_diff_density_min -1.139
_refine_diff_density_rms 0.136
_refine_ls_extinction_method none
_refine_ls_goodness_of_fit_ref 1.009
_refine_ls_hydrogen_treatment constr
_refine_ls_matrix_type full
_refine_ls_number_parameters 2938
_refine_ls_number_reflns 57357
_refine_ls_number_restraints 2121
_refine_ls_restrained_S_all 1.016
_refine_ls_R_factor_all 0.1667
_refine_ls_R_factor_gt 0.0875
_refine_ls_shift/su_max 0.011
_refine_ls_shift/su_mean 0.000
_refine_ls_structure_factor_coef Fsqd
_refine_ls_weighting_details 'w=1/[\s^2^(Fo^2^)+(0.1669P)^2^] where P=(Fo^2^+2Fc^2^)/3'
_refine_ls_weighting_scheme calc
_refine_ls_wR_factor_gt 0.2525
_refine_ls_wR_factor_ref 0.2980
_reflns_Friedel_coverage 0.000
_reflns_number_gt 26439
_reflns_number_total 57357
_reflns_threshold_expression 'I > 2\s(I)'
_cod_data_source_file d3dt03460g2.cif
_cod_data_source_block (l5ni3)8_sq
_cod_depositor_comments 'Adding full bibliography for 7714805--7714810.cif.'
_cod_original_sg_symbol_H-M 'P 21/n'
_cod_original_formula_sum 'C248 H427 Br8 Cl20 N16 Ni24 O80.50'
_cod_database_code 7714807
_shelx_shelxl_version_number 2018/3
_shelx_space_group_comment
;
The symmetry employed for this shelxl refinement is uniquely defined
by the following loop, which should always be used as a source of
symmetry information in preference to the above space-group names.
They are only intended as comments.
;
_shelx_estimated_absorpt_t_max 0.590
_shelx_estimated_absorpt_t_min 0.291
_olex2_refinement_description
;
1. Fixed Uiso
 At 1.2 times of:
  All C(H) groups, All C(H,H) groups, All O(H) groups
 At 1.5 times of:
  All C(H,H,H) groups
2. Restrained distances
 N12-C128 = C128-C125
 1.5 with sigma of 0.02
 C129-N12 = N12-C130
 1.47 with sigma of 0.02
 C130-N12 = N12-C128
 1.47 with sigma of 0.02
 H35A-H34C
 2.5 with sigma of 0.01
 C129-N12 = N12-C128
 1.47 with sigma of 0.02
 N16-C174 = C174-C171
 1.52 with sigma of 0.02
 C175-N16 = N16-C174
 1.47 with sigma of 0.02
 C130-N12 = N12-C1E
 1.46 with sigma of 0.02
 C1D-C125
 1.5 with sigma of 0.01
 H8A-H9B
 2.2 with sigma of 0.01
 H31A-H32A
 2.2 with sigma of 0.01
 H77C-H78A
 2.2 with sigma of 0.01
 H12Q-H13E
 2.2 with sigma of 0.01
 H83B-H84B
 2.2 with sigma of 0.01
 H10A-H10E
 2.2 with sigma of 0.01
 H82A-H83C
 2.2 with sigma of 0.01
 H36-H83A
 2.2 with sigma of 0.01
 H12Q-H56
 2.2 with sigma of 0.01
 H10B-H97
 2.2 with sigma of 0.01
 H12R-H13E
 2.2 with sigma of 0.01
 N12-C125
 2.45 with sigma of 0.04
 C129-C130
 2.401 with sigma of 0.04
 C130-C128
 2.401 with sigma of 0.04
 C129-C128
 2.401 with sigma of 0.04
 N16-C171
 2.483 with sigma of 0.04
 C175-C174
 2.401 with sigma of 0.04
 C130-C1E
 2.161 with sigma of 0.04
 C35A-C33 \\sim C35-C33
 with sigma of 0.02
 N4-C38 \\sim N4-C38A
 with sigma of 0.02
 N4-C37A \\sim N4-C37
 with sigma of 0.02
 N4-C36A \\sim N4-C36
 with sigma of 0.02
 C36A-C33 \\sim C36-C33
 with sigma of 0.02
 C1E-N12 \\sim N12-C128
 with sigma of 0.02
3. Uiso/Uaniso restraints and constraints
C1 \\sim C1A \\sim C1AA \\sim C174 \\sim C2 \\sim C3 \\sim C4 \\sim C5 \\sim C6
\\sim C7 \\sim C8 \\sim C9 \\sim C10 \\sim C11 \\sim C12 \\sim C13 \\sim C14
\\sim C15 \\sim C16 \\sim C17 \\sim C18 \\sim C19 \\sim C20 \\sim C21 \\sim C22
\\sim C23 \\sim C24 \\sim C25 \\sim C26 \\sim C27 \\sim C28 \\sim C29 \\sim C30
\\sim C31 \\sim C32 \\sim C33 \\sim C34 \\sim C36 \\sim C36A \\sim C37 \\sim
C37A \\sim C38 \\sim C38A \\sim C39 \\sim C40 \\sim C41 \\sim C42 \\sim C43
\\sim C44 \\sim C45 \\sim C46 \\sim C47 \\sim C48 \\sim C49 \\sim C50 \\sim C51
\\sim C52 \\sim C53 \\sim C54 \\sim C55 \\sim C56 \\sim C57 \\sim C58 \\sim C59
\\sim C60 \\sim C61 \\sim C62 \\sim C63 \\sim C64 \\sim C65 \\sim C66 \\sim C67
\\sim C68 \\sim C69 \\sim C70 \\sim C71 \\sim C72 \\sim C73 \\sim C74 \\sim C75
\\sim C76 \\sim C77 \\sim C78 \\sim C79 \\sim C80 \\sim C81 \\sim C82 \\sim C83
\\sim C84 \\sim C85 \\sim C86 \\sim C87 \\sim C88 \\sim C89 \\sim C90 \\sim C91
\\sim C92 \\sim C93 \\sim C94 \\sim C95 \\sim C96 \\sim C97 \\sim C98 \\sim C99
\\sim C100 \\sim C101 \\sim C102 \\sim C103 \\sim C104 \\sim C105 \\sim C106
\\sim C107 \\sim C108 \\sim C109 \\sim C110 \\sim C111 \\sim C112 \\sim C113
\\sim C114 \\sim C115 \\sim C116 \\sim C117 \\sim C118 \\sim C119 \\sim C120
\\sim C121 \\sim C122 \\sim C123 \\sim C124 \\sim C125 \\sim C126 \\sim C127
\\sim C1D \\sim C128 \\sim C1E \\sim C129 \\sim C130 \\sim C131 \\sim C132
\\sim C133 \\sim C134 \\sim C135 \\sim C136 \\sim C137 \\sim C138 \\sim C139
\\sim C140 \\sim C141 \\sim C142 \\sim C143 \\sim C144 \\sim C145 \\sim C146
\\sim C147 \\sim C148 \\sim C149 \\sim C150 \\sim C151 \\sim C152 \\sim C153
\\sim C154 \\sim C155 \\sim C156 \\sim C157 \\sim C158 \\sim C159 \\sim C160
\\sim C161 \\sim C162 \\sim C163 \\sim C164 \\sim C165 \\sim C166 \\sim C167
\\sim C168 \\sim C169 \\sim C170 \\sim C171 \\sim C172 \\sim C173 \\sim C1B
\\sim C175 \\sim C176 \\sim C177 \\sim C178 \\sim C179 \\sim C180 \\sim C181
\\sim C182 \\sim C183 \\sim C184 \\sim C35 \\sim C35A: within 2A with sigma of
0.01 and sigma for terminal atoms of 0.02 within 2A
Uanis(C1) \\sim Ueq, Uanis(C1A) \\sim Ueq, Uanis(C1AA) \\sim Ueq, Uanis(C174)
\\sim Ueq, Uanis(C2) \\sim Ueq, Uanis(C3) \\sim Ueq, Uanis(C4) \\sim Ueq,
Uanis(C5) \\sim Ueq, Uanis(C6) \\sim Ueq, Uanis(C7) \\sim Ueq, Uanis(C8) \\sim
Ueq, Uanis(C9) \\sim Ueq, Uanis(C10) \\sim Ueq, Uanis(C11) \\sim Ueq,
Uanis(C12) \\sim Ueq, Uanis(C13) \\sim Ueq, Uanis(C14) \\sim Ueq, Uanis(C15)
\\sim Ueq, Uanis(C16) \\sim Ueq, Uanis(C17) \\sim Ueq, Uanis(C18) \\sim Ueq,
Uanis(C19) \\sim Ueq, Uanis(C20) \\sim Ueq, Uanis(C21) \\sim Ueq, Uanis(C22)
\\sim Ueq, Uanis(C23) \\sim Ueq, Uanis(C24) \\sim Ueq, Uanis(C25) \\sim Ueq,
Uanis(C26) \\sim Ueq, Uanis(C27) \\sim Ueq, Uanis(C28) \\sim Ueq, Uanis(C29)
\\sim Ueq, Uanis(C30) \\sim Ueq, Uanis(C31) \\sim Ueq, Uanis(C32) \\sim Ueq,
Uanis(C33) \\sim Ueq, Uanis(C34) \\sim Ueq, Uanis(C36) \\sim Ueq, Uanis(C36A)
\\sim Ueq, Uanis(C37) \\sim Ueq, Uanis(C37A) \\sim Ueq, Uanis(C38) \\sim Ueq,
Uanis(C38A) \\sim Ueq, Uanis(C39) \\sim Ueq, Uanis(C40) \\sim Ueq, Uanis(C41)
\\sim Ueq, Uanis(C42) \\sim Ueq, Uanis(C43) \\sim Ueq, Uanis(C44) \\sim Ueq,
Uanis(C45) \\sim Ueq, Uanis(C46) \\sim Ueq, Uanis(C47) \\sim Ueq, Uanis(C48)
\\sim Ueq, Uanis(C49) \\sim Ueq, Uanis(C50) \\sim Ueq, Uanis(C51) \\sim Ueq,
Uanis(C52) \\sim Ueq, Uanis(C53) \\sim Ueq, Uanis(C54) \\sim Ueq, Uanis(C55)
\\sim Ueq, Uanis(C56) \\sim Ueq, Uanis(C57) \\sim Ueq, Uanis(C58) \\sim Ueq,
Uanis(C59) \\sim Ueq, Uanis(C60) \\sim Ueq, Uanis(C61) \\sim Ueq, Uanis(C62)
\\sim Ueq, Uanis(C63) \\sim Ueq, Uanis(C64) \\sim Ueq, Uanis(C65) \\sim Ueq,
Uanis(C66) \\sim Ueq, Uanis(C67) \\sim Ueq, Uanis(C68) \\sim Ueq, Uanis(C69)
\\sim Ueq, Uanis(C70) \\sim Ueq, Uanis(C71) \\sim Ueq, Uanis(C72) \\sim Ueq,
Uanis(C73) \\sim Ueq, Uanis(C74) \\sim Ueq, Uanis(C75) \\sim Ueq, Uanis(C76)
\\sim Ueq, Uanis(C77) \\sim Ueq, Uanis(C78) \\sim Ueq, Uanis(C79) \\sim Ueq,
Uanis(C80) \\sim Ueq, Uanis(C81) \\sim Ueq, Uanis(C82) \\sim Ueq, Uanis(C83)
\\sim Ueq, Uanis(C84) \\sim Ueq, Uanis(C85) \\sim Ueq, Uanis(C86) \\sim Ueq,
Uanis(C87) \\sim Ueq, Uanis(C88) \\sim Ueq, Uanis(C89) \\sim Ueq, Uanis(C90)
\\sim Ueq, Uanis(C91) \\sim Ueq, Uanis(C92) \\sim Ueq, Uanis(C93) \\sim Ueq,
Uanis(C94) \\sim Ueq, Uanis(C95) \\sim Ueq, Uanis(C96) \\sim Ueq, Uanis(C97)
\\sim Ueq, Uanis(C98) \\sim Ueq, Uanis(C99) \\sim Ueq, Uanis(C100) \\sim Ueq,
Uanis(C101) \\sim Ueq, Uanis(C102) \\sim Ueq, Uanis(C103) \\sim Ueq,
Uanis(C104) \\sim Ueq, Uanis(C105) \\sim Ueq, Uanis(C106) \\sim Ueq,
Uanis(C107) \\sim Ueq, Uanis(C108) \\sim Ueq, Uanis(C109) \\sim Ueq,
Uanis(C110) \\sim Ueq, Uanis(C111) \\sim Ueq, Uanis(C112) \\sim Ueq,
Uanis(C113) \\sim Ueq, Uanis(C114) \\sim Ueq, Uanis(C115) \\sim Ueq,
Uanis(C116) \\sim Ueq, Uanis(C117) \\sim Ueq, Uanis(C118) \\sim Ueq,
Uanis(C119) \\sim Ueq, Uanis(C120) \\sim Ueq, Uanis(C121) \\sim Ueq,
Uanis(C122) \\sim Ueq, Uanis(C123) \\sim Ueq, Uanis(C124) \\sim Ueq,
Uanis(C125) \\sim Ueq, Uanis(C126) \\sim Ueq, Uanis(C127) \\sim Ueq, Uanis(C1D)
\\sim Ueq, Uanis(C128) \\sim Ueq, Uanis(C1E) \\sim Ueq, Uanis(C129) \\sim Ueq,
Uanis(C130) \\sim Ueq, Uanis(C131) \\sim Ueq, Uanis(C132) \\sim Ueq,
Uanis(C133) \\sim Ueq, Uanis(C134) \\sim Ueq, Uanis(C135) \\sim Ueq,
Uanis(C136) \\sim Ueq, Uanis(C137) \\sim Ueq, Uanis(C138) \\sim Ueq,
Uanis(C139) \\sim Ueq, Uanis(C140) \\sim Ueq, Uanis(C141) \\sim Ueq,
Uanis(C142) \\sim Ueq, Uanis(C143) \\sim Ueq, Uanis(C144) \\sim Ueq,
Uanis(C145) \\sim Ueq, Uanis(C146) \\sim Ueq, Uanis(C147) \\sim Ueq,
Uanis(C148) \\sim Ueq, Uanis(C149) \\sim Ueq, Uanis(C150) \\sim Ueq,
Uanis(C151) \\sim Ueq, Uanis(C152) \\sim Ueq, Uanis(C153) \\sim Ueq,
Uanis(C154) \\sim Ueq, Uanis(C155) \\sim Ueq, Uanis(C156) \\sim Ueq,
Uanis(C157) \\sim Ueq, Uanis(C158) \\sim Ueq, Uanis(C159) \\sim Ueq,
Uanis(C160) \\sim Ueq, Uanis(C161) \\sim Ueq, Uanis(C162) \\sim Ueq,
Uanis(C163) \\sim Ueq, Uanis(C164) \\sim Ueq, Uanis(C165) \\sim Ueq,
Uanis(C166) \\sim Ueq, Uanis(C167) \\sim Ueq, Uanis(C168) \\sim Ueq,
Uanis(C169) \\sim Ueq, Uanis(C170) \\sim Ueq, Uanis(C171) \\sim Ueq,
Uanis(C172) \\sim Ueq, Uanis(C173) \\sim Ueq, Uanis(C1B) \\sim Ueq, Uanis(C175)
\\sim Ueq, Uanis(C176) \\sim Ueq, Uanis(C177) \\sim Ueq, Uanis(C178) \\sim Ueq,
Uanis(C179) \\sim Ueq, Uanis(C180) \\sim Ueq, Uanis(C181) \\sim Ueq,
Uanis(C182) \\sim Ueq, Uanis(C183) \\sim Ueq, Uanis(C184) \\sim Ueq, Uanis(C35)
\\sim Ueq, Uanis(C35A) \\sim Ueq: with sigma of 0.01 and sigma for terminal
atoms of 0.01
Uanis(C35) \\sim Ueq, Uanis(C35A) \\sim Ueq: with sigma of 0.01 and sigma for
terminal atoms of 0.02
Uanis(C36) \\sim Ueq, Uanis(C37) \\sim Ueq, Uanis(C38) \\sim Ueq, Uanis(C34)
\\sim Ueq: with sigma of 0.01 and sigma for terminal atoms of 0.02
Uanis(C128) \\sim Ueq, Uanis(C125) \\sim Ueq, Uanis(C127) \\sim Ueq: with sigma
of 0.001 and sigma for terminal atoms of 0.002
Uanis(C175) \\sim Ueq: with sigma of 0.001 and sigma for terminal atoms of 0.002
Uanis(Br2) \\sim Ueq, Uanis(Br1) \\sim Ueq, Uanis(Br2A) \\sim Ueq, Uanis(Br1A)
\\sim Ueq: with sigma of 0.001 and sigma for terminal atoms of 0.002
Uanis(C128) \\sim Ueq, Uanis(C1E) \\sim Ueq, Uanis(C127) \\sim Ueq, Uanis(C1D)
\\sim Ueq: with sigma of 0.001 and sigma for terminal atoms of 0.002
Uanis(C35) = Uanis(C35A)
Uanis(C38) = Uanis(C38A)
Uanis(C37) = Uanis(C37A)
Uanis(C36) = Uanis(C36A)
Uanis(C176) = Uanis(C1A)
Uanis(C175) = Uanis(C1AA)
Uanis(C174) = Uanis(C174)
Uanis(Br1) = Uanis(Br1A)
Uanis(Br2) = Uanis(Br2A)
Uanis(C128) = Uanis(C1E)
4. Others
 Sof(C36A)=Sof(H36C)=Sof(H36D)=Sof(C37A)=Sof(H37D)=Sof(H37E)=Sof(H37F)=
 Sof(C38A)=Sof(H38D)=Sof(H38E)=Sof(H38F)=1-FVAR(1)
 Sof(C36)=Sof(H36A)=Sof(H36B)=Sof(C37)=Sof(H37A)=Sof(H37B)=Sof(H37C)=Sof(C38)=
 Sof(H38A)=Sof(H38B)=Sof(H38C)=FVAR(1)
 Sof(C1A)=Sof(H1AA)=Sof(H1AB)=Sof(H1AC)=Sof(C1AA)=Sof(H1AD)=Sof(H1AE)=
 Sof(H1AF)=Sof(C174)=Sof(H17A)=Sof(H17B)=1-FVAR(2)
 Sof(C1B)=Sof(H1BA)=Sof(H1BB)=Sof(C175)=Sof(H17N)=Sof(H17O)=Sof(H17P)=
 Sof(C176)=Sof(H17Q)=Sof(H17R)=Sof(H17S)=FVAR(2)
 Sof(Br1A)=Sof(Br2A)=1-FVAR(3)
 Sof(Br1)=Sof(Br2)=FVAR(3)
 Sof(C1D)=Sof(H1DA)=Sof(H1DB)=Sof(H1DC)=1-FVAR(4)
 Sof(C127)=Sof(H12L)=Sof(H12M)=Sof(H12N)=FVAR(4)
 Sof(C1E)=Sof(H1EA)=Sof(H1EB)=1-FVAR(5)
 Sof(C128)=Sof(H12O)=Sof(H12P)=FVAR(5)
 Sof(C35A)=Sof(H35D)=Sof(H35E)=Sof(H35F)=1-FVAR(6)
 Sof(C35)=Sof(H35A)=Sof(H35B)=Sof(H35C)=FVAR(6)
5.a Ternary CH refined with riding coordinates:
 O6(H6), O16(H16), O26(H26), O36(H36), O46(H46), O56(H56), O66(H66), O76(H76)
5.b Secondary CH2 refined with riding coordinates:
 C174(H17A,H17B), C9(H9A,H9B), C13(H13A,H13B), C32(H32A,H32B), C36(H36A,H36B),
 C36A(H36C,H36D), C55(H55A,H55B), C59(H59A,H59B), C78(H78A,H78B), C82(H82A,
 H82B), C101(H10D,H10E), C105(H10L,H10M), C124(H12G,H12H), C128(H12O,H12P),
 C1E(H1EA,H1EB), C147(H14G,H14H), C151(H15G,H15H), C170(H17F,H17G), C1B(H1BA,
 H1BB)
5.c Aromatic/amide H refined with riding coordinates:
 C2(H2), C3(H3), C5(H5), C25(H25), C26(H26A), C28(H28), C48(H48), C49(H49),
 C51(H51), C71(H71), C72(H72), C74(H74), C94(H94), C95(H95), C97(H97),
 C117(H117), C118(H118), C120(H120), C140(H140), C141(H141), C143(H143),
 C163(H163), C164(H164), C166(H166)
5.d Idealised Me refined as rotating group:
 C1A(H1AA,H1AB,H1AC), C1AA(H1AD,H1AE,H1AF), C8(H8A,H8B,H8C), C11(H11A,H11B,
 H11C), C12(H12A,H12B,H12C), C14(H14A,H14B,H14C), C15(H15A,H15B,H15C), C17(H17C,
 H17D,H17E), C19(H19A,H19B,H19C), C21(H21A,H21B,H21C), C23(H23A,H23B,H23C),
 C31(H31A,H31B,H31C), C34(H34A,H34B,H34C), C37(H37A,H37B,H37C), C37A(H37D,H37E,
 H37F), C38(H38A,H38B,H38C), C38A(H38D,H38E,H38F), C40(H40A,H40B,H40C),
 C42(H42A,H42B,H42C), C44(H44A,H44B,H44C), C46(H46A,H46B,H46C), C54(H54A,H54B,
 H54C), C57(H57A,H57B,H57C), C58(H58A,H58B,H58C), C60(H60A,H60B,H60C), C61(H61A,
 H61B,H61C), C63(H63A,H63B,H63C), C65(H65A,H65B,H65C), C67(H67A,H67B,H67C),
 C69(H69A,H69B,H69C), C77(H77A,H77B,H77C), C80(H80A,H80B,H80C), C81(H81A,H81B,
 H81C), C83(H83A,H83B,H83C), C84(H84A,H84B,H84C), C86(H86A,H86B,H86C), C88(H88A,
 H88B,H88C), C90(H90A,H90B,H90C), C92(H92A,H92B,H92C), C100(H10A,H10B,H10C),
 C103(H10F,H10G,H10H), C104(H10I,H10J,H10K), C106(H10N,H10O,H10P), C107(H10Q,
 H10R,H10S), C109(H10T,H10U,H10V), C111(H11D,H11E,H11F), C113(H11G,H11H,H11I),
 C115(H11J,H11K,H11L), C123(H12D,H12E,H12F), C126(H12I,H12J,H12K), C127(H12L,
 H12M,H12N), C1D(H1DA,H1DB,H1DC), C129(H12Q,H12R,H12S), C130(H13C,H13D,H13E),
 C132(H13F,H13G,H13H), C134(H13I,H13J,H13K), C136(H13L,H13M,H13N), C138(H13O,
 H13P,H13Q), C146(H14D,H14E,H14F), C149(H14I,H14J,H14K), C150(H15D,H15E,H15F),
 C152(H15I,H15J,H15K), C153(H15L,H15M,H15N), C155(H15O,H15P,H15Q), C157(H15R,
 H15S,H15T), C159(H15U,H15V,H15W), C161(H16A,H16B,H16C), C169(H16D,H16E,H16F),
 C172(H17H,H17I,H17J), C173(H17K,H17L,H17M), C175(H17N,H17O,H17P), C176(H17Q,
 H17R,H17S), C178(H17T,H17U,H17V), C180(H18A,H18B,H18C), C182(H18D,H18E,H18F),
 C184(H18G,H18H,H18I), C35(H35A,H35B,H35C), C35A(H35D,H35E,H35F)
;
_platon_squeeze_special_details
;
A solvent mask was calculated and 3481 electrons were 
found in a volume of 13905\%A^3^ in 4 voids per unit cell. 
This is consistent with the presence of 
0.1[H2O], 10[CH2Cl2],9[C6H14], 0.3[H2O], 0.1[H2O] per Asymmetric Unit 
which account for 3380 electrons 
per unit cell.
;
_platon_squeeze_void_probe_radius 1.20
_olex2_submission_special_instructions 'No special instructions were received'

loop_
_space_group_symop_operation_xyz
'x, y, z'
'-x+1/2, y+1/2, -z+1/2'
'-x, -y, -z'
'x-1/2, -y-1/2, z-1/2'

loop_
_atom_site_label
_atom_site_type_symbol
_atom_site_fract_x
_atom_site_fract_y
_atom_site_fract_z
_atom_site_U_iso_or_equiv
_atom_site_adp_type
_atom_site_occupancy
_atom_site_site_symmetry_order
_atom_site_calc_flag
_atom_site_refinement_flags_posn
_atom_site_refinement_flags_adp
_atom_site_refinement_flags_occupancy
_atom_site_disorder_assembly
_atom_site_disorder_group
Br1 Br 0.94348(14) 0.50927(14) 0.02114(11) 0.0978(8) Uani 0.527(4) 1 d . U P A 1
Br1A Br 0.92277(15) 0.51444(16) 0.01801(12) 0.0978(8) Uani 0.473(4) 1 d . U P A 2
Br2 Br 1.07292(13) 0.23459(15) 0.22796(13) 0.1116(9) Uani 0.527(4) 1 d . U P A 1
Br2A Br 1.08601(14) 0.23570(17) 0.24520(15) 0.1116(9) Uani 0.473(4) 1 d . U P A 2
Br3 Br 0.99112(5) 0.46384(7) 0.54411(5) 0.1248(6) Uani 1 1 d . . . . .
Br4 Br 0.78355(7) 0.22607(11) 0.63341(7) 0.1915(12) Uani 1 1 d . . . . .
Br5 Br 0.45642(6) 0.43198(6) 0.56748(4) 0.1152(6) Uani 1 1 d . . . . .
Br6 Br 0.34889(7) 0.16183(8) 0.34556(8) 0.1742(10) Uani 1 1 d . . . . .
Br7 Br 0.39092(5) 0.45823(7) 0.12177(4) 0.1149(6) Uani 1 1 d . . . . .
Br8 Br 0.64774(6) 0.23631(8) -0.06200(6) 0.1438(8) Uani 1 1 d . . . . .
Ni1 Ni 0.85320(3) 0.27591(5) 0.08212(3) 0.0526(3) Uani 1 1 d . . . . .
Ni2 Ni 0.86526(3) 0.32138(5) 0.15772(3) 0.0520(3) Uani 1 1 d . . . . .
Ni3 Ni 0.86908(3) 0.37948(5) 0.23252(3) 0.0519(3) Uani 1 1 d . . . . .
Ni4 Ni 0.95832(4) 0.45418(5) 0.24825(3) 0.0557(3) Uani 1 1 d . . . . .
Ni5 Ni 0.91345(4) 0.39556(5) 0.30517(3) 0.0539(3) Uani 1 1 d . . . . .
Ni6 Ni 0.86392(3) 0.32909(5) 0.35725(3) 0.0535(3) Uani 1 1 d . . . . .
Ni7 Ni 0.92041(4) 0.25873(6) 0.42665(4) 0.0613(4) Uani 1 1 d . . . . .
Ni8 Ni 0.84140(3) 0.30790(5) 0.43700(3) 0.0569(3) Uani 1 1 d . . . . .
Ni9 Ni 0.76153(3) 0.36420(5) 0.44028(3) 0.0557(3) Uani 1 1 d . . . . .
Ni10 Ni 0.74641(4) 0.43945(7) 0.52335(4) 0.0753(4) Uani 1 1 d . . . . .
Ni11 Ni 0.68564(4) 0.37593(6) 0.48429(3) 0.0592(4) Uani 1 1 d . . . . .
Ni12 Ni 0.63107(3) 0.30513(5) 0.43858(3) 0.0521(3) Uani 1 1 d . . . . .
Ni13 Ni 0.56590(4) 0.22499(5) 0.49200(3) 0.0559(3) Uani 1 1 d . . . . .
Ni14 Ni 0.54668(3) 0.27400(5) 0.41901(3) 0.0507(3) Uani 1 1 d . . . . .
Ni15 Ni 0.53663(3) 0.33877(5) 0.34783(3) 0.0509(3) Uani 1 1 d . . . . .
Ni16 Ni 0.44028(4) 0.39950(5) 0.33690(4) 0.0603(4) Uani 1 1 d . . . . .
Ni17 Ni 0.49053(3) 0.35634(5) 0.27656(3) 0.0530(3) Uani 1 1 d . . . . .
Ni18 Ni 0.54502(3) 0.30466(5) 0.21977(3) 0.0511(3) Uani 1 1 d . . . . .
Ni19 Ni 0.49308(4) 0.23791(5) 0.14622(3) 0.0568(3) Uani 1 1 d . . . . .
Ni20 Ni 0.56832(3) 0.29792(5) 0.13889(3) 0.0542(3) Uani 1 1 d . . . . .
Ni21 Ni 0.64187(3) 0.36889(5) 0.13786(3) 0.0533(3) Uani 1 1 d . . . . .
Ni22 Ni 0.64753(4) 0.44948(5) 0.05630(3) 0.0560(3) Uani 1 1 d . . . . .
Ni23 Ni 0.71562(3) 0.39916(5) 0.09495(3) 0.0532(3) Uani 1 1 d . . . . .
Ni24 Ni 0.77834(3) 0.33718(5) 0.13824(3) 0.0515(3) Uani 1 1 d . . . . .
O1 O 0.88947(18) 0.3282(2) 0.10540(15) 0.0502(15) Uani 1 1 d . . . . .
O2 O 0.88573(19) 0.2202(2) 0.10842(19) 0.0594(17) Uani 1 1 d . . . . .
O3 O 0.89328(18) 0.2548(3) 0.16417(17) 0.0579(17) Uani 1 1 d . . . . .
O4 O 0.82914(17) 0.3828(2) 0.14900(17) 0.0514(16) Uani 1 1 d . . . . .
O5 O 0.84308(18) 0.4297(3) 0.19826(18) 0.0569(17) Uani 1 1 d . . . . .
O6 O 0.82122(16) 0.2864(2) 0.12878(16) 0.0488(15) Uani 1 1 d . . . . .
H6 H 0.814416 0.253690 0.140489 0.059 Uiso 1 1 calc R U . . .
O7 O 0.90540(17) 0.3605(2) 0.19050(16) 0.0486(15) Uani 1 1 d . . . . .
O8 O 0.83845(18) 0.3169(3) 0.21027(16) 0.0553(17) Uani 1 1 d . . . . .
O9 O 0.96200(19) 0.4013(3) 0.20536(18) 0.0608(18) Uani 1 1 d . . . . .
O10 O 0.77603(18) 0.3144(3) 0.19157(18) 0.0576(17) Uani 1 1 d . . . . .
O11 O 0.97082(18) 0.3992(3) 0.28575(18) 0.0612(18) Uani 1 1 d . . . . .
O12 O 0.9576(2) 0.5038(3) 0.29167(19) 0.0636(18) Uani 1 1 d . . . . .
O13 O 0.92287(19) 0.4607(3) 0.33217(17) 0.0628(19) Uani 1 1 d . . . . .
O14 O 0.89971(17) 0.3352(2) 0.27171(17) 0.0515(16) Uani 1 1 d . . . . .
O15 O 0.87517(19) 0.2826(3) 0.31414(19) 0.0623(18) Uani 1 1 d . . . . .
O16 O 0.90139(17) 0.4335(2) 0.25716(16) 0.0524(16) Uani 1 1 d . . . . .
H16 H 0.884601 0.463417 0.262384 0.063 Uiso 1 1 calc R U . . .
O17 O 0.92124(17) 0.3534(3) 0.35353(17) 0.0566(17) Uani 1 1 d . . . . .
O18 O 0.85476(18) 0.3922(3) 0.32382(17) 0.0556(17) Uani 1 1 d . . . . .
O19 O 0.95032(18) 0.3176(3) 0.40313(19) 0.0657(19) Uani 1 1 d . . . . .
O20 O 0.82433(18) 0.3936(3) 0.26807(17) 0.0547(17) Uani 1 1 d . . . . .
O21 O 0.89578(18) 0.3093(3) 0.46153(18) 0.0648(19) Uani 1 1 d . . . . .
O22 O 0.8888(2) 0.2003(3) 0.45186(19) 0.071(2) Uani 1 1 d . . . . .
O23 O 0.83210(19) 0.2415(3) 0.46044(19) 0.0661(19) Uani 1 1 d . . . . .
O24 O 0.85246(18) 0.3712(3) 0.40647(17) 0.0543(17) Uani 1 1 d . . . . .
O25 O 0.79779(19) 0.4157(3) 0.41652(19) 0.0623(18) Uani 1 1 d . . . . .
O26 O 0.87219(17) 0.2753(2) 0.39478(16) 0.0529(16) Uani 1 1 d . . . . .
H26 H 0.858711 0.243925 0.386680 0.064 Uiso 1 1 calc R U . . .
O27 O 0.80702(18) 0.3467(3) 0.47531(18) 0.0640(19) Uani 1 1 d . . . . .
O28 O 0.78593(16) 0.3035(2) 0.41095(17) 0.0514(16) Uani 1 1 d . . . . .
O29 O 0.7931(2) 0.3889(3) 0.5264(2) 0.076(2) Uani 1 1 d . . . . .
O30 O 0.80654(18) 0.3067(3) 0.35168(17) 0.0628(19) Uani 1 1 d . . . . .
O31 O 0.70847(19) 0.3833(3) 0.53641(18) 0.075(2) Uani 1 1 d . . . . .
O32 O 0.7006(2) 0.4896(3) 0.5181(2) 0.086(3) Uani 1 1 d . . . . .
O33 O 0.65523(18) 0.4391(3) 0.49191(18) 0.0611(18) Uani 1 1 d . . . . .
O34 O 0.72195(17) 0.3162(3) 0.47115(17) 0.0588(18) Uani 1 1 d . . . . .
O35 O 0.6793(2) 0.2618(3) 0.44666(18) 0.069(2) Uani 1 1 d . . . . .
O36 O 0.73515(17) 0.4169(2) 0.47127(16) 0.0542(16) Uani 1 1 d . . . . .
H36 H 0.727728 0.446135 0.455489 0.065 Uiso 1 1 calc DR U . . .
O37 O 0.63632(19) 0.3299(3) 0.49169(17) 0.0617(18) Uani 1 1 d . . . . .
O38 O 0.66410(17) 0.3712(2) 0.42957(17) 0.0519(16) Uani 1 1 d . . . . .
O39 O 0.58908(19) 0.2865(3) 0.52043(18) 0.0590(18) Uani 1 1 d . . . . .
O40 O 0.72203(17) 0.3797(2) 0.39979(15) 0.0492(16) Uani 1 1 d . . . . .
O41 O 0.52276(16) 0.2698(2) 0.47116(16) 0.0501(16) Uani 1 1 d . . . . .
O42 O 0.5414(2) 0.1656(3) 0.4632(2) 0.0660(19) Uani 1 1 d . . . . .
O43 O 0.52718(18) 0.2043(2) 0.40852(18) 0.0568(17) Uani 1 1 d . . . . .
O44 O 0.57587(17) 0.3413(3) 0.43109(17) 0.0556(17) Uani 1 1 d . . . . .
O45 O 0.55629(19) 0.3906(2) 0.38476(17) 0.0564(17) Uani 1 1 d . . . . .
O46 O 0.59476(17) 0.2456(2) 0.44553(16) 0.0484(15) Uani 1 1 d . . . . .
H46 H 0.605216 0.215663 0.432129 0.058 Uiso 1 1 calc R U . . .
O47 O 0.50188(17) 0.3085(2) 0.38865(16) 0.0503(16) Uani 1 1 d . . . . .
O48 O 0.57331(17) 0.2802(3) 0.36612(17) 0.0553(17) Uani 1 1 d . . . . .
O49 O 0.44228(19) 0.3422(3) 0.37701(17) 0.0613(18) Uani 1 1 d . . . . .
O50 O 0.63658(18) 0.2860(3) 0.38374(18) 0.0599(18) Uani 1 1 d . . . . .
O51 O 0.43416(17) 0.3457(3) 0.29635(17) 0.0549(17) Uani 1 1 d . . . . .
O52 O 0.4366(2) 0.4548(3) 0.2977(2) 0.0647(19) Uani 1 1 d . . . . .
O53 O 0.47414(19) 0.4211(3) 0.25260(18) 0.0606(18) Uani 1 1 d . . . . .
O54 O 0.51168(18) 0.2942(3) 0.30517(17) 0.0553(17) Uani 1 1 d . . . . .
O55 O 0.53834(18) 0.2500(3) 0.25910(16) 0.0558(17) Uani 1 1 d . . . . .
O56 O 0.49929(18) 0.3884(2) 0.32654(15) 0.0515(16) Uani 1 1 d . . . . .
H56 H 0.512894 0.421266 0.323408 0.062 Uiso 1 1 calc DR U . . .
O57 O 0.48581(18) 0.3204(2) 0.22542(16) 0.0527(16) Uani 1 1 d . . . . .
O58 O 0.54891(18) 0.3636(2) 0.25871(16) 0.0518(16) Uani 1 1 d . . . . .
O59 O 0.45836(18) 0.2861(3) 0.17570(19) 0.0584(17) Uani 1 1 d . . . . .
O60 O 0.57958(17) 0.3640(2) 0.31370(18) 0.0558(17) Uani 1 1 d . . . . .
O61 O 0.51291(19) 0.2975(3) 0.11378(18) 0.0620(18) Uani 1 1 d . . . . .
O62 O 0.52695(19) 0.1892(3) 0.11555(17) 0.0625(18) Uani 1 1 d . . . . .
O63 O 0.58340(19) 0.2359(3) 0.11088(17) 0.0572(17) Uani 1 1 d . . . . .
O64 O 0.55257(18) 0.3550(3) 0.17535(16) 0.0545(17) Uani 1 1 d . . . . .
O65 O 0.60129(18) 0.4108(3) 0.16588(17) 0.0569(17) Uani 1 1 d . . . . .
O66 O 0.54016(18) 0.2558(2) 0.17834(16) 0.0526(16) Uani 1 1 d . . . . .
H66 H 0.555993 0.225155 0.183956 0.063 Uiso 1 1 calc R U . . .
O67 O 0.62444(16) 0.3013(2) 0.16479(17) 0.0519(16) Uani 1 1 d . . . . .
O68 O 0.59816(18) 0.3450(3) 0.10261(17) 0.0588(18) Uani 1 1 d . . . . .
O69 O 0.60473(18) 0.2912(3) 0.22265(17) 0.0606(18) Uani 1 1 d . . . . .
O70 O 0.60793(19) 0.3905(3) 0.05200(17) 0.0592(18) Uani 1 1 d . . . . .
O71 O 0.69250(18) 0.4023(3) 0.04210(17) 0.0591(18) Uani 1 1 d . . . . .
O72 O 0.6872(2) 0.5075(3) 0.05869(18) 0.0626(18) Uani 1 1 d . . . . .
O73 O 0.73834(19) 0.4680(3) 0.08688(19) 0.0645(19) Uani 1 1 d . . . . .
O74 O 0.68681(17) 0.3328(3) 0.10663(17) 0.0529(16) Uani 1 1 d . . . . .
O75 O 0.73626(19) 0.2846(3) 0.12674(17) 0.0588(17) Uani 1 1 d . . . . .
O76 O 0.66196(18) 0.4284(2) 0.10896(16) 0.0540(16) Uani 1 1 d . . . . .
H76 H 0.665149 0.458196 0.125418 0.065 Uiso 1 1 calc R U . . .
O77 O 0.77011(18) 0.3643(3) 0.08556(17) 0.0563(17) Uani 1 1 d . . . . .
O78 O 0.73768(16) 0.3959(2) 0.14894(16) 0.0483(15) Uani 1 1 d . . . . .
O79 O 0.82178(18) 0.3334(3) 0.05577(17) 0.0552(17) Uani 1 1 d . . . . .
O80 O 0.68008(19) 0.3875(3) 0.17953(17) 0.0586(17) Uani 1 1 d . . . . .
N1 N 0.8924(2) 0.2765(3) 0.0389(2) 0.054(2) Uani 1 1 d . . . . .
N2 N 0.8143(2) 0.2174(3) 0.0603(2) 0.059(2) Uani 1 1 d . . . . .
N3 N 1.0181(3) 0.4631(3) 0.2442(2) 0.061(2) Uani 1 1 d . . . . .
N4 N 0.9448(3) 0.5152(3) 0.2095(2) 0.065(2) Uani 1 1 d D . . . .
N5 N 0.9637(2) 0.2487(4) 0.4662(2) 0.065(2) Uani 1 1 d . . . . .
N6 N 0.9449(3) 0.2050(4) 0.3880(3) 0.069(2) Uani 1 1 d . . . . .
N7 N 0.7514(3) 0.4511(5) 0.5795(3) 0.097(4) Uani 1 1 d . . . . .
N8 N 0.7857(3) 0.5001(5) 0.5093(3) 0.105(4) Uani 1 1 d . . . . .
N9 N 0.5278(2) 0.2124(3) 0.5350(2) 0.059(2) Uani 1 1 d . . . . .
N10 N 0.6114(3) 0.1748(3) 0.5128(2) 0.068(2) Uani 1 1 d . . . . .
N11 N 0.3797(3) 0.3985(4) 0.3384(2) 0.075(3) Uani 1 1 d . . . . .
N12 N 0.4470(3) 0.4576(4) 0.3780(2) 0.087(3) Uani 1 1 d D . . . .
N13 N 0.4482(2) 0.2330(4) 0.1080(2) 0.070(3) Uani 1 1 d . . . . .
N14 N 0.4734(2) 0.1741(3) 0.1790(2) 0.060(2) Uani 1 1 d . . . . .
N15 N 0.6402(2) 0.4609(3) 0.0007(2) 0.059(2) Uani 1 1 d . . . . .
N16 N 0.6000(2) 0.5008(3) 0.0708(2) 0.065(2) Uani 1 1 d D . . . .
C1 C 0.8999(3) 0.3666(4) 0.0856(3) 0.057(2) Uani 1 1 d . U . . .
C1A C 0.5774(7) 0.4797(10) 0.0993(7) 0.072(4) Uani 0.495(11) 1 d . U P B 2
H1AA H 0.568434 0.446425 0.091752 0.109 Uiso 0.495(11) 1 calc R U P B 2
H1AB H 0.554429 0.500966 0.104253 0.109 Uiso 0.495(11) 1 calc R U P B 2
H1AC H 0.593581 0.476984 0.121738 0.109 Uiso 0.495(11) 1 calc R U P B 2
C1AA C 0.6113(7) 0.5538(9) 0.0745(7) 0.082(4) Uani 0.495(11) 1 d . U P B 2
H1AD H 0.587777 0.574906 0.072162 0.124 Uiso 0.495(11) 1 calc R U P B 2
H1AE H 0.630278 0.562518 0.055014 0.124 Uiso 0.495(11) 1 calc R U P B 2
H1AF H 0.623548 0.559294 0.098833 0.124 Uiso 0.495(11) 1 calc R U P B 2
C174 C 0.5704(5) 0.5028(9) 0.0391(4) 0.073(4) Uani 0.495(11) 1 d D U P B 2
H17A H 0.559938 0.468572 0.035465 0.088 Uiso 0.495(11) 1 calc R U P B 2
H17B H 0.547975 0.523915 0.047099 0.088 Uiso 0.495(11) 1 calc R U P B 2
C2 C 0.9045(3) 0.4134(4) 0.1039(3) 0.066(2) Uani 1 1 d . U . . .
H2 H 0.899508 0.415816 0.129723 0.079 Uiso 1 1 calc R U . . .
C3 C 0.9158(4) 0.4541(5) 0.0848(3) 0.079(3) Uani 1 1 d . U . . .
H3 H 0.919624 0.485018 0.097214 0.094 Uiso 1 1 calc R U . . .
C4 C 0.9219(4) 0.4509(5) 0.0470(3) 0.083(3) Uani 1 1 d . U . . .
C5 C 0.9180(3) 0.4079(4) 0.0293(3) 0.075(3) Uani 1 1 d . U . . .
H5 H 0.921049 0.407374 0.003096 0.090 Uiso 1 1 calc R U . . .
C6 C 0.9097(3) 0.3630(4) 0.0480(3) 0.063(2) Uani 1 1 d . U . . .
C7 C 0.9098(3) 0.3156(4) 0.0264(3) 0.058(2) Uani 1 1 d . U . . .
C8 C 0.9359(3) 0.3142(4) -0.0076(3) 0.073(3) Uani 1 1 d . U . . .
H8A H 0.960280 0.295855 -0.001944 0.110 Uiso 1 1 calc DR U . . .
H8B H 0.942556 0.348367 -0.015110 0.110 Uiso 1 1 calc R U . . .
H8C H 0.921878 0.297424 -0.027884 0.110 Uiso 1 1 calc R U . . .
C9 C 0.8984(3) 0.2287(4) 0.0206(3) 0.065(3) Uani 1 1 d . U . . .
H9A H 0.908726 0.204519 0.038917 0.077 Uiso 1 1 calc R U . . .
H9B H 0.918776 0.232933 0.001143 0.077 Uiso 1 1 calc DR U . . .
C10 C 0.8602(3) 0.2065(5) 0.0024(3) 0.074(3) Uani 1 1 d . U . . .
C11 C 0.8721(4) 0.1609(5) -0.0195(3) 0.088(4) Uani 1 1 d . U . . .
H11A H 0.889500 0.170919 -0.039918 0.132 Uiso 1 1 calc R U . . .
H11B H 0.848389 0.144813 -0.029612 0.132 Uiso 1 1 calc R U . . .
H11C H 0.886086 0.137469 -0.003313 0.132 Uiso 1 1 calc R U . . .
C12 C 0.8431(4) 0.2452(5) -0.0245(4) 0.098(4) Uani 1 1 d . U . . .
H12A H 0.840382 0.277398 -0.011760 0.147 Uiso 1 1 calc R U . . .
H12B H 0.817032 0.234031 -0.033062 0.147 Uiso 1 1 calc R U . . .
H12C H 0.860795 0.248976 -0.045732 0.147 Uiso 1 1 calc R U . . .
C13 C 0.8325(4) 0.1817(5) 0.0332(3) 0.082(3) Uani 1 1 d . U . . .
H13A H 0.810902 0.163453 0.020495 0.098 Uiso 1 1 calc R U . . .
H13B H 0.848232 0.156894 0.047182 0.098 Uiso 1 1 calc R U . . .
C14 C 0.8013(4) 0.1836(5) 0.0905(4) 0.085(4) Uani 1 1 d . U . . .
H14A H 0.823312 0.178145 0.107817 0.127 Uiso 1 1 calc R U . . .
H14B H 0.793041 0.151530 0.079993 0.127 Uiso 1 1 calc R U . . .
H14C H 0.779100 0.198780 0.103783 0.127 Uiso 1 1 calc R U . . .
C15 C 0.7776(3) 0.2371(5) 0.0467(4) 0.095(4) Uani 1 1 d . U . . .
H15A H 0.765756 0.258674 0.065593 0.143 Uiso 1 1 calc R U . . .
H15B H 0.759570 0.209594 0.040950 0.143 Uiso 1 1 calc R U . . .
H15C H 0.782564 0.256677 0.024189 0.143 Uiso 1 1 calc R U . . .
C16 C 0.8980(3) 0.2208(4) 0.1409(3) 0.057(2) Uani 1 1 d . U . . .
C17 C 0.9212(4) 0.1775(5) 0.1535(3) 0.085(3) Uani 1 1 d . U . . .
H17C H 0.948686 0.187648 0.157761 0.128 Uiso 1 1 calc R U . . .
H17D H 0.920416 0.151334 0.134511 0.128 Uiso 1 1 calc R U . . .
H17E H 0.909983 0.164557 0.176623 0.128 Uiso 1 1 calc R U . . .
C18 C 0.8292(3) 0.4249(4) 0.1658(3) 0.058(3) Uani 1 1 d . U . . .
C19 C 0.8136(3) 0.4701(4) 0.1458(3) 0.067(3) Uani 1 1 d . U . . .
H19A H 0.798766 0.491042 0.163243 0.101 Uiso 1 1 calc R U . . .
H19B H 0.796123 0.459532 0.125639 0.101 Uiso 1 1 calc R U . . .
H19C H 0.835746 0.489330 0.135650 0.101 Uiso 1 1 calc R U . . .
C20 C 0.9430(3) 0.3670(4) 0.1884(3) 0.057(2) Uani 1 1 d . U . . .
C21 C 0.9662(3) 0.3313(4) 0.1659(3) 0.070(3) Uani 1 1 d . U . . .
H21A H 0.960354 0.297190 0.173955 0.105 Uiso 1 1 calc R U . . .
H21B H 0.994441 0.338111 0.169052 0.105 Uiso 1 1 calc R U . . .
H21C H 0.959014 0.335093 0.139689 0.105 Uiso 1 1 calc R U . . .
C22 C 0.8013(3) 0.3086(4) 0.2162(3) 0.053(2) Uani 1 1 d . U . . .
C23 C 0.7891(3) 0.2887(4) 0.2511(3) 0.069(3) Uani 1 1 d . U . . .
H23A H 0.812028 0.274126 0.263819 0.103 Uiso 1 1 calc R U . . .
H23B H 0.769082 0.262849 0.247119 0.103 Uiso 1 1 calc R U . . .
H23C H 0.777992 0.315505 0.266378 0.103 Uiso 1 1 calc R U . . .
C24 C 0.9955(3) 0.3639(4) 0.2772(3) 0.067(2) Uani 1 1 d . U . . .
C25 C 0.9892(3) 0.3141(4) 0.2866(3) 0.068(2) Uani 1 1 d . U . . .
H25 H 0.966522 0.305672 0.300722 0.082 Uiso 1 1 calc R U . . .
C26 C 1.0146(4) 0.2767(5) 0.2761(4) 0.087(3) Uani 1 1 d . U . . .
H26A H 1.010784 0.243687 0.284992 0.104 Uiso 1 1 calc R U . . .
C27 C 1.0457(4) 0.2871(5) 0.2525(4) 0.098(3) Uani 1 1 d . U . . .
C28 C 1.0552(4) 0.3334(5) 0.2426(4) 0.095(3) Uani 1 1 d . U . . .
H28 H 1.077140 0.339497 0.226798 0.114 Uiso 1 1 calc R U . . .
C29 C 1.0314(3) 0.3746(5) 0.2565(3) 0.076(2) Uani 1 1 d . U . . .
C30 C 1.0432(3) 0.4278(5) 0.2476(4) 0.080(3) Uani 1 1 d . U . . .
C31 C 1.0886(4) 0.4343(5) 0.2448(4) 0.104(4) Uani 1 1 d . U . . .
H31A H 1.095227 0.449540 0.220967 0.156 Uiso 1 1 calc DR U . . .
H31B H 1.101374 0.401538 0.246761 0.156 Uiso 1 1 calc R U . . .
H31C H 1.097823 0.455829 0.265001 0.156 Uiso 1 1 calc R U . . .
C32 C 1.0317(3) 0.5127(4) 0.2391(3) 0.075(3) Uani 1 1 d . U . . .
H32A H 1.060800 0.513398 0.241640 0.089 Uiso 1 1 calc DR U . . .
H32B H 1.020344 0.534205 0.258683 0.089 Uiso 1 1 calc R U . . .
C33 C 1.0197(4) 0.5342(5) 0.1999(3) 0.080(2) Uani 1 1 d D U . . .
C34 C 1.0388(4) 0.5867(5) 0.1961(4) 0.090(4) Uani 1 1 d . U . . .
H34A H 1.038441 0.603544 0.220218 0.136 Uiso 1 1 calc R U . . .
H34B H 1.023853 0.606504 0.178071 0.136 Uiso 1 1 calc R U . . .
H34C H 1.066216 0.583181 0.187684 0.136 Uiso 1 1 calc DR U . . .
C36 C 0.9740(5) 0.5549(6) 0.2036(6) 0.074(3) Uani 0.596(10) 1 d D U P C 1
H36A H 0.972672 0.578767 0.224484 0.089 Uiso 0.596(10) 1 calc R U P C 1
H36B H 0.967026 0.573330 0.180674 0.089 Uiso 0.596(10) 1 calc R U P C 1
C36A C 0.9788(6) 0.5142(11) 0.1837(6) 0.074(3) Uani 0.404(10) 1 d D U P C 2
H36C H 0.971891 0.534521 0.161686 0.089 Uiso 0.404(10) 1 calc R U P C 2
H36D H 0.982648 0.479430 0.175220 0.089 Uiso 0.404(10) 1 calc R U P C 2
C37 C 0.9085(5) 0.5419(7) 0.2253(6) 0.080(4) Uani 0.596(10) 1 d D U P C 1
H37A H 0.884795 0.521961 0.220212 0.120 Uiso 0.596(10) 1 calc R U P C 1
H37B H 0.905840 0.574764 0.213698 0.120 Uiso 0.596(10) 1 calc R U P C 1
H37C H 0.911650 0.545897 0.252151 0.120 Uiso 0.596(10) 1 calc R U P C 1
C37A C 0.9056(7) 0.5066(12) 0.1906(9) 0.080(4) Uani 0.404(10) 1 d D U P C 2
H37D H 0.907000 0.476224 0.175562 0.120 Uiso 0.404(10) 1 calc R U P C 2
H37E H 0.899360 0.535199 0.174713 0.120 Uiso 0.404(10) 1 calc R U P C 2
H37F H 0.884845 0.502809 0.209391 0.120 Uiso 0.404(10) 1 calc R U P C 2
C38 C 0.9279(6) 0.4986(7) 0.1744(5) 0.066(3) Uani 0.596(10) 1 d D U P C 1
H38A H 0.949060 0.485945 0.158327 0.099 Uiso 0.596(10) 1 calc R U P C 1
H38B H 0.914678 0.526679 0.162173 0.099 Uiso 0.596(10) 1 calc R U P C 1
H38C H 0.908711 0.471881 0.178965 0.099 Uiso 0.596(10) 1 calc R U P C 1
C38A C 0.9404(8) 0.5653(8) 0.2246(7) 0.066(3) Uani 0.404(10) 1 d D U P C 2
H38D H 0.912186 0.573609 0.226379 0.099 Uiso 0.404(10) 1 calc R U P C 2
H38E H 0.953538 0.589397 0.208327 0.099 Uiso 0.404(10) 1 calc R U P C 2
H38F H 0.952335 0.566771 0.249354 0.099 Uiso 0.404(10) 1 calc R U P C 2
C39 C 0.9429(3) 0.4970(4) 0.3238(3) 0.060(3) Uani 1 1 d . U . . .
C40 C 0.9494(4) 0.5360(5) 0.3522(3) 0.088(4) Uani 1 1 d . U . . .
H40A H 0.935782 0.566751 0.344688 0.132 Uiso 1 1 calc R U . . .
H40B H 0.977778 0.542590 0.354575 0.132 Uiso 1 1 calc R U . . .
H40C H 0.938904 0.524631 0.376018 0.132 Uiso 1 1 calc R U . . .
C41 C 0.8901(3) 0.2911(4) 0.2830(3) 0.053(2) Uani 1 1 d . U . . .
C42 C 0.8975(3) 0.2474(4) 0.2574(3) 0.061(3) Uani 1 1 d . U . . .
H42A H 0.888266 0.255742 0.232437 0.092 Uiso 1 1 calc R U . . .
H42B H 0.883172 0.218072 0.266526 0.092 Uiso 1 1 calc R U . . .
H42C H 0.925891 0.240121 0.256760 0.092 Uiso 1 1 calc R U . . .
C43 C 0.9478(3) 0.3518(4) 0.3800(3) 0.064(3) Uani 1 1 d . U . . .
C44 C 0.9788(4) 0.3944(5) 0.3780(4) 0.090(4) Uani 1 1 d . U . . .
H44A H 0.986783 0.399349 0.352148 0.135 Uiso 1 1 calc R U . . .
H44B H 1.001928 0.385431 0.392891 0.135 Uiso 1 1 calc R U . . .
H44C H 0.967140 0.425323 0.387566 0.135 Uiso 1 1 calc R U . . .
C45 C 0.8241(3) 0.3995(4) 0.3013(3) 0.057(3) Uani 1 1 d . U . . .
C46 C 0.7848(3) 0.4110(4) 0.3217(3) 0.070(3) Uani 1 1 d . U . . .
H46A H 0.787953 0.403981 0.348229 0.105 Uiso 1 1 calc R U . . .
H46B H 0.763672 0.389973 0.311580 0.105 Uiso 1 1 calc R U . . .
H46C H 0.777929 0.446246 0.318301 0.105 Uiso 1 1 calc R U . . .
C47 C 0.9179(3) 0.3430(5) 0.4779(3) 0.067(2) Uani 1 1 d . U . . .
C48 C 0.9029(3) 0.3914(4) 0.4837(3) 0.072(3) Uani 1 1 d . U . . .
H48 H 0.877160 0.398991 0.474610 0.086 Uiso 1 1 calc R U . . .
C49 C 0.9243(4) 0.4291(5) 0.5023(3) 0.085(3) Uani 1 1 d . U . . .
H49 H 0.913253 0.461410 0.505799 0.102 Uiso 1 1 calc R U . . .
C50 C 0.9628(4) 0.4174(5) 0.5157(4) 0.087(3) Uani 1 1 d . U . . .
C51 C 0.9771(3) 0.3698(5) 0.5106(3) 0.077(3) Uani 1 1 d . U . . .
H51 H 1.002499 0.362198 0.520292 0.092 Uiso 1 1 calc R U . . .
C52 C 0.9565(3) 0.3314(5) 0.4920(3) 0.073(2) Uani 1 1 d . U . . .
C53 C 0.9725(3) 0.2788(5) 0.4918(3) 0.071(3) Uani 1 1 d . U . . .
C54 C 1.0015(3) 0.2670(5) 0.5227(3) 0.087(4) Uani 1 1 d . U . . .
H54A H 0.993370 0.236212 0.535273 0.131 Uiso 1 1 calc R U . . .
H54B H 1.001943 0.294571 0.540495 0.131 Uiso 1 1 calc R U . . .
H54C H 1.028003 0.262452 0.512204 0.131 Uiso 1 1 calc R U . . .
C55 C 0.9807(3) 0.1989(4) 0.4676(3) 0.068(3) Uani 1 1 d . U . . .
H55A H 0.959397 0.174686 0.472883 0.081 Uiso 1 1 calc R U . . .
H55B H 0.999756 0.197557 0.488450 0.081 Uiso 1 1 calc R U . . .
C56 C 1.0017(4) 0.1830(5) 0.4328(4) 0.085(3) Uani 1 1 d . U . . .
C57 C 1.0227(4) 0.1353(5) 0.4410(4) 0.099(4) Uani 1 1 d . U . . .
H57A H 1.041524 0.140607 0.461354 0.148 Uiso 1 1 calc R U . . .
H57B H 1.037060 0.124262 0.418900 0.148 Uiso 1 1 calc R U . . .
H57C H 1.003508 0.109699 0.448204 0.148 Uiso 1 1 calc R U . . .
C58 C 1.0343(5) 0.2218(6) 0.4254(5) 0.125(5) Uani 1 1 d . U . . .
H58A H 1.022183 0.254187 0.419786 0.188 Uiso 1 1 calc R U . . .
H58B H 1.050359 0.210972 0.404286 0.188 Uiso 1 1 calc R U . . .
H58C H 1.051162 0.224988 0.447388 0.188 Uiso 1 1 calc R U . . .
C59 C 0.9704(4) 0.1672(5) 0.4038(4) 0.096(3) Uani 1 1 d . U . . .
H59A H 0.984527 0.150742 0.383165 0.116 Uiso 1 1 calc R U . . .
H59B H 0.953277 0.141663 0.415419 0.116 Uiso 1 1 calc R U . . .
C60 C 0.9104(5) 0.1768(7) 0.3728(5) 0.136(6) Uani 1 1 d . U . . .
H60A H 0.890132 0.173445 0.391971 0.204 Uiso 1 1 calc R U . . .
H60B H 0.919051 0.143547 0.364804 0.204 Uiso 1 1 calc R U . . .
H60C H 0.899423 0.194916 0.351524 0.204 Uiso 1 1 calc R U . . .
C61 C 0.9621(4) 0.2313(5) 0.3556(4) 0.098(4) Uani 1 1 d . U . . .
H61A H 0.943760 0.257320 0.347205 0.147 Uiso 1 1 calc R U . . .
H61B H 0.966526 0.207379 0.335468 0.147 Uiso 1 1 calc R U . . .
H61C H 0.987310 0.246615 0.362694 0.147 Uiso 1 1 calc R U . . .
C62 C 0.8547(4) 0.2057(5) 0.4642(3) 0.073(3) Uani 1 1 d . U . . .
C63 C 0.8364(4) 0.1582(5) 0.4831(4) 0.092(4) Uani 1 1 d . U . . .
H63A H 0.833047 0.131804 0.464521 0.138 Uiso 1 1 calc R U . . .
H63B H 0.810644 0.166675 0.493756 0.138 Uiso 1 1 calc R U . . .
H63C H 0.854134 0.146409 0.502741 0.138 Uiso 1 1 calc R U . . .
C64 C 0.8339(3) 0.4130(4) 0.4074(3) 0.056(2) Uani 1 1 d . U . . .
C65 C 0.8562(3) 0.4602(4) 0.3980(3) 0.065(3) Uani 1 1 d . U . . .
H65A H 0.881924 0.459928 0.410519 0.097 Uiso 1 1 calc R U . . .
H65B H 0.840944 0.489284 0.406277 0.097 Uiso 1 1 calc R U . . .
H65C H 0.860138 0.462071 0.371156 0.097 Uiso 1 1 calc R U . . .
C66 C 0.8089(3) 0.3524(5) 0.5105(3) 0.061(3) Uani 1 1 d . U . . .
C67 C 0.8317(3) 0.3151(5) 0.5327(3) 0.077(3) Uani 1 1 d . U . . .
H67A H 0.837999 0.286180 0.517086 0.116 Uiso 1 1 calc R U . . .
H67B H 0.815777 0.304187 0.553858 0.116 Uiso 1 1 calc R U . . .
H67C H 0.856246 0.330356 0.541602 0.116 Uiso 1 1 calc R U . . .
C68 C 0.7805(3) 0.2993(4) 0.3769(3) 0.061(3) Uani 1 1 d . U . . .
C69 C 0.7415(3) 0.2798(5) 0.3630(3) 0.077(3) Uani 1 1 d . U . . .
H69A H 0.743062 0.243547 0.359818 0.116 Uiso 1 1 calc R U . . .
H69B H 0.735193 0.295481 0.339134 0.116 Uiso 1 1 calc R U . . .
H69C H 0.720683 0.287828 0.380940 0.116 Uiso 1 1 calc R U . . .
C70 C 0.7211(4) 0.3484(6) 0.5596(3) 0.082(3) Uani 1 1 d . U . . .
C71 C 0.7138(4) 0.2996(5) 0.5549(4) 0.086(3) Uani 1 1 d . U . . .
H71 H 0.696910 0.290114 0.535101 0.104 Uiso 1 1 calc R U . . .
C72 C 0.7297(4) 0.2607(6) 0.5776(4) 0.104(3) Uani 1 1 d . U . . .
H72 H 0.722791 0.226763 0.573687 0.125 Uiso 1 1 calc R U . . .
C73 C 0.7559(5) 0.2746(7) 0.6060(4) 0.110(3) Uani 1 1 d . U . . .
C74 C 0.7616(4) 0.3213(6) 0.6132(4) 0.097(3) Uani 1 1 d . U . . .
H74 H 0.779109 0.328957 0.632992 0.117 Uiso 1 1 calc R U . . .
C75 C 0.7433(4) 0.3643(6) 0.5932(4) 0.091(3) Uani 1 1 d . U . . .
C76 C 0.7495(4) 0.4146(7) 0.6021(4) 0.104(4) Uani 1 1 d . U . . .
C77 C 0.7545(5) 0.4274(6) 0.6456(4) 0.126(5) Uani 1 1 d . U . . .
H77A H 0.778674 0.446879 0.649310 0.189 Uiso 1 1 calc R U . . .
H77B H 0.756107 0.396271 0.659744 0.189 Uiso 1 1 calc R U . . .
H77C H 0.731621 0.446835 0.654000 0.189 Uiso 1 1 calc DR U . . .
C78 C 0.7529(5) 0.5039(7) 0.5899(5) 0.128(4) Uani 1 1 d . U . . .
H78A H 0.751891 0.507083 0.617175 0.153 Uiso 1 1 calc DR U . . .
H78B H 0.729884 0.521665 0.579288 0.153 Uiso 1 1 calc R U . . .
C79 C 0.7946(6) 0.5292(8) 0.5740(6) 0.154(4) Uani 1 1 d . U . . .
C80 C 0.7941(5) 0.5843(7) 0.5933(5) 0.143(6) Uani 1 1 d . U . . .
H80A H 0.772066 0.603890 0.583226 0.215 Uiso 1 1 calc R U . . .
H80B H 0.819058 0.601497 0.588229 0.215 Uiso 1 1 calc R U . . .
H80C H 0.790732 0.580668 0.620178 0.215 Uiso 1 1 calc R U . . .
C81 C 0.8272(7) 0.5044(9) 0.5963(7) 0.199(8) Uani 1 1 d . U . . .
H81A H 0.816739 0.493640 0.620325 0.299 Uiso 1 1 calc R U . . .
H81B H 0.848868 0.528129 0.600235 0.299 Uiso 1 1 calc R U . . .
H81C H 0.837136 0.475234 0.582741 0.299 Uiso 1 1 calc R U . . .
C82 C 0.7835(6) 0.5468(8) 0.5294(5) 0.169(5) Uani 1 1 d . U . . .
H82A H 0.756723 0.561525 0.527762 0.203 Uiso 1 1 calc DR U . . .
H82B H 0.803029 0.571240 0.519842 0.203 Uiso 1 1 calc R U . . .
C83 C 0.7696(5) 0.5258(6) 0.4710(5) 0.159(7) Uani 1 1 d . U . . .
H83A H 0.774547 0.503300 0.450095 0.239 Uiso 1 1 calc DR U . . .
H83B H 0.783444 0.557472 0.466886 0.239 Uiso 1 1 calc DR U . . .
H83C H 0.741135 0.532057 0.473096 0.239 Uiso 1 1 calc DR U . . .
C84 C 0.8225(5) 0.4825(6) 0.4944(5) 0.139(6) Uani 1 1 d . U . . .
H84A H 0.844363 0.493914 0.510130 0.208 Uiso 1 1 calc R U . . .
H84B H 0.826010 0.495630 0.469252 0.208 Uiso 1 1 calc DR U . . .
H84C H 0.822361 0.445896 0.493603 0.208 Uiso 1 1 calc R U . . .
C85 C 0.6684(4) 0.4797(5) 0.5020(3) 0.074(3) Uani 1 1 d . U . . .
C86 C 0.6414(4) 0.5243(5) 0.4932(4) 0.104(4) Uani 1 1 d . U . . .
H86A H 0.645935 0.535238 0.467663 0.156 Uiso 1 1 calc R U . . .
H86B H 0.647330 0.551832 0.510246 0.156 Uiso 1 1 calc R U . . .
H86C H 0.613691 0.514314 0.496127 0.156 Uiso 1 1 calc R U . . .
C87 C 0.7122(3) 0.2730(4) 0.4611(3) 0.056(3) Uani 1 1 d . U . . .
C88 C 0.7406(3) 0.2296(4) 0.4684(3) 0.075(3) Uani 1 1 d . U . . .
H88A H 0.765330 0.235142 0.454844 0.113 Uiso 1 1 calc R U . . .
H88B H 0.728514 0.198268 0.460074 0.113 Uiso 1 1 calc R U . . .
H88C H 0.746287 0.227484 0.495015 0.113 Uiso 1 1 calc R U . . .
C89 C 0.6112(3) 0.3230(4) 0.5180(3) 0.058(3) Uani 1 1 d . U . . .
C90 C 0.6096(4) 0.3646(5) 0.5481(3) 0.081(3) Uani 1 1 d . U . . .
H90A H 0.593549 0.392553 0.539030 0.121 Uiso 1 1 calc R U . . .
H90B H 0.636453 0.376344 0.553426 0.121 Uiso 1 1 calc R U . . .
H90C H 0.597762 0.351144 0.570768 0.121 Uiso 1 1 calc R U . . .
C91 C 0.6837(3) 0.3795(4) 0.4007(3) 0.056(2) Uani 1 1 d . U . . .
C92 C 0.6628(3) 0.3920(4) 0.3649(3) 0.065(3) Uani 1 1 d . U . . .
H92A H 0.634189 0.388949 0.368345 0.097 Uiso 1 1 calc R U . . .
H92B H 0.671443 0.368772 0.345507 0.097 Uiso 1 1 calc R U . . .
H92C H 0.669331 0.426226 0.357564 0.097 Uiso 1 1 calc R U . . .
C93 C 0.5076(3) 0.3037(4) 0.4932(3) 0.055(2) Uani 1 1 d . U . . .
C94 C 0.4970(3) 0.3509(4) 0.4778(3) 0.058(2) Uani 1 1 d . U . . .
H94 H 0.500164 0.356420 0.451977 0.069 Uiso 1 1 calc R U . . .
C95 C 0.4821(3) 0.3889(4) 0.4998(3) 0.066(2) Uani 1 1 d . U . . .
H95 H 0.475076 0.420163 0.489247 0.079 Uiso 1 1 calc R U . . .
C96 C 0.4777(3) 0.3809(4) 0.5371(3) 0.066(2) Uani 1 1 d . U . . .
C97 C 0.4865(3) 0.3391(4) 0.5510(3) 0.066(2) Uani 1 1 d . U . . .
H97 H 0.483382 0.335873 0.577000 0.079 Uiso 1 1 calc DR U . . .
C98 C 0.5010(3) 0.2959(4) 0.5315(3) 0.058(2) Uani 1 1 d . U . . .
C99 C 0.5063(3) 0.2469(4) 0.5490(3) 0.055(2) Uani 1 1 d . U . . .
C100 C 0.4839(3) 0.2331(4) 0.5857(3) 0.078(3) Uani 1 1 d . U . . .
H10A H 0.458814 0.216735 0.579540 0.117 Uiso 1 1 calc DR U . . .
H10B H 0.478658 0.263564 0.599904 0.117 Uiso 1 1 calc DR U . . .
H10C H 0.500258 0.210388 0.600481 0.117 Uiso 1 1 calc R U . . .
C101 C 0.5257(3) 0.1617(4) 0.5488(3) 0.071(3) Uani 1 1 d . U . . .
H10D H 0.519402 0.138863 0.528039 0.086 Uiso 1 1 calc R U . . .
H10E H 0.504130 0.159249 0.567194 0.086 Uiso 1 1 calc DR U . . .
C102 C 0.5655(4) 0.1450(5) 0.5672(4) 0.087(3) Uani 1 1 d . U . . .
C103 C 0.5568(5) 0.0926(5) 0.5840(4) 0.113(4) Uani 1 1 d . U . . .
H10F H 0.532862 0.094334 0.599265 0.170 Uiso 1 1 calc R U . . .
H10G H 0.579186 0.082108 0.599443 0.170 Uiso 1 1 calc R U . . .
H10H H 0.552854 0.068450 0.563983 0.170 Uiso 1 1 calc R U . . .
C104 C 0.5783(4) 0.1805(5) 0.5972(3) 0.093(4) Uani 1 1 d . U . . .
H10I H 0.579027 0.214561 0.587364 0.139 Uiso 1 1 calc R U . . .
H10J H 0.604759 0.171122 0.606010 0.139 Uiso 1 1 calc R U . . .
H10K H 0.559592 0.178853 0.617882 0.139 Uiso 1 1 calc R U . . .
C105 C 0.5979(4) 0.1331(4) 0.5363(3) 0.081(3) Uani 1 1 d . U . . .
H10L H 0.621377 0.118786 0.548850 0.098 Uiso 1 1 calc R U . . .
H10M H 0.587069 0.106792 0.519863 0.098 Uiso 1 1 calc R U . . .
C106 C 0.6312(3) 0.1513(5) 0.4806(3) 0.080(3) Uani 1 1 d . U . . .
H10N H 0.611207 0.137923 0.463562 0.121 Uiso 1 1 calc R U . . .
H10O H 0.648301 0.124109 0.489170 0.121 Uiso 1 1 calc R U . . .
H10P H 0.647202 0.176345 0.467642 0.121 Uiso 1 1 calc R U . . .
C107 C 0.6428(3) 0.2047(5) 0.5334(3) 0.082(4) Uani 1 1 d . U . . .
H10Q H 0.661385 0.219112 0.515539 0.123 Uiso 1 1 calc R U . . .
H10R H 0.657170 0.182564 0.550398 0.123 Uiso 1 1 calc R U . . .
H10S H 0.630155 0.231489 0.547525 0.123 Uiso 1 1 calc R U . . .
C108 C 0.5263(3) 0.1657(4) 0.4315(3) 0.069(3) Uani 1 1 d . U . . .
C109 C 0.5072(4) 0.1192(4) 0.4156(3) 0.079(3) Uani 1 1 d . U . . .
H10T H 0.478386 0.122743 0.416339 0.119 Uiso 1 1 calc R U . . .
H10U H 0.515112 0.090095 0.430366 0.119 Uiso 1 1 calc R U . . .
H10V H 0.515809 0.114600 0.389926 0.119 Uiso 1 1 calc R U . . .
C110 C 0.5695(3) 0.3840(4) 0.4172(3) 0.050(2) Uani 1 1 d . U . . .
C111 C 0.5777(3) 0.4289(4) 0.4400(3) 0.064(3) Uani 1 1 d . U . . .
H11D H 0.571396 0.458939 0.425616 0.096 Uiso 1 1 calc R U . . .
H11E H 0.605704 0.429419 0.446952 0.096 Uiso 1 1 calc R U . . .
H11F H 0.561379 0.428066 0.462395 0.096 Uiso 1 1 calc R U . . .
C112 C 0.4637(3) 0.3095(4) 0.3892(3) 0.065(3) Uani 1 1 d . U . . .
C113 C 0.4454(3) 0.2652(4) 0.4089(3) 0.074(3) Uani 1 1 d . U . . .
H11G H 0.430971 0.244626 0.390956 0.111 Uiso 1 1 calc R U . . .
H11H H 0.427206 0.277051 0.428035 0.111 Uiso 1 1 calc R U . . .
H11I H 0.466390 0.245174 0.420410 0.111 Uiso 1 1 calc R U . . .
C114 C 0.6105(3) 0.2774(4) 0.3602(3) 0.053(2) Uani 1 1 d . U . . .
C115 C 0.6233(3) 0.2632(4) 0.3227(3) 0.069(3) Uani 1 1 d . U . . .
H11J H 0.632359 0.228487 0.322897 0.104 Uiso 1 1 calc R U . . .
H11K H 0.644934 0.285078 0.314871 0.104 Uiso 1 1 calc R U . . .
H11L H 0.601024 0.266671 0.305484 0.104 Uiso 1 1 calc R U . . .
C116 C 0.4131(3) 0.3079(4) 0.3047(3) 0.066(2) Uani 1 1 d . U . . .
C117 C 0.4237(3) 0.2588(5) 0.2923(3) 0.072(3) Uani 1 1 d . U . . .
H117 H 0.444585 0.255245 0.274935 0.086 Uiso 1 1 calc R U . . .
C118 C 0.4047(4) 0.2170(5) 0.3048(3) 0.085(3) Uani 1 1 d . U . . .
H118 H 0.414323 0.184743 0.298467 0.102 Uiso 1 1 calc R U . . .
C119 C 0.3728(4) 0.2217(5) 0.3259(4) 0.094(3) Uani 1 1 d . U . . .
C120 C 0.3575(4) 0.2657(5) 0.3347(4) 0.098(3) Uani 1 1 d . U . . .
H120 H 0.333263 0.266791 0.347926 0.118 Uiso 1 1 calc R U . . .
C121 C 0.3765(3) 0.3117(5) 0.3247(4) 0.082(3) Uani 1 1 d . U . . .
C122 C 0.3591(4) 0.3594(6) 0.3327(4) 0.086(3) Uani 1 1 d . U . . .
C123 C 0.3139(4) 0.3602(6) 0.3296(5) 0.122(5) Uani 1 1 d . U . . .
H12D H 0.302863 0.380152 0.349859 0.183 Uiso 1 1 calc R U . . .
H12E H 0.303708 0.326041 0.331044 0.183 Uiso 1 1 calc R U . . .
H12F H 0.306206 0.375066 0.305791 0.183 Uiso 1 1 calc R U . . .
C124 C 0.3602(4) 0.4479(5) 0.3439(4) 0.091(3) Uani 1 1 d . U . . .
H12G H 0.331172 0.443828 0.342466 0.109 Uiso 1 1 calc R U . . .
H12H H 0.368410 0.471018 0.323884 0.109 Uiso 1 1 calc R U . . .
C125 C 0.3715(4) 0.4705(6) 0.3818(4) 0.106(3) Uani 1 1 d D U . . .
C126 C 0.3493(4) 0.5195(6) 0.3845(4) 0.114(5) Uani 1 1 d . U . . .
H12I H 0.363014 0.544973 0.369840 0.172 Uiso 1 1 calc R U . . .
H12J H 0.348259 0.530173 0.410498 0.172 Uiso 1 1 calc R U . . .
H12K H 0.322392 0.515138 0.375045 0.172 Uiso 1 1 calc R U . . .
C127 C 0.3673(11) 0.4399(12) 0.4147(9) 0.102(6) Uani 0.46(3) 1 d . U P D 1
H12L H 0.340382 0.426468 0.415780 0.153 Uiso 0.46(3) 1 calc R U P D 1
H12M H 0.372376 0.460315 0.436729 0.153 Uiso 0.46(3) 1 calc R U P D 1
H12N H 0.386309 0.412320 0.413769 0.153 Uiso 0.46(3) 1 calc R U P D 1
C1D C 0.3412(9) 0.4364(10) 0.3999(9) 0.123(7) Uani 0.54(3) 1 d D U P D 2
H1DA H 0.320858 0.427324 0.381645 0.184 Uiso 0.54(3) 1 calc R U P D 2
H1DB H 0.328769 0.453752 0.420732 0.184 Uiso 0.54(3) 1 calc R U P D 2
H1DC H 0.354271 0.406040 0.408835 0.184 Uiso 0.54(3) 1 calc R U P D 2
C128 C 0.4159(4) 0.4962(6) 0.3796(6) 0.104(3) Uani 0.688(16) 1 d D U P D 1
H12O H 0.417548 0.517641 0.357251 0.125 Uiso 0.688(16) 1 calc R U P D 1
H12P H 0.420180 0.517612 0.401586 0.125 Uiso 0.688(16) 1 calc R U P D 1
C1E C 0.4085(6) 0.4461(18) 0.3971(10) 0.104(3) Uani 0.312(16) 1 d D U P D 2
H1EA H 0.411108 0.455848 0.423434 0.125 Uiso 0.312(16) 1 calc R U P D 2
H1EB H 0.404540 0.409424 0.396468 0.125 Uiso 0.312(16) 1 calc R U P D 2
C129 C 0.4767(6) 0.4992(5) 0.3690(6) 0.217(11) Uani 1 1 d D U . . .
H12Q H 0.500360 0.484592 0.357734 0.326 Uiso 1 1 calc DR U . . .
H12R H 0.483986 0.516633 0.391858 0.326 Uiso 1 1 calc DR U . . .
H12S H 0.464582 0.522860 0.351652 0.326 Uiso 1 1 calc R U . . .
C130 C 0.4672(4) 0.4410(5) 0.4119(3) 0.105(5) Uani 1 1 d D U . . .
H13C H 0.456768 0.408414 0.419410 0.158 Uiso 1 1 calc R U . . .
H13D H 0.462605 0.465373 0.431693 0.158 Uiso 1 1 calc R U . . .
H13E H 0.495643 0.438222 0.407195 0.158 Uiso 1 1 calc DR U . . .
C131 C 0.4508(3) 0.4533(4) 0.2659(3) 0.067(3) Uani 1 1 d . U . . .
C132 C 0.4399(4) 0.4952(5) 0.2395(4) 0.098(4) Uani 1 1 d . U . . .
H13F H 0.463947 0.512305 0.231313 0.147 Uiso 1 1 calc R U . . .
H13G H 0.422555 0.519001 0.252174 0.147 Uiso 1 1 calc R U . . .
H13H H 0.426076 0.481291 0.217933 0.147 Uiso 1 1 calc R U . . .
C133 C 0.5262(3) 0.2543(4) 0.2910(3) 0.053(2) Uani 1 1 d . U . . .
C134 C 0.5235(3) 0.2063(4) 0.3149(3) 0.065(3) Uani 1 1 d . U . . .
H13I H 0.536515 0.211897 0.338750 0.097 Uiso 1 1 calc R U . . .
H13J H 0.536535 0.178679 0.301885 0.097 Uiso 1 1 calc R U . . .
H13K H 0.495613 0.197830 0.318982 0.097 Uiso 1 1 calc R U . . .
C135 C 0.4572(3) 0.3135(4) 0.2025(3) 0.059(3) Uani 1 1 d . U . . .
C136 C 0.4204(3) 0.3468(4) 0.2073(3) 0.070(3) Uani 1 1 d . U . . .
H13L H 0.404241 0.333985 0.227695 0.105 Uiso 1 1 calc R U . . .
H13M H 0.404906 0.346643 0.184362 0.105 Uiso 1 1 calc R U . . .
H13N H 0.428762 0.381058 0.212939 0.105 Uiso 1 1 calc R U . . .
C137 C 0.5792(3) 0.3729(4) 0.2800(3) 0.052(2) Uani 1 1 d . U . . .
C138 C 0.6165(3) 0.3910(4) 0.2633(3) 0.073(3) Uani 1 1 d . U . . .
H13O H 0.613181 0.393874 0.236377 0.109 Uiso 1 1 calc R U . . .
H13P H 0.637813 0.367438 0.268798 0.109 Uiso 1 1 calc R U . . .
H13Q H 0.623065 0.423856 0.273616 0.109 Uiso 1 1 calc R U . . .
C139 C 0.4867(3) 0.3327(4) 0.1103(3) 0.065(2) Uani 1 1 d . U . . .
C140 C 0.4977(3) 0.3838(4) 0.1127(3) 0.066(2) Uani 1 1 d . U . . .
H140 H 0.524770 0.393166 0.112181 0.079 Uiso 1 1 calc R U . . .
C141 C 0.4688(4) 0.4193(5) 0.1157(3) 0.077(3) Uani 1 1 d . U . . .
H141 H 0.476326 0.453197 0.119129 0.092 Uiso 1 1 calc R U . . .
C142 C 0.4305(3) 0.4080(5) 0.1141(3) 0.071(3) Uani 1 1 d . U . . .
C143 C 0.4189(3) 0.3590(4) 0.1051(3) 0.068(2) Uani 1 1 d . U . . .
H143 H 0.391852 0.351795 0.100527 0.082 Uiso 1 1 calc R U . . .
C144 C 0.4457(3) 0.3226(4) 0.1029(3) 0.066(2) Uani 1 1 d . U . . .
C145 C 0.4334(3) 0.2707(5) 0.0935(3) 0.074(3) Uani 1 1 d . U . . .
C146 C 0.4016(3) 0.2696(5) 0.0623(3) 0.085(3) Uani 1 1 d . U . . .
H14D H 0.412491 0.253017 0.040330 0.127 Uiso 1 1 calc R U . . .
H14E H 0.394005 0.303877 0.055878 0.127 Uiso 1 1 calc R U . . .
H14F H 0.378308 0.251276 0.070925 0.127 Uiso 1 1 calc R U . . .
C147 C 0.4367(3) 0.1822(4) 0.0974(3) 0.077(3) Uani 1 1 d . U . . .
H14G H 0.460189 0.164251 0.087909 0.092 Uiso 1 1 calc R U . . .
H14H H 0.416989 0.183959 0.077124 0.092 Uiso 1 1 calc R U . . .
C148 C 0.4193(3) 0.1532(4) 0.1297(3) 0.075(3) Uani 1 1 d . U . . .
C149 C 0.4044(4) 0.1034(5) 0.1113(4) 0.113(4) Uani 1 1 d . U . . .
H14I H 0.427060 0.084555 0.101912 0.169 Uiso 1 1 calc R U . . .
H14J H 0.386441 0.111354 0.090789 0.169 Uiso 1 1 calc R U . . .
H14K H 0.390319 0.083342 0.129798 0.169 Uiso 1 1 calc R U . . .
C150 C 0.3855(4) 0.1813(5) 0.1476(3) 0.090(4) Uani 1 1 d . U . . .
H15D H 0.377649 0.164328 0.170449 0.134 Uiso 1 1 calc R U . . .
H15E H 0.362970 0.182391 0.130459 0.134 Uiso 1 1 calc R U . . .
H15F H 0.393981 0.215442 0.153320 0.134 Uiso 1 1 calc R U . . .
C151 C 0.4516(3) 0.1365(4) 0.1556(3) 0.070(3) Uani 1 1 d . U . . .
H15G H 0.471517 0.118771 0.140446 0.084 Uiso 1 1 calc R U . . .
H15H H 0.439922 0.111599 0.172604 0.084 Uiso 1 1 calc R U . . .
C152 C 0.5083(3) 0.1490(4) 0.1941(3) 0.068(3) Uani 1 1 d . U . . .
H15I H 0.527843 0.144291 0.174317 0.102 Uiso 1 1 calc R U . . .
H15J H 0.500698 0.116442 0.204157 0.102 Uiso 1 1 calc R U . . .
H15K H 0.519839 0.169548 0.213791 0.102 Uiso 1 1 calc R U . . .
C153 C 0.4502(3) 0.1889(4) 0.2115(3) 0.069(3) Uani 1 1 d . U . . .
H15L H 0.463051 0.217210 0.223787 0.104 Uiso 1 1 calc R U . . .
H15M H 0.448400 0.160780 0.228777 0.104 Uiso 1 1 calc R U . . .
H15N H 0.423503 0.198693 0.203625 0.104 Uiso 1 1 calc R U . . .
C154 C 0.5620(3) 0.1965(5) 0.1052(3) 0.064(3) Uani 1 1 d . U . . .
C155 C 0.5792(3) 0.1560(4) 0.0817(3) 0.081(3) Uani 1 1 d . U . . .
H15O H 0.597991 0.170511 0.064154 0.121 Uiso 1 1 calc R U . . .
H15P H 0.557944 0.139123 0.068112 0.121 Uiso 1 1 calc R U . . .
H15Q H 0.592856 0.131817 0.097601 0.121 Uiso 1 1 calc R U . . .
C156 C 0.5678(3) 0.3991(4) 0.1769(3) 0.055(2) Uani 1 1 d . U . . .
C157 C 0.5423(3) 0.4410(4) 0.1935(3) 0.065(3) Uani 1 1 d . U . . .
H15R H 0.530963 0.461128 0.173449 0.098 Uiso 1 1 calc R U . . .
H15S H 0.558743 0.462210 0.209377 0.098 Uiso 1 1 calc R U . . .
H15T H 0.520940 0.426283 0.208218 0.098 Uiso 1 1 calc R U . . .
C158 C 0.5953(3) 0.3529(5) 0.0673(3) 0.063(3) Uani 1 1 d . U . . .
C159 C 0.5743(3) 0.3142(4) 0.0443(3) 0.076(3) Uani 1 1 d . U . . .
H15U H 0.583944 0.280848 0.051079 0.115 Uiso 1 1 calc R U . . .
H15V H 0.579630 0.320282 0.017996 0.115 Uiso 1 1 calc R U . . .
H15W H 0.545824 0.316143 0.048831 0.115 Uiso 1 1 calc R U . . .
C160 C 0.6308(3) 0.2923(4) 0.1991(3) 0.057(3) Uani 1 1 d . U . . .
C161 C 0.6726(3) 0.2800(4) 0.2117(3) 0.071(3) Uani 1 1 d . U . . .
H16A H 0.674975 0.243979 0.215783 0.107 Uiso 1 1 calc R U . . .
H16B H 0.678437 0.297821 0.234766 0.107 Uiso 1 1 calc R U . . .
H16C H 0.691470 0.290377 0.192512 0.107 Uiso 1 1 calc R U . . .
C162 C 0.6843(3) 0.3670(4) 0.0172(3) 0.064(2) Uani 1 1 d . U . . .
C163 C 0.6988(3) 0.3184(4) 0.0221(3) 0.066(2) Uani 1 1 d . U . . .
H163 H 0.716403 0.312710 0.042208 0.080 Uiso 1 1 calc R U . . .
C164 C 0.6895(4) 0.2788(5) 0.0000(3) 0.080(3) Uani 1 1 d . U . . .
H164 H 0.699681 0.246177 0.004158 0.096 Uiso 1 1 calc R U . . .
C165 C 0.6635(4) 0.2899(5) -0.0297(3) 0.080(3) Uani 1 1 d . U . . .
C166 C 0.6516(3) 0.3369(5) -0.0371(3) 0.071(3) Uani 1 1 d . U . . .
H166 H 0.635519 0.343045 -0.058214 0.086 Uiso 1 1 calc R U . . .
C167 C 0.6621(3) 0.3764(4) -0.0145(3) 0.067(2) Uani 1 1 d . U . . .
C168 C 0.6496(3) 0.4289(4) -0.0238(3) 0.065(3) Uani 1 1 d . U . . .
C169 C 0.6462(4) 0.4377(5) -0.0659(3) 0.088(4) Uani 1 1 d . U . . .
H16D H 0.618189 0.438999 -0.072968 0.132 Uiso 1 1 calc R U . . .
H16E H 0.659177 0.410333 -0.079160 0.132 Uiso 1 1 calc R U . . .
H16F H 0.658935 0.469391 -0.072345 0.132 Uiso 1 1 calc R U . . .
C170 C 0.6275(3) 0.5107(4) -0.0092(3) 0.067(3) Uani 1 1 d . U . . .
H17F H 0.630213 0.515041 -0.036352 0.080 Uiso 1 1 calc R U . . .
H17G H 0.645106 0.535253 0.002969 0.080 Uiso 1 1 calc R U . . .
C171 C 0.5842(3) 0.5217(4) 0.0020(3) 0.070(2) Uani 1 1 d D U . . .
C172 C 0.5725(4) 0.5703(5) -0.0097(4) 0.086(4) Uani 1 1 d . U . . .
H17H H 0.590153 0.595242 0.001400 0.129 Uiso 1 1 calc R U . . .
H17I H 0.545294 0.576686 -0.001831 0.129 Uiso 1 1 calc R U . . .
H17J H 0.574175 0.572444 -0.036781 0.129 Uiso 1 1 calc R U . . .
C173 C 0.5587(4) 0.4853(6) -0.0197(5) 0.121(5) Uani 1 1 d . U . . .
H17K H 0.569488 0.481402 -0.044715 0.181 Uiso 1 1 calc R U . . .
H17L H 0.531658 0.498189 -0.021212 0.181 Uiso 1 1 calc R U . . .
H17M H 0.558630 0.452883 -0.007110 0.181 Uiso 1 1 calc R U . . .
C1B C 0.5881(7) 0.5378(9) 0.0446(6) 0.069(4) Uani 0.505(11) 1 d . U P B 1
H1BA H 0.607354 0.565625 0.046056 0.082 Uiso 0.505(11) 1 calc R U P B 1
H1BB H 0.562222 0.551147 0.052651 0.082 Uiso 0.505(11) 1 calc R U P B 1
C175 C 0.6145(7) 0.5300(9) 0.1056(6) 0.082(4) Uani 0.505(11) 1 d D U P B 1
H17N H 0.615134 0.507484 0.126971 0.124 Uiso 0.505(11) 1 calc R U P B 1
H17O H 0.596459 0.557778 0.110581 0.124 Uiso 0.505(11) 1 calc R U P B 1
H17P H 0.641152 0.543033 0.100997 0.124 Uiso 0.505(11) 1 calc R U P B 1
C176 C 0.5620(7) 0.4660(9) 0.0836(7) 0.072(4) Uani 0.505(11) 1 d . U P B 1
H17Q H 0.561396 0.435461 0.068572 0.109 Uiso 0.505(11) 1 calc R U P B 1
H17R H 0.537411 0.484663 0.079888 0.109 Uiso 0.505(11) 1 calc R U P B 1
H17S H 0.564753 0.457108 0.109791 0.109 Uiso 0.505(11) 1 calc R U P B 1
C177 C 0.7227(4) 0.5046(4) 0.0694(3) 0.071(3) Uani 1 1 d . U . . .
C178 C 0.7473(4) 0.5497(5) 0.0657(4) 0.106(4) Uani 1 1 d . U . . .
H17T H 0.759616 0.557394 0.089653 0.159 Uiso 1 1 calc R U . . .
H17U H 0.730675 0.577842 0.057979 0.159 Uiso 1 1 calc R U . . .
H17V H 0.767888 0.543949 0.047157 0.159 Uiso 1 1 calc R U . . .
C179 C 0.7010(3) 0.2905(4) 0.1136(3) 0.064(3) Uani 1 1 d . U . . .
C180 C 0.6782(3) 0.2457(4) 0.1039(3) 0.077(3) Uani 1 1 d . U . . .
H18A H 0.652859 0.255599 0.092968 0.116 Uiso 1 1 calc R U . . .
H18B H 0.673440 0.225853 0.126274 0.116 Uiso 1 1 calc R U . . .
H18C H 0.693152 0.225720 0.085986 0.116 Uiso 1 1 calc R U . . .
C181 C 0.7947(3) 0.3635(4) 0.0592(3) 0.056(2) Uani 1 1 d . U . . .
C182 C 0.7910(3) 0.4045(4) 0.0302(3) 0.070(3) Uani 1 1 d . U . . .
H18D H 0.776727 0.391679 0.008589 0.105 Uiso 1 1 calc R U . . .
H18E H 0.817460 0.415503 0.022685 0.105 Uiso 1 1 calc R U . . .
H18F H 0.776497 0.432883 0.040710 0.105 Uiso 1 1 calc R U . . .
C183 C 0.7162(3) 0.3965(4) 0.1795(3) 0.058(3) Uani 1 1 d . U . . .
C184 C 0.7360(3) 0.4134(4) 0.2144(3) 0.070(3) Uani 1 1 d . U . . .
H18G H 0.738820 0.385072 0.231378 0.105 Uiso 1 1 calc R U . . .
H18H H 0.719991 0.439466 0.226204 0.105 Uiso 1 1 calc R U . . .
H18I H 0.762206 0.426887 0.208523 0.105 Uiso 1 1 calc R U . . .
C35 C 1.0245(7) 0.5048(7) 0.1675(5) 0.082(4) Uani 0.64(2) 1 d D U P C 1
H35A H 1.052598 0.496872 0.164134 0.123 Uiso 0.64(2) 1 calc DR U P C 1
H35B H 1.014911 0.523448 0.145903 0.123 Uiso 0.64(2) 1 calc R U P C 1
H35C H 1.009416 0.473752 0.169988 0.123 Uiso 0.64(2) 1 calc R U P C 1
C35A C 1.0484(10) 0.5072(13) 0.1760(9) 0.082(4) Uani 0.36(2) 1 d D U P C 2
H35D H 1.068041 0.530845 0.166477 0.123 Uiso 0.36(2) 1 calc R U P C 2
H35E H 1.034284 0.491812 0.155151 0.123 Uiso 0.36(2) 1 calc R U P C 2
H35F H 1.061667 0.481259 0.190497 0.123 Uiso 0.36(2) 1 calc R U P C 2

loop_
_atom_site_aniso_label
_atom_site_aniso_U_11
_atom_site_aniso_U_22
_atom_site_aniso_U_33
_atom_site_aniso_U_23
_atom_site_aniso_U_13
_atom_site_aniso_U_12
Br1 0.1129(16) 0.0864(10) 0.0943(10) 0.0128(8) 0.0088(13) -0.0120(13)
Br1A 0.1129(16) 0.0864(10) 0.0943(10) 0.0128(8) 0.0088(13) -0.0120(13)
Br2 0.1099(14) 0.1062(11) 0.1185(16) -0.0110(12) 0.0163(12) 0.0224(10)
Br2A 0.1099(14) 0.1062(11) 0.1185(16) -0.0110(12) 0.0163(12) 0.0224(10)
Br3 0.1140(12) 0.1504(16) 0.1099(12) -0.0051(11) -0.0337(10) -0.0292(11)
Br4 0.171(2) 0.256(3) 0.1473(19) 0.099(2) -0.0591(16) 0.0023(19)
Br5 0.1735(16) 0.0959(11) 0.0763(9) -0.0153(8) 0.0202(10) 0.0491(10)
Br6 0.1551(17) 0.1095(15) 0.258(3) 0.0308(16) 0.0957(18) -0.0295(12)
Br7 0.1249(12) 0.1287(14) 0.0912(11) 0.0193(9) -0.0038(9) 0.0492(10)
Br8 0.1558(16) 0.1327(15) 0.1427(16) -0.0665(13) -0.0512(13) 0.0242(12)
Ni1 0.0520(7) 0.0598(8) 0.0460(7) -0.0044(6) 0.0081(6) -0.0012(6)
Ni2 0.0505(7) 0.0639(8) 0.0415(7) -0.0034(6) 0.0056(6) 0.0014(6)
Ni3 0.0509(7) 0.0639(8) 0.0408(7) -0.0005(6) 0.0035(6) 0.0029(6)
Ni4 0.0566(7) 0.0657(9) 0.0450(7) -0.0001(6) 0.0049(6) -0.0041(6)
Ni5 0.0522(7) 0.0667(9) 0.0427(7) 0.0004(6) 0.0027(6) 0.0030(6)
Ni6 0.0461(7) 0.0706(9) 0.0437(7) 0.0029(6) 0.0040(6) 0.0068(6)
Ni7 0.0462(7) 0.0853(10) 0.0523(8) 0.0112(7) 0.0031(6) 0.0086(7)
Ni8 0.0474(7) 0.0782(10) 0.0452(7) 0.0057(7) 0.0033(6) 0.0071(6)
Ni9 0.0441(7) 0.0797(10) 0.0435(7) 0.0023(7) 0.0032(6) 0.0060(6)
Ni10 0.0554(8) 0.1124(13) 0.0582(9) -0.0220(9) 0.0028(7) 0.0027(8)
Ni11 0.0477(7) 0.0878(10) 0.0421(7) 0.0001(7) 0.0026(6) 0.0031(7)
Ni12 0.0476(7) 0.0693(9) 0.0394(7) 0.0013(6) 0.0032(5) 0.0091(6)
Ni13 0.0621(8) 0.0619(8) 0.0438(7) 0.0071(6) 0.0081(6) 0.0066(6)
Ni14 0.0499(7) 0.0633(8) 0.0388(7) 0.0037(6) 0.0062(5) 0.0048(6)
Ni15 0.0489(7) 0.0659(9) 0.0380(7) 0.0039(6) 0.0041(5) 0.0037(6)
Ni16 0.0562(8) 0.0773(10) 0.0475(8) 0.0065(7) 0.0085(6) 0.0143(7)
Ni17 0.0495(7) 0.0696(9) 0.0399(7) 0.0041(6) 0.0043(6) 0.0028(6)
Ni18 0.0489(7) 0.0676(9) 0.0368(7) 0.0016(6) 0.0034(5) 0.0005(6)
Ni19 0.0530(7) 0.0744(9) 0.0429(7) -0.0025(6) 0.0010(6) -0.0041(6)
Ni20 0.0488(7) 0.0756(9) 0.0383(7) 0.0007(6) 0.0050(5) -0.0030(6)
Ni21 0.0482(7) 0.0729(9) 0.0389(7) 0.0003(6) 0.0031(5) 0.0003(6)
Ni22 0.0533(7) 0.0714(9) 0.0435(7) 0.0039(6) 0.0039(6) 0.0040(6)
Ni23 0.0484(7) 0.0680(9) 0.0432(7) 0.0021(6) 0.0037(6) 0.0016(6)
Ni24 0.0499(7) 0.0627(8) 0.0420(7) 0.0008(6) 0.0056(6) 0.0021(6)
O1 0.065(4) 0.053(4) 0.032(3) 0.002(3) 0.005(3) 0.000(3)
O2 0.065(4) 0.053(4) 0.060(5) -0.003(3) 0.002(4) 0.002(3)
O3 0.056(4) 0.074(5) 0.043(4) -0.001(4) 0.005(3) 0.002(3)
O4 0.052(4) 0.056(4) 0.046(4) -0.001(3) 0.001(3) 0.002(3)
O5 0.057(4) 0.070(5) 0.044(4) 0.001(3) 0.004(3) 0.000(3)
O6 0.050(4) 0.048(4) 0.048(4) -0.007(3) 0.005(3) 0.005(3)
O7 0.046(4) 0.065(4) 0.035(3) -0.002(3) 0.005(3) 0.002(3)
O8 0.050(4) 0.078(5) 0.039(4) -0.005(3) -0.003(3) 0.000(3)
O9 0.056(4) 0.071(5) 0.055(4) -0.004(4) 0.006(3) 0.003(4)
O10 0.052(4) 0.069(5) 0.052(4) 0.010(3) 0.010(3) -0.003(3)
O11 0.049(4) 0.085(5) 0.049(4) 0.001(4) 0.006(3) 0.010(4)
O12 0.072(5) 0.067(5) 0.052(4) -0.004(4) 0.001(4) -0.002(4)
O13 0.056(4) 0.099(6) 0.034(4) -0.008(4) 0.002(3) -0.001(4)
O14 0.049(4) 0.059(4) 0.046(4) 0.001(3) 0.000(3) 0.009(3)
O15 0.059(4) 0.073(5) 0.055(4) -0.004(4) 0.008(3) 0.004(3)
O16 0.052(4) 0.057(4) 0.048(4) -0.004(3) 0.000(3) 0.003(3)
O17 0.040(3) 0.085(5) 0.045(4) -0.001(3) 0.000(3) 0.012(3)
O18 0.050(4) 0.073(5) 0.044(4) 0.008(3) 0.007(3) 0.003(3)
O19 0.048(4) 0.093(6) 0.056(4) 0.013(4) 0.001(3) 0.007(4)
O20 0.051(4) 0.075(5) 0.038(4) -0.005(3) -0.003(3) 0.011(3)
O21 0.048(4) 0.093(6) 0.054(4) 0.001(4) 0.003(3) 0.013(4)
O22 0.061(4) 0.093(6) 0.059(5) 0.015(4) 0.008(4) 0.014(4)
O23 0.053(4) 0.088(6) 0.057(4) 0.011(4) 0.008(3) 0.019(4)
O24 0.055(4) 0.066(5) 0.042(4) -0.002(3) -0.003(3) 0.004(3)
O25 0.051(4) 0.076(5) 0.060(4) -0.006(4) 0.010(3) 0.004(3)
O26 0.050(4) 0.067(4) 0.042(4) 0.003(3) 0.007(3) 0.008(3)
O27 0.048(4) 0.096(6) 0.049(4) 0.004(4) 0.005(3) 0.019(4)
O28 0.040(3) 0.073(5) 0.041(4) -0.008(3) 0.005(3) 0.011(3)
O29 0.051(4) 0.123(7) 0.054(5) -0.013(5) -0.005(4) -0.004(4)
O30 0.044(4) 0.104(6) 0.041(4) 0.004(4) -0.001(3) 0.001(4)
O31 0.053(4) 0.134(7) 0.040(4) -0.003(4) -0.003(3) 0.012(4)
O32 0.051(4) 0.118(7) 0.087(6) -0.041(5) -0.004(4) 0.012(4)
O33 0.050(4) 0.078(5) 0.055(4) -0.012(4) 0.005(3) 0.007(4)
O34 0.042(4) 0.096(6) 0.038(4) 0.015(4) 0.008(3) 0.007(4)
O35 0.065(5) 0.095(6) 0.046(4) 0.001(4) 0.004(4) 0.022(4)
O36 0.054(4) 0.068(4) 0.041(4) -0.008(3) 0.007(3) 0.006(3)
O37 0.055(4) 0.087(5) 0.043(4) -0.003(4) 0.004(3) 0.002(4)
O38 0.044(3) 0.063(4) 0.049(4) -0.004(3) 0.003(3) 0.004(3)
O39 0.053(4) 0.073(5) 0.051(4) 0.008(4) 0.004(3) -0.006(4)
O40 0.042(4) 0.076(5) 0.030(3) 0.004(3) 0.004(3) 0.007(3)
O41 0.043(3) 0.071(5) 0.036(3) 0.007(3) 0.012(3) 0.003(3)
O42 0.082(5) 0.056(5) 0.060(5) 0.002(4) -0.001(4) 0.006(4)
O43 0.060(4) 0.060(4) 0.050(4) 0.011(3) 0.007(3) -0.006(3)
O44 0.043(3) 0.072(5) 0.052(4) -0.008(4) 0.007(3) 0.008(3)
O45 0.062(4) 0.065(5) 0.043(4) 0.004(3) 0.001(3) 0.005(3)
O46 0.055(4) 0.050(4) 0.040(3) 0.006(3) 0.014(3) 0.010(3)
O47 0.050(4) 0.061(4) 0.040(4) 0.011(3) 0.011(3) 0.002(3)
O48 0.044(4) 0.076(5) 0.045(4) 0.000(3) 0.007(3) 0.005(3)
O49 0.065(4) 0.079(5) 0.040(4) 0.013(4) 0.013(3) 0.022(4)
O50 0.048(4) 0.084(5) 0.048(4) -0.003(4) 0.004(3) 0.007(3)
O51 0.040(3) 0.076(5) 0.049(4) 0.002(3) 0.006(3) 0.000(3)
O52 0.077(5) 0.061(5) 0.056(5) 0.004(4) 0.001(4) 0.014(4)
O53 0.060(4) 0.072(5) 0.050(4) 0.012(4) -0.002(3) 0.002(4)
O54 0.054(4) 0.066(5) 0.046(4) 0.010(3) -0.005(3) 0.007(3)
O55 0.061(4) 0.076(5) 0.030(4) 0.003(3) 0.005(3) 0.007(3)
O56 0.061(4) 0.061(4) 0.033(3) 0.002(3) -0.008(3) -0.002(3)
O57 0.048(4) 0.073(5) 0.037(3) 0.002(3) 0.006(3) 0.004(3)
O58 0.062(4) 0.058(4) 0.035(3) 0.005(3) 0.000(3) -0.005(3)
O59 0.049(4) 0.075(5) 0.051(4) -0.003(4) 0.008(3) 0.003(3)
O60 0.049(4) 0.069(5) 0.049(4) 0.012(3) 0.007(3) -0.002(3)
O61 0.054(4) 0.075(5) 0.057(4) -0.006(4) -0.004(3) 0.001(4)
O62 0.057(4) 0.086(5) 0.044(4) -0.011(4) 0.007(3) -0.008(4)
O63 0.063(4) 0.070(5) 0.039(4) -0.002(3) 0.010(3) -0.002(4)
O64 0.061(4) 0.070(5) 0.032(3) 0.002(3) 0.007(3) 0.005(4)
O65 0.045(4) 0.081(5) 0.044(4) 0.002(3) 0.008(3) -0.008(3)
O66 0.057(4) 0.063(4) 0.037(4) -0.010(3) 0.004(3) 0.003(3)
O67 0.036(3) 0.075(5) 0.044(4) 0.007(3) 0.005(3) 0.002(3)
O68 0.050(4) 0.083(5) 0.043(4) 0.009(3) -0.005(3) -0.009(3)
O69 0.051(4) 0.097(6) 0.033(4) 0.006(3) 0.001(3) 0.006(4)
O70 0.062(4) 0.078(5) 0.037(4) 0.001(4) 0.003(3) -0.011(4)
O71 0.053(4) 0.079(5) 0.046(4) 0.002(4) 0.001(3) 0.009(3)
O72 0.061(4) 0.073(5) 0.054(4) 0.005(4) -0.003(3) 0.000(4)
O73 0.054(4) 0.071(5) 0.069(5) 0.011(4) -0.018(4) -0.002(3)
O74 0.040(3) 0.065(5) 0.054(4) -0.002(3) 0.006(3) -0.004(3)
O75 0.060(4) 0.070(5) 0.046(4) 0.004(3) -0.009(3) -0.009(3)
O76 0.058(4) 0.063(4) 0.042(4) 0.009(3) 0.006(3) 0.006(3)
O77 0.054(4) 0.077(5) 0.038(4) 0.000(3) 0.005(3) -0.004(3)
O78 0.038(3) 0.068(4) 0.039(4) 0.003(3) 0.000(3) -0.004(3)
O79 0.051(4) 0.066(5) 0.048(4) 0.000(3) 0.015(3) 0.007(3)
O80 0.055(4) 0.076(5) 0.044(4) -0.001(3) 0.009(3) 0.007(3)
N1 0.057(5) 0.051(5) 0.054(5) -0.010(4) 0.006(4) 0.002(4)
N2 0.055(5) 0.071(6) 0.051(5) -0.010(4) 0.017(4) 0.004(4)
N3 0.069(5) 0.065(6) 0.049(5) 0.012(4) 0.011(4) -0.008(5)
N4 0.084(6) 0.063(6) 0.046(5) 0.000(4) -0.004(5) 0.005(5)
N5 0.043(4) 0.106(8) 0.046(5) 0.020(5) 0.005(4) 0.013(5)
N6 0.060(5) 0.077(6) 0.071(6) -0.003(5) 0.017(5) 0.005(5)
N7 0.066(6) 0.124(10) 0.103(9) -0.035(8) 0.018(6) -0.008(6)
N8 0.061(6) 0.149(11) 0.104(9) -0.054(8) 0.015(6) -0.009(6)
N9 0.065(5) 0.060(6) 0.052(5) 0.008(4) 0.007(4) 0.000(4)
N10 0.068(6) 0.077(6) 0.058(6) 0.004(5) 0.011(5) 0.006(5)
N11 0.059(6) 0.108(8) 0.058(6) 0.004(6) 0.008(5) 0.035(6)
N12 0.110(8) 0.093(8) 0.057(6) 0.003(5) 0.004(6) 0.042(6)
N13 0.050(5) 0.108(8) 0.053(5) 0.005(5) -0.003(4) -0.002(5)
N14 0.055(5) 0.066(6) 0.059(5) 0.000(4) -0.001(4) -0.003(4)
N15 0.058(5) 0.062(6) 0.058(5) 0.004(5) -0.008(4) 0.001(4)
N16 0.059(5) 0.071(6) 0.066(6) 0.004(5) 0.000(4) -0.002(4)
C1 0.064(4) 0.055(5) 0.052(4) -0.012(4) 0.012(4) -0.010(4)
C1A 0.070(6) 0.073(6) 0.074(7) -0.005(5) 0.010(5) 0.014(5)
C1AA 0.083(4) 0.082(4) 0.082(4) -0.0005(19) 0.000(2) 0.0013(19)
C174 0.071(6) 0.076(6) 0.072(6) 0.009(6) 0.002(6) 0.010(5)
C2 0.077(5) 0.066(5) 0.054(5) -0.003(4) 0.009(4) -0.012(4)
C3 0.093(5) 0.076(5) 0.067(5) -0.004(5) 0.008(5) -0.016(5)
C4 0.100(5) 0.079(5) 0.070(5) 0.012(5) 0.017(5) -0.015(5)
C5 0.089(5) 0.075(5) 0.060(5) 0.005(4) 0.018(4) -0.020(5)
C6 0.069(4) 0.061(4) 0.059(4) -0.001(4) 0.006(4) -0.007(4)
C7 0.066(5) 0.059(5) 0.050(5) -0.006(4) 0.005(4) 0.001(4)
C8 0.078(6) 0.068(6) 0.073(6) -0.005(5) 0.018(5) 0.000(5)
C9 0.060(5) 0.069(5) 0.065(5) -0.006(5) 0.011(4) -0.004(4)
C10 0.073(5) 0.080(5) 0.070(5) -0.010(4) 0.013(4) 0.002(4)
C11 0.095(7) 0.094(7) 0.075(6) -0.018(6) 0.013(6) -0.005(6)
C12 0.094(7) 0.100(7) 0.101(7) -0.028(6) -0.001(6) 0.001(6)
C13 0.083(6) 0.073(6) 0.089(6) -0.012(5) 0.006(5) 0.012(5)
C14 0.077(6) 0.081(7) 0.096(7) -0.013(6) 0.007(6) -0.014(6)
C15 0.066(6) 0.107(8) 0.113(8) -0.020(7) 0.007(6) -0.008(6)
C16 0.066(5) 0.055(5) 0.049(5) -0.003(5) 0.012(5) 0.005(4)
C17 0.092(6) 0.080(7) 0.084(7) 0.000(6) 0.004(6) 0.011(6)
C18 0.050(5) 0.065(6) 0.060(6) 0.008(5) 0.008(5) 0.002(4)
C19 0.074(6) 0.061(6) 0.067(6) 0.008(5) -0.009(5) -0.011(5)
C20 0.069(6) 0.059(6) 0.042(5) -0.005(4) 0.010(4) -0.006(5)
C21 0.063(5) 0.080(6) 0.066(6) -0.016(5) 0.012(5) 0.001(5)
C22 0.051(5) 0.053(5) 0.056(5) 0.002(4) 0.000(5) 0.005(4)
C23 0.063(5) 0.082(6) 0.062(6) 0.001(5) 0.004(5) -0.006(5)
C24 0.056(4) 0.071(5) 0.072(5) -0.002(4) -0.002(4) 0.004(4)
C25 0.064(5) 0.068(5) 0.073(5) 0.007(4) 0.009(4) 0.004(4)
C26 0.079(5) 0.084(5) 0.097(6) 0.004(5) 0.014(5) 0.003(5)
C27 0.095(5) 0.090(6) 0.111(6) 0.003(5) 0.023(5) 0.009(5)
C28 0.089(5) 0.090(6) 0.105(6) -0.002(5) 0.011(5) 0.006(5)
C29 0.064(4) 0.080(5) 0.083(5) 0.000(4) 0.014(4) 0.002(4)
C30 0.061(5) 0.093(6) 0.086(6) 0.003(5) 0.013(5) 0.000(5)
C31 0.077(6) 0.110(7) 0.125(8) 0.021(7) 0.012(6) 0.003(6)
C32 0.071(5) 0.077(6) 0.075(6) -0.003(5) 0.001(5) -0.004(5)
C33 0.084(4) 0.077(5) 0.078(5) 0.000(4) -0.002(4) -0.004(4)
C34 0.102(7) 0.087(7) 0.083(7) -0.002(6) 0.006(6) -0.008(6)
C36 0.080(4) 0.073(5) 0.070(4) 0.004(4) -0.005(4) -0.001(4)
C36A 0.080(4) 0.073(5) 0.070(4) 0.004(4) -0.005(4) -0.001(4)
C37 0.081(6) 0.078(6) 0.081(6) 0.006(5) -0.003(5) -0.002(5)
C37A 0.081(6) 0.078(6) 0.081(6) 0.006(5) -0.003(5) -0.002(5)
C38 0.065(5) 0.066(6) 0.067(6) 0.007(5) -0.009(5) 0.000(5)
C38A 0.065(5) 0.066(6) 0.067(6) 0.007(5) -0.009(5) 0.000(5)
C39 0.058(5) 0.068(6) 0.055(6) -0.011(5) 0.011(5) -0.014(5)
C40 0.098(7) 0.078(7) 0.089(7) -0.002(6) 0.011(6) -0.025(6)
C41 0.040(4) 0.071(6) 0.047(5) -0.010(5) -0.004(4) 0.001(4)
C42 0.064(5) 0.069(6) 0.051(5) 0.007(5) 0.004(4) -0.004(5)
C43 0.059(5) 0.072(6) 0.061(6) -0.007(5) 0.005(5) -0.003(5)
C44 0.080(6) 0.105(7) 0.086(7) 0.012(6) -0.024(6) -0.016(6)
C45 0.055(5) 0.061(6) 0.056(6) 0.001(5) 0.000(5) 0.008(4)
C46 0.061(5) 0.085(6) 0.063(6) -0.001(5) -0.002(5) 0.008(5)
C47 0.065(5) 0.084(5) 0.052(5) 0.003(4) -0.010(4) -0.001(4)
C48 0.068(5) 0.083(5) 0.064(5) 0.002(4) -0.008(4) -0.001(4)
C49 0.080(5) 0.096(6) 0.079(5) 0.003(5) -0.010(5) 0.001(5)
C50 0.083(5) 0.102(6) 0.076(5) 0.006(5) -0.013(5) -0.006(5)
C51 0.066(5) 0.099(6) 0.064(5) 0.005(5) -0.009(4) -0.006(5)
C52 0.065(4) 0.092(5) 0.062(4) 0.007(4) -0.004(4) -0.003(4)
C53 0.058(5) 0.099(6) 0.056(5) 0.005(5) -0.003(4) 0.014(5)
C54 0.074(6) 0.118(7) 0.070(6) 0.003(6) -0.005(5) 0.016(6)
C55 0.064(5) 0.080(6) 0.059(5) 0.023(5) 0.005(4) 0.014(5)
C56 0.075(5) 0.092(5) 0.090(5) 0.010(5) 0.004(4) 0.015(4)
C57 0.082(6) 0.102(7) 0.112(7) 0.007(6) -0.002(6) 0.014(6)
C58 0.128(8) 0.116(8) 0.133(8) 0.008(7) 0.043(7) -0.014(7)
C59 0.086(6) 0.105(6) 0.099(6) 0.006(6) 0.000(5) 0.020(5)
C60 0.132(9) 0.142(10) 0.135(9) -0.020(8) 0.014(8) 0.011(8)
C61 0.114(8) 0.090(7) 0.090(7) 0.012(6) 0.017(6) 0.013(6)
C62 0.066(6) 0.086(7) 0.067(6) 0.018(5) 0.009(5) -0.004(5)
C63 0.084(6) 0.090(7) 0.102(7) 0.010(6) 0.009(6) 0.006(6)
C64 0.057(5) 0.074(6) 0.037(5) 0.004(4) 0.007(4) -0.004(5)
C65 0.062(5) 0.082(6) 0.050(5) -0.011(5) 0.010(4) 0.005(5)
C66 0.047(5) 0.090(6) 0.045(5) -0.005(5) -0.007(4) 0.004(5)
C67 0.076(6) 0.105(7) 0.051(5) 0.010(5) 0.001(5) 0.009(5)
C68 0.054(5) 0.070(6) 0.059(6) -0.005(5) -0.011(5) 0.008(5)
C69 0.066(6) 0.090(7) 0.075(6) -0.009(5) -0.004(5) -0.021(5)
C70 0.071(5) 0.115(6) 0.059(5) 0.005(5) 0.006(4) 0.003(5)
C71 0.082(5) 0.108(6) 0.069(5) 0.014(5) 0.002(5) 0.006(5)
C72 0.107(6) 0.123(6) 0.082(6) 0.016(5) -0.003(5) 0.003(5)
C73 0.108(6) 0.130(6) 0.093(6) 0.013(6) -0.002(5) 0.003(6)
C74 0.090(5) 0.125(6) 0.077(5) 0.005(5) -0.002(5) 0.007(5)
C75 0.083(5) 0.120(5) 0.072(5) 0.000(5) -0.001(4) 0.004(5)
C76 0.092(6) 0.135(7) 0.084(6) -0.006(6) -0.005(5) 0.006(6)
C77 0.135(8) 0.153(9) 0.090(7) -0.020(7) -0.015(7) 0.023(7)
C78 0.113(7) 0.138(8) 0.132(7) -0.030(7) 0.005(6) -0.013(6)
C79 0.144(6) 0.154(7) 0.165(7) -0.025(6) 0.008(6) -0.012(6)
C80 0.140(9) 0.147(9) 0.143(9) -0.035(7) 0.007(7) -0.006(7)
C81 0.183(10) 0.196(11) 0.218(11) -0.025(8) 0.005(8) -0.006(8)
C82 0.167(8) 0.160(8) 0.180(8) -0.015(7) 0.024(7) -0.011(7)
C83 0.161(10) 0.142(10) 0.174(11) 0.004(8) -0.010(9) -0.015(8)
C84 0.138(9) 0.130(9) 0.149(10) -0.009(8) 0.029(8) -0.004(8)
C85 0.071(6) 0.084(7) 0.066(6) -0.018(5) 0.010(5) 0.023(5)
C86 0.112(7) 0.100(7) 0.099(7) -0.030(6) -0.011(6) 0.013(6)
C87 0.052(5) 0.064(6) 0.052(5) 0.010(5) 0.012(4) 0.008(5)
C88 0.062(5) 0.079(6) 0.085(6) 0.030(5) 0.007(5) 0.005(5)
C89 0.058(5) 0.078(6) 0.039(5) -0.001(5) 0.001(4) 0.005(5)
C90 0.087(6) 0.095(7) 0.061(6) -0.015(5) 0.006(5) -0.011(6)
C91 0.061(5) 0.058(5) 0.049(5) 0.011(4) 0.008(5) 0.005(4)
C92 0.053(5) 0.080(6) 0.060(5) 0.008(5) 0.000(4) -0.002(5)
C93 0.050(4) 0.067(5) 0.048(4) 0.004(4) 0.009(4) 0.001(4)
C94 0.059(4) 0.061(5) 0.054(4) 0.007(4) 0.005(4) 0.001(4)
C95 0.072(5) 0.069(5) 0.057(5) 0.007(4) 0.009(4) 0.010(4)
C96 0.078(5) 0.068(5) 0.054(5) -0.005(4) 0.010(4) 0.016(4)
C97 0.068(5) 0.080(5) 0.049(4) -0.014(4) 0.010(4) -0.006(4)
C98 0.051(4) 0.073(4) 0.049(4) -0.002(4) 0.010(4) -0.003(4)
C99 0.051(4) 0.070(5) 0.044(4) 0.010(4) 0.009(4) -0.004(4)
C100 0.079(6) 0.097(7) 0.059(6) -0.001(5) 0.026(5) 0.000(5)
C101 0.081(5) 0.066(5) 0.066(5) 0.016(5) 0.016(5) 0.003(5)
C102 0.100(5) 0.084(5) 0.079(5) 0.020(5) 0.017(5) 0.015(5)
C103 0.129(8) 0.100(8) 0.110(8) 0.022(7) 0.022(7) 0.010(7)
C104 0.094(7) 0.106(7) 0.079(7) 0.018(6) -0.003(6) 0.022(6)
C105 0.091(6) 0.074(6) 0.080(6) 0.024(5) 0.008(5) 0.012(5)
C106 0.076(6) 0.080(7) 0.085(7) 0.012(6) 0.008(6) 0.028(5)
C107 0.077(6) 0.081(7) 0.088(7) 0.015(6) -0.001(6) 0.019(6)
C108 0.077(6) 0.073(6) 0.056(6) -0.006(5) 0.007(5) 0.005(5)
C109 0.096(6) 0.064(6) 0.078(6) 0.001(5) -0.003(6) -0.002(5)
C110 0.050(5) 0.046(5) 0.054(5) 0.006(4) 0.005(4) 0.004(4)
C111 0.065(5) 0.073(6) 0.054(5) -0.008(5) 0.001(5) 0.008(5)
C112 0.067(6) 0.077(6) 0.050(5) 0.004(5) 0.007(5) 0.006(5)
C113 0.066(5) 0.086(6) 0.070(6) 0.017(5) 0.006(5) 0.000(5)
C114 0.053(5) 0.060(5) 0.046(5) 0.006(4) 0.011(4) 0.014(4)
C115 0.061(5) 0.077(6) 0.069(6) 0.009(5) 0.006(5) 0.007(5)
C116 0.058(4) 0.075(5) 0.064(5) 0.009(4) 0.003(4) -0.001(4)
C117 0.062(5) 0.085(5) 0.068(5) 0.001(5) 0.005(4) -0.009(4)
C118 0.079(5) 0.092(6) 0.084(5) -0.004(5) 0.004(5) -0.004(5)
C119 0.085(5) 0.095(6) 0.101(6) 0.004(5) 0.025(5) -0.005(5)
C120 0.082(5) 0.101(6) 0.112(6) 0.010(5) 0.022(5) -0.004(5)
C121 0.071(5) 0.089(5) 0.086(5) 0.011(4) 0.014(4) 0.002(4)
C122 0.073(5) 0.091(6) 0.096(6) 0.009(5) 0.016(5) 0.008(5)
C123 0.088(7) 0.121(8) 0.156(9) 0.016(7) 0.013(7) 0.008(6)
C124 0.084(6) 0.092(6) 0.097(6) 0.004(5) 0.004(5) 0.005(5)
C125 0.105(3) 0.106(3) 0.106(3) 0.0002(10) 0.0007(10) 0.0012(10)
C126 0.111(7) 0.107(8) 0.126(8) 0.000(7) 0.015(7) 0.018(6)
C127 0.102(7) 0.102(7) 0.102(7) 0.000(2) 0.000(2) 0.000(2)
C1D 0.123(7) 0.123(7) 0.123(7) -0.001(2) 0.000(2) 0.001(2)
C128 0.104(3) 0.104(3) 0.104(3) -0.0001(7) 0.0000(7) 0.0002(7)
C1E 0.104(3) 0.104(3) 0.104(3) -0.0001(7) 0.0000(7) 0.0002(7)
C129 0.244(14) 0.202(13) 0.206(13) -0.002(9) 0.000(9) -0.024(9)
C130 0.113(8) 0.091(8) 0.112(8) -0.004(7) -0.013(7) 0.007(6)
C131 0.072(6) 0.065(6) 0.064(6) 0.016(5) 0.002(5) 0.010(5)
C132 0.110(7) 0.097(7) 0.088(7) 0.025(6) 0.010(6) 0.025(6)
C133 0.047(5) 0.065(6) 0.048(5) 0.006(5) -0.002(4) 0.004(4)
C134 0.061(5) 0.075(6) 0.057(5) 0.003(5) 0.011(5) -0.013(5)
C135 0.044(5) 0.077(6) 0.055(5) 0.001(5) 0.006(5) -0.008(4)
C136 0.057(5) 0.092(7) 0.062(6) 0.003(5) 0.000(5) 0.014(5)
C137 0.055(5) 0.054(5) 0.047(5) 0.001(4) 0.005(4) 0.005(4)
C138 0.077(6) 0.078(6) 0.064(6) 0.011(5) 0.008(5) -0.009(5)
C139 0.065(5) 0.080(5) 0.051(4) 0.009(4) -0.001(4) -0.001(4)
C140 0.065(5) 0.073(5) 0.060(5) 0.004(4) -0.005(4) 0.005(4)
C141 0.084(5) 0.080(5) 0.066(5) -0.002(4) -0.009(5) 0.002(5)
C142 0.073(5) 0.083(5) 0.056(5) 0.013(4) -0.012(4) 0.017(4)
C143 0.065(5) 0.083(5) 0.057(5) 0.014(4) -0.005(4) 0.008(4)
C144 0.062(4) 0.081(5) 0.056(4) 0.010(4) -0.001(4) 0.003(4)
C145 0.064(5) 0.097(6) 0.060(5) 0.005(5) -0.002(4) -0.002(5)
C146 0.081(6) 0.099(7) 0.073(6) 0.004(6) -0.021(5) 0.000(6)
C147 0.075(5) 0.079(6) 0.076(6) -0.011(5) -0.013(5) -0.014(5)
C148 0.069(5) 0.077(5) 0.078(5) -0.008(4) -0.009(4) -0.018(4)
C149 0.120(8) 0.107(8) 0.111(8) -0.017(7) -0.019(7) -0.017(6)
C150 0.083(6) 0.111(7) 0.075(6) -0.004(6) 0.004(5) -0.010(6)
C151 0.072(5) 0.059(5) 0.079(6) -0.015(5) -0.005(5) -0.017(4)
C152 0.071(6) 0.065(6) 0.067(6) 0.004(5) 0.000(5) -0.011(5)
C153 0.080(6) 0.071(6) 0.057(6) -0.005(5) 0.005(5) -0.002(5)
C154 0.057(5) 0.090(7) 0.044(5) -0.003(5) 0.006(4) 0.005(5)
C155 0.084(6) 0.081(7) 0.076(6) -0.009(5) -0.002(5) 0.009(5)
C156 0.058(5) 0.065(6) 0.043(5) 0.006(4) 0.001(4) 0.012(5)
C157 0.062(5) 0.066(6) 0.068(6) 0.010(5) 0.009(5) 0.007(5)
C158 0.053(5) 0.081(6) 0.054(6) 0.001(5) 0.000(5) 0.002(5)
C159 0.079(6) 0.092(7) 0.059(6) -0.013(5) -0.016(5) -0.017(5)
C160 0.047(5) 0.070(6) 0.053(5) -0.004(5) 0.001(4) 0.002(4)
C161 0.057(5) 0.091(7) 0.066(6) 0.008(5) 0.001(5) 0.005(5)
C162 0.070(5) 0.077(5) 0.046(4) -0.006(4) 0.003(4) 0.002(4)
C163 0.070(5) 0.071(5) 0.058(5) -0.008(4) 0.000(4) 0.005(4)
C164 0.085(5) 0.078(5) 0.077(5) -0.005(5) -0.001(5) -0.002(5)
C165 0.081(5) 0.087(5) 0.073(5) -0.017(5) -0.004(4) 0.003(5)
C166 0.069(5) 0.086(5) 0.059(5) -0.004(4) -0.001(4) 0.009(4)
C167 0.064(4) 0.081(5) 0.055(4) 0.000(4) 0.004(4) 0.006(4)
C168 0.066(5) 0.078(5) 0.052(5) 0.000(5) 0.008(4) 0.008(4)
C169 0.101(7) 0.091(7) 0.072(6) 0.005(6) -0.003(6) 0.028(6)
C170 0.063(5) 0.083(6) 0.055(5) 0.008(5) -0.003(4) -0.001(5)
C171 0.067(4) 0.076(5) 0.068(4) 0.013(4) 0.010(4) 0.007(4)
C172 0.082(6) 0.085(7) 0.092(7) 0.019(6) 0.006(6) -0.008(5)
C173 0.101(7) 0.099(8) 0.163(9) 0.000(7) -0.003(7) 0.002(6)
C1B 0.066(6) 0.070(6) 0.070(6) 0.011(6) 0.002(5) 0.004(5)
C175 0.083(4) 0.082(4) 0.082(4) -0.0005(19) 0.000(2) 0.0013(19)
C176 0.070(6) 0.073(6) 0.074(7) -0.005(5) 0.010(5) 0.014(5)
C177 0.078(6) 0.067(6) 0.069(6) 0.004(5) -0.009(5) -0.015(5)
C178 0.102(7) 0.100(7) 0.117(8) 0.018(6) -0.026(6) 0.002(6)
C179 0.065(6) 0.069(6) 0.059(6) -0.003(5) 0.013(5) 0.002(5)
C180 0.078(6) 0.075(6) 0.079(6) -0.009(5) -0.004(5) -0.005(5)
C181 0.056(5) 0.063(6) 0.048(5) -0.001(5) 0.006(4) -0.015(5)
C182 0.071(6) 0.081(6) 0.057(5) 0.017(5) 0.009(5) 0.007(5)
C183 0.063(5) 0.073(6) 0.037(5) 0.001(4) 0.002(4) 0.008(5)
C184 0.069(6) 0.088(6) 0.053(5) -0.020(5) -0.006(5) 0.016(5)
C35 0.085(6) 0.080(6) 0.081(6) 0.000(5) -0.010(5) -0.009(5)
C35A 0.085(6) 0.080(6) 0.081(6) 0.000(5) -0.010(5) -0.009(5)

loop_
_atom_type_symbol
_atom_type_description
_atom_type_scat_dispersion_real
_atom_type_scat_dispersion_imag
_atom_type_scat_source
C C 0.0033 0.0016 'International Tables Vol C Tables 4.2.6.8 and 6.1.1.4'
H H 0.0000 0.0000 'International Tables Vol C Tables 4.2.6.8 and 6.1.1.4'
Br Br -0.2901 2.4595 'International Tables Vol C Tables 4.2.6.8 and 6.1.1.4'
Cl Cl 0.1484 0.1585 'International Tables Vol C Tables 4.2.6.8 and 6.1.1.4'
N N 0.0061 0.0033 'International Tables Vol C Tables 4.2.6.8 and 6.1.1.4'
Ni Ni 0.3393 1.1124 'International Tables Vol C Tables 4.2.6.8 and 6.1.1.4'
O O 0.0106 0.0060 'International Tables Vol C Tables 4.2.6.8 and 6.1.1.4'

loop_
_geom_angle_atom_site_label_1
_geom_angle_atom_site_label_2
_geom_angle_atom_site_label_3
_geom_angle
_geom_angle_site_symmetry_1
_geom_angle_site_symmetry_3
_geom_angle_publ_flag
O1 Ni1 Ni2 43.13(17) . . ?
O1 Ni1 O2 89.2(3) . . ?
O1 Ni1 O79 89.3(3) . . ?
O1 Ni1 N1 85.3(3) . . ?
O1 Ni1 N2 176.5(3) . . ?
O2 Ni1 Ni2 78.80(19) . . ?
O2 Ni1 O79 178.4(3) . . ?
O2 Ni1 N2 88.2(3) . . ?
O6 Ni1 Ni2 42.44(16) . . ?
O6 Ni1 O1 83.3(2) . . ?
O6 Ni1 O2 90.2(3) . . ?
O6 Ni1 O79 90.2(2) . . ?
O6 Ni1 N1 168.6(3) . . ?
O6 Ni1 N2 94.4(3) . . ?
O79 Ni1 Ni2 100.46(18) . . ?
O79 Ni1 N2 93.4(3) . . ?
N1 Ni1 Ni2 126.8(2) . . ?
N1 Ni1 O2 90.6(3) . . ?
N1 Ni1 O79 88.7(3) . . ?
N1 Ni1 N2 96.9(3) . . ?
N2 Ni1 Ni2 133.9(2) . . ?
Ni1 Ni2 Ni3 172.02(6) . . ?
O1 Ni2 Ni1 42.44(17) . . ?
O1 Ni2 Ni3 136.97(18) . . ?
O1 Ni2 O4 91.5(2) . . ?
O1 Ni2 O7 102.5(2) . . ?
O1 Ni2 O8 177.2(3) . . ?
O3 Ni2 Ni1 79.15(18) . . ?
O3 Ni2 Ni3 108.65(18) . . ?
O3 Ni2 O1 89.8(3) . . ?
O3 Ni2 O4 171.2(3) . . ?
O3 Ni2 O6 89.8(2) . . ?
O3 Ni2 O7 94.2(2) . . ?
O3 Ni2 O8 92.8(3) . . ?
O4 Ni2 Ni1 95.98(18) . . ?
O4 Ni2 Ni3 76.06(18) . . ?
O4 Ni2 O7 94.0(2) . . ?
O4 Ni2 O8 85.8(2) . . ?
O6 Ni2 Ni1 41.88(16) . . ?
O6 Ni2 Ni3 134.41(17) . . ?
O6 Ni2 O1 82.1(2) . . ?
O6 Ni2 O4 81.8(2) . . ?
O6 Ni2 O7 173.9(2) . . ?
O6 Ni2 O8 96.9(2) . . ?
O7 Ni2 Ni1 143.57(17) . . ?
O7 Ni2 Ni3 39.72(16) . . ?
O7 Ni2 O8 78.3(2) . . ?
O8 Ni2 Ni1 137.24(18) . . ?
O8 Ni2 Ni3 42.79(18) . . ?
O5 Ni3 Ni2 77.60(19) . . ?
O5 Ni3 O8 94.7(3) . . ?
O5 Ni3 O14 172.5(3) . . ?
O7 Ni3 Ni2 41.28(17) . . ?
O7 Ni3 O5 88.4(3) . . ?
O7 Ni3 O8 79.3(2) . . ?
O7 Ni3 O14 93.7(2) . . ?
O7 Ni3 O16 100.4(3) . . ?
O7 Ni3 O20 168.9(2) . . ?
O8 Ni3 Ni2 42.31(17) . . ?
O14 Ni3 Ni2 108.62(18) . . ?
O14 Ni3 O8 92.8(2) . . ?
O16 Ni3 Ni2 139.52(18) . . ?
O16 Ni3 O5 91.6(3) . . ?
O16 Ni3 O8 173.7(3) . . ?
O16 Ni3 O14 80.9(3) . . ?
O16 Ni3 O20 89.5(3) . . ?
O20 Ni3 Ni2 127.78(18) . . ?
O20 Ni3 O5 86.5(3) . . ?
O20 Ni3 O8 91.3(3) . . ?
O20 Ni3 O14 92.7(2) . . ?
O9 Ni4 Ni5 100.53(19) . . ?
O9 Ni4 N4 92.6(3) . . ?
O11 Ni4 Ni5 43.42(18) . . ?
O11 Ni4 O9 89.4(3) . . ?
O11 Ni4 O12 87.9(3) . . ?
O11 Ni4 N4 178.0(3) . . ?
O12 Ni4 Ni5 79.0(2) . . ?
O12 Ni4 O9 176.5(3) . . ?
O12 Ni4 N4 90.1(3) . . ?
O16 Ni4 Ni5 42.92(17) . . ?
O16 Ni4 O9 89.4(3) . . ?
O16 Ni4 O11 83.9(3) . . ?
O16 Ni4 O12 92.5(3) . . ?
O16 Ni4 N3 169.5(3) . . ?
O16 Ni4 N4 96.2(3) . . ?
N3 Ni4 Ni5 127.8(2) . . ?
N3 Ni4 O9 88.0(3) . . ?
N3 Ni4 O11 85.9(3) . . ?
N3 Ni4 O12 89.6(3) . . ?
N3 Ni4 N4 94.1(3) . . ?
N4 Ni4 Ni5 136.0(2) . . ?
O11 Ni5 Ni4 42.85(19) . . ?
O11 Ni5 O14 92.8(3) . . ?
O11 Ni5 O17 101.0(2) . . ?
O11 Ni5 O18 178.8(3) . . ?
O13 Ni5 Ni4 78.4(2) . . ?
O13 Ni5 O11 88.6(3) . . ?
O13 Ni5 O14 171.6(3) . . ?
O13 Ni5 O16 90.6(3) . . ?
O13 Ni5 O17 92.5(3) . . ?
O13 Ni5 O18 91.7(3) . . ?
O14 Ni5 Ni4 97.01(19) . . ?
O14 Ni5 O17 95.4(3) . . ?
O14 Ni5 O18 86.7(3) . . ?
O16 Ni5 Ni4 42.41(17) . . ?
O16 Ni5 O11 82.9(3) . . ?
O16 Ni5 O14 81.3(2) . . ?
O16 Ni5 O17 175.1(2) . . ?
O16 Ni5 O18 96.0(2) . . ?
O17 Ni5 Ni4 142.15(17) . . ?
O17 Ni5 O18 80.1(2) . . ?
O18 Ni5 Ni4 136.17(18) . . ?
O15 Ni6 O17 88.1(3) . . ?
O15 Ni6 O18 94.6(3) . . ?
O15 Ni6 O24 173.9(3) . . ?
O15 Ni6 O30 85.6(3) . . ?
O17 Ni6 O18 81.1(3) . . ?
O17 Ni6 O24 93.4(2) . . ?
O18 Ni6 O24 91.5(3) . . ?
O26 Ni6 O15 93.0(3) . . ?
O26 Ni6 O17 98.2(3) . . ?
O26 Ni6 O18 172.3(3) . . ?
O26 Ni6 O24 80.9(3) . . ?
O26 Ni6 O30 89.3(3) . . ?
O30 Ni6 O17 170.5(3) . . ?
O30 Ni6 O18 92.3(3) . . ?
O30 Ni6 O24 93.6(3) . . ?
O19 Ni7 O22 178.1(3) . . ?
O19 Ni7 N5 92.1(3) . . ?
O19 Ni7 N6 93.1(3) . . ?
O21 Ni7 O19 87.0(3) . . ?
O21 Ni7 O22 91.1(3) . . ?
O21 Ni7 O26 82.9(3) . . ?
O21 Ni7 N5 87.1(3) . . ?
O21 Ni7 N6 177.9(3) . . ?
O22 Ni7 N6 88.8(3) . . ?
O26 Ni7 O19 89.6(3) . . ?
O26 Ni7 O22 90.0(3) . . ?
O26 Ni7 N5 169.7(3) . . ?
O26 Ni7 N6 95.1(3) . . ?
N5 Ni7 O22 87.9(3) . . ?
N5 Ni7 N6 95.0(4) . . ?
O21 Ni8 O24 93.0(3) . . ?
O21 Ni8 O26 82.6(3) . . ?
O21 Ni8 O27 101.9(3) . . ?
O21 Ni8 O28 177.7(3) . . ?
O23 Ni8 O21 88.6(3) . . ?
O23 Ni8 O24 172.4(3) . . ?
O23 Ni8 O26 90.9(3) . . ?
O23 Ni8 O27 94.3(3) . . ?
O23 Ni8 O28 89.9(3) . . ?
O24 Ni8 O27 92.7(3) . . ?
O24 Ni8 O28 88.2(2) . . ?
O26 Ni8 O24 81.9(3) . . ?
O26 Ni8 O27 173.2(3) . . ?
O26 Ni8 O28 95.6(2) . . ?
O27 Ni8 O28 80.0(2) . . ?
O25 Ni9 O27 87.9(3) . . ?
O25 Ni9 O28 94.2(3) . . ?
O25 Ni9 O34 172.8(3) . . ?
O27 Ni9 O28 80.7(3) . . ?
O27 Ni9 O34 90.6(3) . . ?
O28 Ni9 O34 92.5(3) . . ?
O36 Ni9 O25 91.6(3) . . ?
O36 Ni9 O27 98.7(3) . . ?
O36 Ni9 O28 174.1(3) . . ?
O36 Ni9 O34 81.7(3) . . ?
O36 Ni9 O40 88.0(2) . . ?
O40 Ni9 O25 87.4(3) . . ?
O40 Ni9 O27 171.9(3) . . ?
O40 Ni9 O28 93.1(2) . . ?
O40 Ni9 O34 94.9(2) . . ?
O29 Ni10 N8 91.9(4) . . ?
O31 Ni10 O29 89.2(3) . . ?
O31 Ni10 O32 91.6(3) . . ?
O31 Ni10 N7 86.2(4) . . ?
O31 Ni10 N8 178.9(4) . . ?
O32 Ni10 O29 177.8(3) . . ?
O32 Ni10 N8 87.3(4) . . ?
O36 Ni10 O29 89.8(3) . . ?
O36 Ni10 O31 82.9(3) . . ?
O36 Ni10 O32 88.2(3) . . ?
O36 Ni10 N7 169.1(4) . . ?
O36 Ni10 N8 97.0(4) . . ?
N7 Ni10 O29 89.1(4) . . ?
N7 Ni10 O32 93.0(4) . . ?
N7 Ni10 N8 93.9(5) . . ?
O31 Ni11 O34 93.5(3) . . ?
O31 Ni11 O36 81.5(3) . . ?
O31 Ni11 O37 103.9(3) . . ?
O31 Ni11 O38 177.1(3) . . ?
O33 Ni11 O31 89.2(3) . . ?
O33 Ni11 O34 171.9(3) . . ?
O33 Ni11 O36 90.0(3) . . ?
O33 Ni11 O37 94.1(3) . . ?
O33 Ni11 O38 90.2(3) . . ?
O34 Ni11 O37 92.7(3) . . ?
O34 Ni11 O38 86.7(2) . . ?
O36 Ni11 O34 82.9(3) . . ?
O36 Ni11 O37 173.3(3) . . ?
O36 Ni11 O38 95.7(2) . . ?
O37 Ni11 O38 79.0(2) . . ?
O35 Ni12 O37 89.0(3) . . ?
O35 Ni12 O38 94.3(3) . . ?
O35 Ni12 O44 172.0(3) . . ?
O35 Ni12 O46 91.1(3) . . ?
O35 Ni12 O50 85.5(3) . . ?
O37 Ni12 O38 80.0(3) . . ?
O37 Ni12 O44 92.7(2) . . ?
O37 Ni12 O50 168.8(3) . . ?
O38 Ni12 O44 93.6(2) . . ?
O46 Ni12 O37 101.1(3) . . ?
O46 Ni12 O38 174.5(2) . . ?
O46 Ni12 O44 80.9(3) . . ?
O46 Ni12 O50 88.8(3) . . ?
O50 Ni12 O38 90.7(3) . . ?
O50 Ni12 O44 94.1(2) . . ?
O39 Ni13 N10 93.1(3) . . ?
O41 Ni13 O39 89.1(3) . . ?
O41 Ni13 O42 88.9(3) . . ?
O41 Ni13 N9 85.7(3) . . ?
O41 Ni13 N10 177.8(3) . . ?
O42 Ni13 O39 178.0(3) . . ?
O42 Ni13 N10 88.9(3) . . ?
O46 Ni13 O39 90.6(3) . . ?
O46 Ni13 O41 83.1(2) . . ?
O46 Ni13 O42 89.2(3) . . ?
O46 Ni13 N9 168.7(3) . . ?
O46 Ni13 N10 96.5(3) . . ?
N9 Ni13 O39 89.7(3) . . ?
N9 Ni13 O42 90.1(3) . . ?
N9 Ni13 N10 94.7(3) . . ?
O41 Ni14 O44 92.4(3) . . ?
O41 Ni14 O47 102.7(2) . . ?
O41 Ni14 O48 177.6(3) . . ?
O43 Ni14 O41 89.6(3) . . ?
O43 Ni14 O44 170.8(3) . . ?
O43 Ni14 O46 90.1(3) . . ?
O43 Ni14 O47 94.3(3) . . ?
O43 Ni14 O48 92.4(3) . . ?
O44 Ni14 O48 85.4(3) . . ?
O46 Ni14 O41 82.2(2) . . ?
O46 Ni14 O44 81.3(2) . . ?
O46 Ni14 O47 173.4(2) . . ?
O46 Ni14 O48 96.5(2) . . ?
O47 Ni14 O44 94.0(2) . . ?
O47 Ni14 O48 78.5(2) . . ?
O45 Ni15 O47 89.2(3) . . ?
O45 Ni15 O48 96.4(3) . . ?
O45 Ni15 O54 171.1(3) . . ?
O47 Ni15 O48 79.6(2) . . ?
O47 Ni15 O54 94.1(2) . . ?
O48 Ni15 O54 92.4(2) . . ?
O56 Ni15 O45 90.3(2) . . ?
O56 Ni15 O47 100.2(3) . . ?
O56 Ni15 O48 173.4(3) . . ?
O56 Ni15 O54 81.0(2) . . ?
O56 Ni15 O60 89.9(3) . . ?
O60 Ni15 O45 86.4(3) . . ?
O60 Ni15 O47 169.0(2) . . ?
O60 Ni15 O48 90.9(3) . . ?
O60 Ni15 O54 91.8(3) . . ?
O49 Ni16 Ni17 101.58(18) . . ?
O49 Ni16 N12 92.8(3) . . ?
O51 Ni16 Ni17 43.25(17) . . ?
O51 Ni16 O49 89.0(3) . . ?
O51 Ni16 N12 178.1(3) . . ?
O52 Ni16 Ni17 79.1(2) . . ?
O52 Ni16 O49 178.3(3) . . ?
O52 Ni16 O51 90.5(3) . . ?
O52 Ni16 O56 92.1(3) . . ?
O52 Ni16 N12 87.7(3) . . ?
O56 Ni16 Ni17 42.18(16) . . ?
O56 Ni16 O49 89.4(2) . . ?
O56 Ni16 O51 82.3(2) . . ?
O56 Ni16 N12 97.3(3) . . ?
N11 Ni16 Ni17 125.6(3) . . ?
N11 Ni16 O49 90.2(3) . . ?
N11 Ni16 O51 84.9(3) . . ?
N11 Ni16 O52 88.1(3) . . ?
N11 Ni16 O56 167.2(3) . . ?
N11 Ni16 N12 95.5(4) . . ?
N12 Ni16 Ni17 135.8(3) . . ?
O51 Ni17 Ni16 43.42(19) . . ?
O51 Ni17 O54 92.0(3) . . ?
O51 Ni17 O57 100.0(2) . . ?
O51 Ni17 O58 176.4(3) . . ?
O53 Ni17 Ni16 79.9(2) . . ?
O53 Ni17 O51 90.8(3) . . ?
O53 Ni17 O54 173.5(3) . . ?
O53 Ni17 O56 93.3(3) . . ?
O53 Ni17 O57 89.8(3) . . ?
O53 Ni17 O58 92.7(3) . . ?
O54 Ni17 Ni16 98.19(19) . . ?
O54 Ni17 O57 95.5(3) . . ?
O54 Ni17 O58 84.4(2) . . ?
O56 Ni17 Ni16 43.06(18) . . ?
O56 Ni17 O51 83.3(3) . . ?
O56 Ni17 O54 81.2(3) . . ?
O56 Ni17 O57 175.4(2) . . ?
O56 Ni17 O58 95.7(2) . . ?
O57 Ni17 Ni16 141.06(17) . . ?
O58 Ni17 Ni16 136.60(18) . . ?
O58 Ni17 O57 80.8(2) . . ?
O55 Ni18 O57 88.2(2) . . ?
O55 Ni18 O58 94.5(2) . . ?
O55 Ni18 O64 174.2(3) . . ?
O55 Ni18 O69 87.1(3) . . ?
O57 Ni18 O58 80.9(3) . . ?
O57 Ni18 O64 93.6(2) . . ?
O64 Ni18 O58 91.2(2) . . ?
O66 Ni18 O55 92.4(3) . . ?
O66 Ni18 O57 97.4(3) . . ?
O66 Ni18 O58 172.8(3) . . ?
O66 Ni18 O64 81.9(3) . . ?
O66 Ni18 O69 90.1(3) . . ?
O69 Ni18 O57 171.2(2) . . ?
O69 Ni18 O58 92.1(3) . . ?
O69 Ni18 O64 91.8(3) . . ?
O59 Ni19 O61 89.7(3) . . ?
O59 Ni19 O62 178.6(3) . . ?
O59 Ni19 N13 88.0(3) . . ?
O59 Ni19 N14 92.1(3) . . ?
O61 Ni19 N14 178.2(3) . . ?
O62 Ni19 O61 90.2(3) . . ?
O62 Ni19 N14 88.0(3) . . ?
O66 Ni19 O59 90.3(3) . . ?
O66 Ni19 O61 83.6(3) . . ?
O66 Ni19 O62 91.1(2) . . ?
O66 Ni19 N13 168.3(3) . . ?
O66 Ni19 N14 96.6(3) . . ?
N13 Ni19 O61 84.8(3) . . ?
N13 Ni19 O62 90.5(3) . . ?
N13 Ni19 N14 95.0(3) . . ?
O61 Ni20 O64 92.8(3) . . ?
O61 Ni20 O67 177.9(3) . . ?
O63 Ni20 O61 90.3(3) . . ?
O63 Ni20 O64 170.9(3) . . ?
O63 Ni20 O66 90.7(3) . . ?
O63 Ni20 O67 91.7(3) . . ?
O63 Ni20 O68 93.5(3) . . ?
O64 Ni20 O67 85.4(2) . . ?
O66 Ni20 O61 83.1(3) . . ?
O66 Ni20 O64 81.2(3) . . ?
O66 Ni20 O67 97.7(2) . . ?
O66 Ni20 O68 175.0(3) . . ?
O68 Ni20 O61 99.6(3) . . ?
O68 Ni20 O64 94.4(3) . . ?
O68 Ni20 O67 79.4(2) . . ?
O65 Ni21 O67 93.1(2) . . ?
O65 Ni21 O68 89.7(3) . . ?
O65 Ni21 O74 173.7(3) . . ?
O65 Ni21 O80 85.7(3) . . ?
O68 Ni21 O67 79.6(2) . . ?
O68 Ni21 O74 92.6(3) . . ?
O74 Ni21 O67 93.1(2) . . ?
O76 Ni21 O65 92.8(3) . . ?
O76 Ni21 O67 174.0(3) . . ?
O76 Ni21 O68 99.7(3) . . ?
O76 Ni21 O74 81.0(3) . . ?
O76 Ni21 O80 88.5(3) . . ?
O80 Ni21 O67 92.7(3) . . ?
O80 Ni21 O68 170.8(3) . . ?
O80 Ni21 O74 92.8(2) . . ?
O70 Ni22 N16 91.2(3) . . ?
O71 Ni22 O70 89.5(3) . . ?
O71 Ni22 O72 89.5(3) . . ?
O71 Ni22 N15 86.2(3) . . ?
O71 Ni22 N16 179.0(3) . . ?
O72 Ni22 O70 178.0(3) . . ?
O72 Ni22 N16 89.7(3) . . ?
O76 Ni22 O70 90.7(3) . . ?
O76 Ni22 O71 83.4(2) . . ?
O76 Ni22 O72 90.8(3) . . ?
O76 Ni22 N15 169.6(3) . . ?
O76 Ni22 N16 97.2(3) . . ?
N15 Ni22 O70 87.9(3) . . ?
N15 Ni22 O72 90.4(3) . . ?
N15 Ni22 N16 93.1(3) . . ?
O71 Ni23 O74 92.6(3) . . ?
O71 Ni23 O77 101.6(2) . . ?
O71 Ni23 O78 178.7(2) . . ?
O73 Ni23 O71 88.4(3) . . ?
O73 Ni23 O74 173.1(3) . . ?
O73 Ni23 O76 91.4(3) . . ?
O73 Ni23 O77 92.8(3) . . ?
O73 Ni23 O78 92.2(3) . . ?
O74 Ni23 O77 93.7(3) . . ?
O74 Ni23 O78 86.6(2) . . ?
O76 Ni23 O71 83.0(2) . . ?
O76 Ni23 O74 82.0(3) . . ?
O76 Ni23 O77 173.9(2) . . ?
O76 Ni23 O78 95.8(2) . . ?
O78 Ni23 O77 79.6(2) . . ?
O6 Ni24 O4 80.7(2) . . ?
O6 Ni24 O10 89.2(3) . . ?
O6 Ni24 O75 90.1(3) . . ?
O6 Ni24 O77 100.3(3) . . ?
O6 Ni24 O78 174.4(2) . . ?
O10 Ni24 O4 91.8(2) . . ?
O10 Ni24 O75 87.6(3) . . ?
O10 Ni24 O77 169.5(3) . . ?
O10 Ni24 O78 91.4(2) . . ?
O75 Ni24 O4 170.8(3) . . ?
O75 Ni24 O77 87.9(3) . . ?
O75 Ni24 O78 95.5(3) . . ?
O77 Ni24 O4 94.2(2) . . ?
O77 Ni24 O78 79.6(2) . . ?
O78 Ni24 O4 93.7(2) . . ?
Ni1 O1 Ni2 94.4(3) . . ?
C1 O1 Ni1 118.6(6) . . ?
C1 O1 Ni2 132.8(6) . . ?
C16 O2 Ni1 126.6(6) . . ?
C16 O3 Ni2 128.5(6) . . ?
Ni2 O4 Ni24 92.7(3) . . ?
C18 O4 Ni2 128.8(6) . . ?
C18 O4 Ni24 126.1(6) . . ?
C18 O5 Ni3 131.1(7) . . ?
Ni1 O6 Ni2 95.7(2) . . ?
Ni24 O6 Ni1 128.3(3) . . ?
Ni24 O6 Ni2 97.4(2) . . ?
Ni3 O7 Ni2 99.0(3) . . ?
C20 O7 Ni2 132.7(6) . . ?
C20 O7 Ni3 127.9(6) . . ?
Ni2 O8 Ni3 94.9(3) . . ?
C22 O8 Ni2 125.3(6) . . ?
C22 O8 Ni3 123.1(6) . . ?
C20 O9 Ni4 143.9(6) . . ?
C22 O10 Ni24 133.8(6) . . ?
Ni4 O11 Ni5 93.7(3) . . ?
C24 O11 Ni4 120.0(7) . . ?
C24 O11 Ni5 130.6(7) . . ?
C39 O12 Ni4 127.2(7) . . ?
C39 O13 Ni5 130.9(7) . . ?
Ni5 O14 Ni3 93.6(3) . . ?
C41 O14 Ni3 126.9(6) . . ?
C41 O14 Ni5 125.8(6) . . ?
C41 O15 Ni6 130.7(7) . . ?
Ni3 O16 Ni4 129.7(3) . . ?
Ni3 O16 Ni5 97.1(3) . . ?
Ni4 O16 Ni5 94.7(2) . . ?
Ni6 O17 Ni5 96.2(2) . . ?
C43 O17 Ni5 135.2(7) . . ?
C43 O17 Ni6 126.1(6) . . ?
Ni5 O18 Ni6 94.6(3) . . ?
C45 O18 Ni5 122.3(6) . . ?
C45 O18 Ni6 125.7(6) . . ?
C43 O19 Ni7 144.0(7) . . ?
C45 O20 Ni3 131.3(6) . . ?
Ni7 O21 Ni8 95.1(3) . . ?
C47 O21 Ni7 120.2(6) . . ?
C47 O21 Ni8 136.2(7) . . ?
C62 O22 Ni7 122.6(8) . . ?
C62 O23 Ni8 129.9(7) . . ?
Ni8 O24 Ni6 92.5(3) . . ?
C64 O24 Ni6 124.8(6) . . ?
C64 O24 Ni8 127.9(6) . . ?
C64 O25 Ni9 130.7(7) . . ?
Ni6 O26 Ni7 130.5(3) . . ?
Ni6 O26 Ni8 97.3(3) . . ?
Ni8 O26 Ni7 94.6(3) . . ?
Ni9 O27 Ni8 97.1(3) . . ?
C66 O27 Ni8 133.7(6) . . ?
C66 O27 Ni9 128.4(6) . . ?
Ni8 O28 Ni9 94.7(3) . . ?
C68 O28 Ni8 125.2(6) . . ?
C68 O28 Ni9 120.5(6) . . ?
C66 O29 Ni10 143.5(6) . . ?
C68 O30 Ni6 129.0(6) . . ?
Ni10 O31 Ni11 95.5(3) . . ?
C70 O31 Ni10 117.7(7) . . ?
C70 O31 Ni11 129.4(8) . . ?
C85 O32 Ni10 123.8(8) . . ?
C85 O33 Ni11 127.1(7) . . ?
Ni11 O34 Ni9 91.5(3) . . ?
C87 O34 Ni9 124.1(6) . . ?
C87 O34 Ni11 128.4(6) . . ?
C87 O35 Ni12 129.3(7) . . ?
Ni9 O36 Ni10 130.4(3) . . ?
Ni9 O36 Ni11 96.6(3) . . ?
Ni10 O36 Ni11 95.7(3) . . ?
Ni12 O37 Ni11 98.1(3) . . ?
C89 O37 Ni11 134.9(7) . . ?
C89 O37 Ni12 126.2(6) . . ?
Ni11 O38 Ni12 95.1(3) . . ?
C91 O38 Ni11 125.8(6) . . ?
C91 O38 Ni12 123.7(6) . . ?
C89 O39 Ni13 144.7(7) . . ?
C91 O40 Ni9 129.8(6) . . ?
Ni13 O41 Ni14 95.1(2) . . ?
C93 O41 Ni13 117.8(6) . . ?
C93 O41 Ni14 132.2(6) . . ?
C108 O42 Ni13 128.4(7) . . ?
C108 O43 Ni14 127.8(7) . . ?
Ni14 O44 Ni12 92.8(3) . . ?
C110 O44 Ni12 127.8(6) . . ?
C110 O44 Ni14 127.8(6) . . ?
C110 O45 Ni15 128.7(6) . . ?
Ni12 O46 Ni14 97.5(2) . . ?
Ni13 O46 Ni12 127.6(3) . . ?
Ni13 O46 Ni14 96.1(2) . . ?
Ni15 O47 Ni14 97.8(2) . . ?
C112 O47 Ni14 136.6(6) . . ?
C112 O47 Ni15 125.2(6) . . ?
Ni15 O48 Ni14 95.1(2) . . ?
C114 O48 Ni14 124.5(6) . . ?
C114 O48 Ni15 124.7(6) . . ?
C112 O49 Ni16 142.1(7) . . ?
C114 O50 Ni12 129.7(6) . . ?
Ni17 O51 Ni16 93.3(3) . . ?
C116 O51 Ni16 116.3(7) . . ?
C116 O51 Ni17 135.3(7) . . ?
C131 O52 Ni16 126.2(7) . . ?
C131 O53 Ni17 126.6(7) . . ?
Ni17 O54 Ni15 92.7(3) . . ?
C133 O54 Ni15 127.3(6) . . ?
C133 O54 Ni17 126.8(6) . . ?
C133 O55 Ni18 128.3(7) . . ?
Ni15 O56 Ni16 130.1(3) . . ?
Ni15 O56 Ni17 98.9(3) . . ?
Ni17 O56 Ni16 94.8(2) . . ?
Ni18 O57 Ni17 96.3(3) . . ?
C135 O57 Ni17 133.7(6) . . ?
C135 O57 Ni18 129.8(6) . . ?
Ni17 O58 Ni18 94.5(3) . . ?
C137 O58 Ni17 125.4(6) . . ?
C137 O58 Ni18 125.6(6) . . ?
C135 O59 Ni19 144.6(7) . . ?
C137 O60 Ni15 130.9(6) . . ?
Ni20 O61 Ni19 92.9(3) . . ?
C139 O61 Ni19 112.9(6) . . ?
C139 O61 Ni20 130.6(7) . . ?
C154 O62 Ni19 126.0(7) . . ?
C154 O63 Ni20 127.6(6) . . ?
Ni20 O64 Ni18 92.4(3) . . ?
C156 O64 Ni18 127.0(6) . . ?
C156 O64 Ni20 126.6(6) . . ?
C156 O65 Ni21 129.4(7) . . ?
Ni18 O66 Ni19 130.4(3) . . ?
Ni18 O66 Ni20 97.0(3) . . ?
Ni19 O66 Ni20 95.6(2) . . ?
Ni20 O67 Ni21 94.8(2) . . ?
C160 O67 Ni20 124.7(6) . . ?
C160 O67 Ni21 123.5(6) . . ?
Ni21 O68 Ni20 98.5(3) . . ?
C158 O68 Ni20 133.0(7) . . ?
C158 O68 Ni21 127.7(7) . . ?
C160 O69 Ni18 131.9(6) . . ?
C158 O70 Ni22 144.7(7) . . ?
Ni22 O71 Ni23 94.3(3) . . ?
C162 O71 Ni22 116.9(6) . . ?
C162 O71 Ni23 132.2(7) . . ?
C177 O72 Ni22 126.0(7) . . ?
C177 O73 Ni23 127.8(7) . . ?
Ni23 O74 Ni21 93.1(3) . . ?
C179 O74 Ni21 125.2(6) . . ?
C179 O74 Ni23 129.5(6) . . ?
C179 O75 Ni24 129.2(7) . . ?
Ni21 O76 Ni22 128.2(3) . . ?
Ni21 O76 Ni23 97.2(3) . . ?
Ni23 O76 Ni22 95.0(3) . . ?
Ni24 O77 Ni23 97.2(3) . . ?
C181 O77 Ni23 135.2(7) . . ?
C181 O77 Ni24 127.0(6) . . ?
Ni23 O78 Ni24 95.3(2) . . ?
C183 O78 Ni23 125.6(6) . . ?
C183 O78 Ni24 121.2(6) . . ?
C181 O79 Ni1 144.4(7) . . ?
C183 O80 Ni21 131.8(6) . . ?
C7 N1 Ni1 124.9(7) . . ?
C7 N1 C9 119.5(8) . . ?
C9 N1 Ni1 115.5(6) . . ?
C13 N2 Ni1 116.4(6) . . ?
C14 N2 Ni1 110.5(6) . . ?
C14 N2 C13 102.3(9) . . ?
C15 N2 Ni1 112.2(7) . . ?
C15 N2 C13 111.4(9) . . ?
C15 N2 C14 102.7(9) . . ?
C30 N3 Ni4 124.5(8) . . ?
C30 N3 C32 119.4(10) . . ?
C32 N3 Ni4 116.0(7) . . ?
C36 N4 Ni4 119.6(9) . . ?
C36 N4 C37 104.9(11) . . ?
C36A N4 Ni4 103.1(12) . . ?
C36A N4 C37A 113.3(16) . . ?
C37 N4 Ni4 106.0(9) . . ?
C37A N4 Ni4 110.8(13) . . ?
C38 N4 Ni4 114.0(9) . . ?
C38 N4 C36 110.8(12) . . ?
C38 N4 C37 98.8(12) . . ?
C38A N4 Ni4 118.0(11) . . ?
C38A N4 C36A 109.4(17) . . ?
C38A N4 C37A 102.6(17) . . ?
C53 N5 Ni7 126.3(8) . . ?
C53 N5 C55 117.7(9) . . ?
C55 N5 Ni7 115.2(7) . . ?
C59 N6 Ni7 116.0(8) . . ?
C59 N6 C60 104.9(11) . . ?
C59 N6 C61 114.2(10) . . ?
C60 N6 Ni7 105.8(8) . . ?
C61 N6 Ni7 109.9(8) . . ?
C61 N6 C60 104.8(11) . . ?
C76 N7 Ni10 120.8(11) . . ?
C76 N7 C78 125.2(14) . . ?
C78 N7 Ni10 113.7(11) . . ?
C82 N8 Ni10 119.9(11) . . ?
C82 N8 C83 92.4(11) . . ?
C83 N8 Ni10 108.1(7) . . ?
C84 N8 Ni10 112.1(10) . . ?
C84 N8 C82 121.1(14) . . ?
C84 N8 C83 96.4(11) . . ?
C99 N9 Ni13 122.6(7) . . ?
C99 N9 C101 120.9(9) . . ?
C101 N9 Ni13 116.5(7) . . ?
C105 N10 Ni13 116.6(7) . . ?
C105 N10 C106 105.7(9) . . ?
C105 N10 C107 109.4(9) . . ?
C106 N10 Ni13 108.2(6) . . ?
C106 N10 C107 106.8(9) . . ?
C107 N10 Ni13 109.7(7) . . ?
C122 N11 Ni16 123.6(9) . . ?
C122 N11 C124 120.5(10) . . ?
C124 N11 Ni16 115.7(8) . . ?
C128 N12 Ni16 117.1(9) . . ?
C128 N12 C129 88.0(10) . . ?
C1E N12 Ni16 94.3(19) . . ?
C1E N12 C129 144(2) . . ?
C129 N12 Ni16 116.5(8) . . ?
C130 N12 Ni16 113.8(7) . . ?
C130 N12 C128 120.6(11) . . ?
C130 N12 C1E 87.5(15) . . ?
C130 N12 C129 95.3(11) . . ?
C145 N13 Ni19 121.9(9) . . ?
C145 N13 C147 122.4(10) . . ?
C147 N13 Ni19 115.6(7) . . ?
C151 N14 Ni19 111.6(6) . . ?
C152 N14 Ni19 108.2(6) . . ?
C152 N14 C151 107.3(8) . . ?
C152 N14 C153 105.0(8) . . ?
C153 N14 Ni19 112.6(7) . . ?
C153 N14 C151 111.6(8) . . ?
C168 N15 Ni22 123.5(7) . . ?
C168 N15 C170 121.7(9) . . ?
C170 N15 Ni22 114.5(7) . . ?
C1A N16 Ni22 108.9(11) . . ?
C1A N16 C1AA 117.7(16) . . ?
C1A N16 C174 102.0(13) . . ?
C1AA N16 Ni22 115.8(11) . . ?
C1AA N16 C174 101.9(14) . . ?
C174 N16 Ni22 109.0(10) . . ?
C1B N16 Ni22 119.0(10) . . ?
C1B N16 C175 105.9(14) . . ?
C1B N16 C176 111.1(13) . . ?
C175 N16 Ni22 106.1(10) . . ?
C175 N16 C176 107.7(14) . . ?
C176 N16 Ni22 106.5(9) . . ?
O1 C1 C2 117.9(9) . . ?
O1 C1 C6 122.9(9) . . ?
C6 C1 C2 118.9(10) . . ?
C171 C174 N16 118.5(13) . . ?
C3 C2 C1 120.4(10) . . ?
C2 C3 C4 119.8(11) . . ?
C3 C4 Br1 118.4(10) . . ?
C3 C4 Br1A 117.8(10) . . ?
C5 C4 Br1 119.8(9) . . ?
C5 C4 Br1A 119.2(9) . . ?
C5 C4 C3 121.2(11) . . ?
C4 C5 C6 122.0(11) . . ?
C1 C6 C5 117.0(10) . . ?
C1 C6 C7 124.4(10) . . ?
C5 C6 C7 118.5(10) . . ?
N1 C7 C6 120.7(9) . . ?
N1 C7 C8 122.2(9) . . ?
C6 C7 C8 116.6(9) . . ?
N1 C9 C10 114.1(8) . . ?
C9 C10 C13 110.6(9) . . ?
C11 C10 C9 107.9(9) . . ?
C11 C10 C12 108.4(10) . . ?
C11 C10 C13 100.7(10) . . ?
C12 C10 C9 108.7(10) . . ?
C12 C10 C13 119.8(10) . . ?
N2 C13 C10 115.4(9) . . ?
O2 C16 O3 126.9(10) . . ?
O2 C16 C17 117.2(10) . . ?
O3 C16 C17 115.9(10) . . ?
O4 C18 C19 118.9(10) . . ?
O5 C18 O4 121.8(9) . . ?
O5 C18 C19 119.3(10) . . ?
O7 C20 C21 118.0(9) . . ?
O9 C20 O7 124.4(9) . . ?
O9 C20 C21 117.6(9) . . ?
O8 C22 C23 119.3(9) . . ?
O10 C22 O8 121.9(9) . . ?
O10 C22 C23 118.6(9) . . ?
O11 C24 C25 122.8(10) . . ?
O11 C24 C29 121.1(10) . . ?
C25 C24 C29 116.1(10) . . ?
C26 C25 C24 122.5(11) . . ?
C25 C26 C27 120.0(13) . . ?
C26 C27 Br2 120.5(11) . . ?
C26 C27 Br2A 118.3(11) . . ?
C28 C27 Br2 116.5(11) . . ?
C28 C27 Br2A 116.8(11) . . ?
C28 C27 C26 122.5(14) . . ?
C27 C28 C29 118.7(13) . . ?
C24 C29 C30 121.0(10) . . ?
C28 C29 C24 119.4(11) . . ?
C28 C29 C30 119.6(11) . . ?
N3 C30 C29 122.7(10) . . ?
N3 C30 C31 124.8(12) . . ?
C29 C30 C31 112.5(11) . . ?
N3 C32 C33 112.0(9) . . ?
C32 C33 C36 106.8(11) . . ?
C32 C33 C36A 115.2(13) . . ?
C34 C33 C32 107.6(10) . . ?
C34 C33 C36 95.3(10) . . ?
C34 C33 C36A 129.2(14) . . ?
C35 C33 C32 120.4(13) . . ?
C35 C33 C34 112.5(13) . . ?
C35 C33 C36 111.2(14) . . ?
C35A C33 C32 100.2(17) . . ?
C35A C33 C34 96.8(17) . . ?
C35A C33 C36A 101.1(19) . . ?
N4 C36 C33 113.5(12) . . ?
N4 C36A C33 116.0(14) . . ?
O12 C39 C40 118.0(10) . . ?
O13 C39 O12 123.7(10) . . ?
O13 C39 C40 118.3(10) . . ?
O14 C41 C42 118.2(9) . . ?
O15 C41 O14 123.5(9) . . ?
O15 C41 C42 118.3(10) . . ?
O17 C43 C44 113.8(10) . . ?
O19 C43 O17 124.1(10) . . ?
O19 C43 C44 121.9(10) . . ?
O18 C45 C46 114.0(9) . . ?
O20 C45 O18 125.4(9) . . ?
O20 C45 C46 120.2(9) . . ?
O21 C47 C48 119.5(10) . . ?
O21 C47 C52 121.9(11) . . ?
C48 C47 C52 118.5(11) . . ?
C47 C48 C49 122.9(11) . . ?
C48 C49 C50 118.2(12) . . ?
C49 C50 Br3 120.4(11) . . ?
C51 C50 Br3 120.6(9) . . ?
C51 C50 C49 118.6(12) . . ?
C50 C51 C52 124.5(11) . . ?
C47 C52 C53 121.8(10) . . ?
C51 C52 C47 117.3(11) . . ?
C51 C52 C53 120.4(10) . . ?
N5 C53 C52 120.9(10) . . ?
N5 C53 C54 123.9(11) . . ?
C52 C53 C54 115.0(11) . . ?
N5 C55 C56 114.8(9) . . ?
C55 C56 C58 106.9(12) . . ?
C55 C56 C59 108.7(10) . . ?
C57 C56 C55 107.7(11) . . ?
C57 C56 C58 105.6(11) . . ?
C57 C56 C59 103.2(11) . . ?
C58 C56 C59 123.7(12) . . ?
N6 C59 C56 119.0(11) . . ?
O22 C62 C63 115.3(11) . . ?
O23 C62 O22 128.6(11) . . ?
O23 C62 C63 115.7(10) . . ?
O24 C64 C65 118.6(9) . . ?
O25 C64 O24 121.9(9) . . ?
O25 C64 C65 119.5(10) . . ?
O27 C66 C67 118.4(10) . . ?
O29 C66 O27 122.0(10) . . ?
O29 C66 C67 119.6(10) . . ?
O28 C68 O30 125.8(9) . . ?
O28 C68 C69 119.2(10) . . ?
O30 C68 C69 114.8(9) . . ?
O31 C70 C71 123.3(12) . . ?
O31 C70 C75 118.5(13) . . ?
C71 C70 C75 118.2(13) . . ?
C70 C71 C72 124.7(13) . . ?
C73 C72 C71 117.5(15) . . ?
C72 C73 Br4 120.9(13) . . ?
C74 C73 Br4 119.2(12) . . ?
C74 C73 C72 119.9(15) . . ?
C73 C74 C75 126.0(14) . . ?
C70 C75 C74 112.5(13) . . ?
C76 C75 C70 122.3(13) . . ?
C76 C75 C74 124.8(13) . . ?
N7 C76 C75 126.7(15) . . ?
N7 C76 C77 117.1(16) . . ?
C75 C76 C77 116.2(15) . . ?
N7 C78 C79 109.6(14) . . ?
C78 C79 C82 104.5(15) . . ?
C80 C79 C78 102.2(14) . . ?
C80 C79 C82 98.6(16) . . ?
C81 C79 C78 104.7(18) . . ?
C81 C79 C80 100.3(16) . . ?
C81 C79 C82 140.7(19) . . ?
N8 C82 C79 102.8(16) . . ?
O32 C85 C86 116.5(12) . . ?
O33 C85 O32 129.2(11) . . ?
O33 C85 C86 114.3(11) . . ?
O34 C87 O35 124.7(9) . . ?
O34 C87 C88 118.9(10) . . ?
O35 C87 C88 116.3(10) . . ?
O37 C89 C90 115.8(10) . . ?
O39 C89 O37 124.5(10) . . ?
O39 C89 C90 119.8(9) . . ?
O38 C91 O40 123.4(9) . . ?
O38 C91 C92 120.3(9) . . ?
O40 C91 C92 116.3(9) . . ?
O41 C93 C94 118.5(9) . . ?
O41 C93 C98 123.4(9) . . ?
C98 C93 C94 118.1(10) . . ?
C95 C94 C93 121.3(10) . . ?
C96 C95 C94 119.2(10) . . ?
C95 C96 Br5 119.7(9) . . ?
C97 C96 Br5 120.0(9) . . ?
C97 C96 C95 120.2(11) . . ?
C96 C97 C98 126.8(10) . . ?
C93 C98 C97 114.3(9) . . ?
C93 C98 C99 122.2(9) . . ?
C97 C98 C99 123.3(9) . . ?
N9 C99 C98 123.0(9) . . ?
N9 C99 C100 115.9(9) . . ?
C98 C99 C100 121.0(9) . . ?
N9 C101 C102 111.9(9) . . ?
C101 C102 C105 110.5(10) . . ?
C103 C102 C101 105.1(11) . . ?
C103 C102 C105 102.8(10) . . ?
C104 C102 C101 111.9(11) . . ?
C104 C102 C103 110.1(11) . . ?
C104 C102 C105 115.6(11) . . ?
N10 C105 C102 117.6(10) . . ?
O42 C108 O43 124.2(10) . . ?
O42 C108 C109 121.1(11) . . ?
O43 C108 C109 114.6(10) . . ?
O44 C110 O45 123.5(9) . . ?
O44 C110 C111 118.9(9) . . ?
O45 C110 C111 117.7(9) . . ?
O47 C112 C113 113.4(9) . . ?
O49 C112 O47 127.1(10) . . ?
O49 C112 C113 119.4(10) . . ?
O48 C114 C115 117.4(9) . . ?
O50 C114 O48 124.8(9) . . ?
O50 C114 C115 117.8(9) . . ?
O51 C116 C117 121.0(10) . . ?
O51 C116 C121 123.0(11) . . ?
C117 C116 C121 116.0(11) . . ?
C118 C117 C116 122.0(11) . . ?
C119 C118 C117 119.5(13) . . ?
C118 C119 Br6 118.2(11) . . ?
C120 C119 Br6 119.0(10) . . ?
C120 C119 C118 122.8(14) . . ?
C119 C120 C121 121.8(13) . . ?
C116 C121 C122 121.2(12) . . ?
C120 C121 C116 116.8(12) . . ?
C120 C121 C122 121.9(12) . . ?
N11 C122 C121 122.5(12) . . ?
N11 C122 C123 123.1(13) . . ?
C121 C122 C123 114.0(13) . . ?
N11 C124 C125 110.8(11) . . ?
C124 C125 C128 110.1(13) . . ?
C126 C125 C124 105.9(12) . . ?
C126 C125 C1D 99.1(16) . . ?
C126 C125 C128 95.2(11) . . ?
C127 C125 C124 118.8(18) . . ?
C127 C125 C126 112.8(18) . . ?
C127 C125 C128 111.5(19) . . ?
C1D C125 C124 88.8(16) . . ?
C1E C125 C124 111(2) . . ?
C1E C125 C126 139(2) . . ?
C1E C125 C1D 98(2) . . ?
N12 C128 C125 110.9(12) . . ?
N12 C1E C125 117(2) . . ?
O52 C131 O53 127.7(10) . . ?
O52 C131 C132 117.5(11) . . ?
O53 C131 C132 114.8(10) . . ?
O54 C133 C134 116.6(9) . . ?
O55 C133 O54 125.4(9) . . ?
O55 C133 C134 117.6(10) . . ?
O57 C135 C136 116.9(10) . . ?
O59 C135 O57 124.9(9) . . ?
O59 C135 C136 117.9(9) . . ?
O58 C137 C138 119.5(9) . . ?
O60 C137 O58 123.3(9) . . ?
O60 C137 C138 117.0(9) . . ?
O61 C139 C140 121.1(10) . . ?
O61 C139 C144 122.5(11) . . ?
C140 C139 C144 116.4(10) . . ?
C141 C140 C139 119.3(11) . . ?
C142 C141 C140 122.2(12) . . ?
C141 C142 Br7 120.8(10) . . ?
C141 C142 C143 119.5(11) . . ?
C143 C142 Br7 119.6(9) . . ?
C144 C143 C142 120.6(11) . . ?
C139 C144 C145 119.2(10) . . ?
C143 C144 C139 120.3(11) . . ?
C143 C144 C145 120.5(10) . . ?
N13 C145 C144 123.3(10) . . ?
N13 C145 C146 124.6(12) . . ?
C144 C145 C146 112.0(10) . . ?
N13 C147 C148 112.1(10) . . ?
C147 C148 C149 103.5(10) . . ?
C150 C148 C147 111.5(11) . . ?
C150 C148 C149 111.1(10) . . ?
C151 C148 C147 110.2(9) . . ?
C151 C148 C149 104.0(10) . . ?
C151 C148 C150 115.6(10) . . ?
C148 C151 N14 120.3(9) . . ?
O62 C154 O63 127.2(10) . . ?
O62 C154 C155 115.2(11) . . ?
O63 C154 C155 117.6(10) . . ?
O64 C156 C157 117.5(9) . . ?
O65 C156 O64 125.5(9) . . ?
O65 C156 C157 117.0(10) . . ?
O68 C158 C159 117.7(10) . . ?
O70 C158 O68 123.5(10) . . ?
O70 C158 C159 118.7(10) . . ?
O67 C160 C161 119.0(9) . . ?
O69 C160 O67 123.7(9) . . ?
O69 C160 C161 117.2(9) . . ?
O71 C162 C163 120.1(9) . . ?
O71 C162 C167 122.6(10) . . ?
C167 C162 C163 117.3(10) . . ?
C164 C163 C162 124.6(11) . . ?
C163 C164 C165 115.0(12) . . ?
C164 C165 Br8 118.2(10) . . ?
C166 C165 Br8 119.7(9) . . ?
C166 C165 C164 122.0(11) . . ?
C165 C166 C167 121.6(11) . . ?
C162 C167 C168 120.1(10) . . ?
C166 C167 C162 119.0(11) . . ?
C166 C167 C168 120.9(10) . . ?
N15 C168 C167 123.1(10) . . ?
N15 C168 C169 124.3(10) . . ?
C167 C168 C169 112.5(10) . . ?
N15 C170 C171 113.1(9) . . ?
C174 C171 C170 117.5(11) . . ?
C174 C171 C173 93.8(12) . . ?
C170 C171 C1B 103.0(11) . . ?
C172 C171 C174 119.1(13) . . ?
C172 C171 C170 111.0(10) . . ?
C172 C171 C173 106.1(10) . . ?
C172 C171 C1B 93.6(12) . . ?
C173 C171 C170 106.2(10) . . ?
C173 C171 C1B 135.5(13) . . ?
N16 C1B C171 118.2(16) . . ?
O72 C177 O73 126.1(10) . . ?
O72 C177 C178 117.3(11) . . ?
O73 C177 C178 116.1(11) . . ?
O74 C179 O75 122.4(10) . . ?
O74 C179 C180 119.3(10) . . ?
O75 C179 C180 118.1(11) . . ?
O77 C181 C182 116.8(10) . . ?
O79 C181 O77 125.6(10) . . ?
O79 C181 C182 117.6(9) . . ?
O78 C183 C184 117.4(9) . . ?
O80 C183 O78 122.5(9) . . ?
O80 C183 C184 119.8(9) . . ?

loop_
_geom_bond_atom_site_label_1
_geom_bond_atom_site_label_2
_geom_bond_distance
_geom_bond_site_symmetry_2
_geom_bond_publ_flag
Br1 C4 1.963(12) . ?
Br1A C4 1.999(13) . ?
Br2 C27 1.900(14) . ?
Br2A C27 1.954(14) . ?
Br3 C50 1.874(13) . ?
Br4 C73 1.883(16) . ?
Br5 C96 1.896(11) . ?
Br6 C119 1.932(14) . ?
Br7 C142 1.918(11) . ?
Br8 C165 1.922(12) . ?
Ni1 Ni2 3.0148(17) . ?
Ni1 O1 2.041(6) . ?
Ni1 O2 2.081(7) . ?
Ni1 O6 2.023(6) . ?
Ni1 O79 2.098(7) . ?
Ni1 N1 2.047(8) . ?
Ni1 N2 2.191(8) . ?
Ni2 Ni3 3.1182(17) . ?
Ni2 O1 2.067(6) . ?
Ni2 O3 2.033(7) . ?
Ni2 O4 2.073(6) . ?
Ni2 O6 2.044(6) . ?
Ni2 O7 2.083(6) . ?
Ni2 O8 2.107(6) . ?
Ni3 O5 2.026(7) . ?
Ni3 O7 2.017(6) . ?
Ni3 O8 2.126(6) . ?
Ni3 O14 2.115(6) . ?
Ni3 O16 2.018(6) . ?
Ni3 O20 2.021(6) . ?
Ni4 Ni5 2.9992(18) . ?
Ni4 O9 2.101(7) . ?
Ni4 O11 2.044(7) . ?
Ni4 O12 2.055(7) . ?
Ni4 O16 2.029(6) . ?
Ni4 N3 2.041(9) . ?
Ni4 N4 2.197(8) . ?
Ni5 O11 2.066(6) . ?
Ni5 O13 2.023(7) . ?
Ni5 O14 2.069(7) . ?
Ni5 O16 2.049(6) . ?
Ni5 O17 2.095(7) . ?
Ni5 O18 2.098(6) . ?
Ni6 O15 2.028(7) . ?
Ni6 O17 2.049(6) . ?
Ni6 O18 2.100(7) . ?
Ni6 O24 2.139(6) . ?
Ni6 O26 1.996(6) . ?
Ni6 O30 2.041(6) . ?
Ni7 O19 2.058(8) . ?
Ni7 O21 2.028(7) . ?
Ni7 O22 2.102(8) . ?
Ni7 O26 2.043(6) . ?
Ni7 N5 2.060(8) . ?
Ni7 N6 2.170(9) . ?
Ni8 O21 2.040(6) . ?
Ni8 O23 1.995(8) . ?
Ni8 O24 2.056(7) . ?
Ni8 O26 2.042(6) . ?
Ni8 O27 2.085(7) . ?
Ni8 O28 2.100(6) . ?
Ni9 O25 2.035(7) . ?
Ni9 O27 2.044(6) . ?
Ni9 O28 2.108(6) . ?
Ni9 O34 2.166(7) . ?
Ni9 O36 2.010(6) . ?
Ni9 O40 2.022(6) . ?
Ni10 O29 2.084(8) . ?
Ni10 O31 2.032(8) . ?
Ni10 O32 2.058(8) . ?
Ni10 O36 2.010(6) . ?
Ni10 N7 2.056(12) . ?
Ni10 N8 2.159(12) . ?
Ni11 O31 2.042(7) . ?
Ni11 O33 2.000(7) . ?
Ni11 O34 2.073(7) . ?
Ni11 O36 2.056(6) . ?
Ni11 O37 2.091(7) . ?
Ni11 O38 2.108(6) . ?
Ni12 O35 2.022(7) . ?
Ni12 O37 2.036(6) . ?
Ni12 O38 2.117(7) . ?
Ni12 O44 2.120(6) . ?
Ni12 O46 2.029(6) . ?
Ni12 O50 2.053(7) . ?
Ni13 O39 2.093(7) . ?
Ni13 O41 2.032(6) . ?
Ni13 O42 2.072(7) . ?
Ni13 O46 2.018(6) . ?
Ni13 N9 2.046(8) . ?
Ni13 N10 2.175(9) . ?
Ni14 O41 2.053(6) . ?
Ni14 O43 2.016(7) . ?
Ni14 O44 2.100(7) . ?
Ni14 O46 2.033(6) . ?
Ni14 O47 2.085(6) . ?
Ni14 O48 2.118(6) . ?
Ni15 O45 2.034(7) . ?
Ni15 O47 2.052(6) . ?
Ni15 O48 2.105(6) . ?
Ni15 O54 2.122(7) . ?
Ni15 O56 1.986(6) . ?
Ni15 O60 2.022(6) . ?
Ni16 Ni17 2.9958(18) . ?
Ni16 O49 2.109(7) . ?
Ni16 O51 2.063(7) . ?
Ni16 O52 2.052(7) . ?
Ni16 O56 2.053(6) . ?
Ni16 N11 2.049(9) . ?
Ni16 N12 2.160(10) . ?
Ni17 O51 2.056(6) . ?
Ni17 O53 2.015(7) . ?
Ni17 O54 2.084(6) . ?
Ni17 O56 2.019(6) . ?
Ni17 O57 2.088(6) . ?
Ni17 O58 2.087(6) . ?
Ni18 O55 2.050(6) . ?
Ni18 O57 2.057(6) . ?
Ni18 O58 2.117(6) . ?
Ni18 O64 2.111(6) . ?
Ni18 O66 1.994(6) . ?
Ni18 O69 2.054(6) . ?
Ni19 O59 2.045(7) . ?
Ni19 O61 2.089(7) . ?
Ni19 O62 2.059(7) . ?
Ni19 O66 2.025(6) . ?
Ni19 N13 2.053(8) . ?
Ni19 N14 2.183(8) . ?
Ni20 O61 2.080(6) . ?
Ni20 O63 2.011(7) . ?
Ni20 O64 2.087(7) . ?
Ni20 O66 2.052(6) . ?
Ni20 O67 2.116(6) . ?
Ni20 O68 2.080(7) . ?
Ni21 O65 2.042(7) . ?
Ni21 O67 2.138(6) . ?
Ni21 O68 2.051(6) . ?
Ni21 O74 2.126(6) . ?
Ni21 O76 2.023(6) . ?
Ni21 O80 2.043(7) . ?
Ni22 O70 2.076(7) . ?
Ni22 O71 2.042(7) . ?
Ni22 O72 2.054(7) . ?
Ni22 O76 2.041(6) . ?
Ni22 N15 2.046(8) . ?
Ni22 N16 2.181(9) . ?
Ni23 O71 2.062(6) . ?
Ni23 O73 2.018(7) . ?
Ni23 O74 2.070(7) . ?
Ni23 O76 2.041(6) . ?
Ni23 O77 2.093(6) . ?
Ni23 O78 2.087(6) . ?
Ni24 O4 2.143(6) . ?
Ni24 O6 2.017(6) . ?
Ni24 O10 2.021(7) . ?
Ni24 O75 2.044(6) . ?
Ni24 O77 2.054(6) . ?
Ni24 O78 2.123(6) . ?
O1 C1 1.302(11) . ?
O2 C16 1.245(11) . ?
O3 C16 1.247(11) . ?
O4 C18 1.279(12) . ?
O5 C18 1.269(12) . ?
O7 C20 1.287(11) . ?
O8 C22 1.294(11) . ?
O9 C20 1.277(11) . ?
O10 C22 1.241(11) . ?
O11 C24 1.297(12) . ?
O12 C39 1.278(12) . ?
O13 C39 1.221(12) . ?
O14 C41 1.292(12) . ?
O15 C41 1.252(11) . ?
O17 C43 1.311(12) . ?
O18 C45 1.330(11) . ?
O19 C43 1.241(13) . ?
O20 C45 1.210(11) . ?
O21 C47 1.314(12) . ?
O22 C62 1.247(13) . ?
O23 C62 1.233(13) . ?
O24 C64 1.284(12) . ?
O25 C64 1.266(11) . ?
O27 C66 1.280(12) . ?
O28 C68 1.248(12) . ?
O29 C66 1.253(12) . ?
O30 C68 1.282(12) . ?
O31 C70 1.324(14) . ?
O32 C85 1.261(13) . ?
O33 C85 1.230(14) . ?
O34 C87 1.255(12) . ?
O35 C87 1.262(12) . ?
O37 C89 1.289(11) . ?
O38 C91 1.255(11) . ?
O39 C89 1.233(12) . ?
O40 C91 1.298(11) . ?
O41 C93 1.311(11) . ?
O42 C108 1.252(12) . ?
O43 C108 1.324(13) . ?
O44 C110 1.265(11) . ?
O45 C110 1.267(11) . ?
O47 C112 1.293(12) . ?
O48 C114 1.277(11) . ?
O49 C112 1.218(12) . ?
O50 C114 1.246(11) . ?
O51 C116 1.275(12) . ?
O52 C131 1.246(13) . ?
O53 C131 1.264(13) . ?
O54 C133 1.282(12) . ?
O55 C133 1.229(11) . ?
O57 C135 1.286(11) . ?
O58 C137 1.302(11) . ?
O59 C135 1.215(12) . ?
O60 C137 1.241(11) . ?
O61 C139 1.300(12) . ?
O62 C154 1.257(12) . ?
O63 C154 1.297(13) . ?
O64 C156 1.289(12) . ?
O65 C156 1.241(11) . ?
O67 C160 1.279(11) . ?
O68 C158 1.294(12) . ?
O69 C160 1.227(11) . ?
O70 C158 1.227(12) . ?
O71 C162 1.332(12) . ?
O72 C177 1.263(12) . ?
O73 C177 1.279(13) . ?
O74 C179 1.255(12) . ?
O75 C179 1.293(12) . ?
O77 C181 1.263(11) . ?
O78 C183 1.324(11) . ?
O79 C181 1.226(12) . ?
O80 C183 1.243(11) . ?
N1 C7 1.283(12) . ?
N1 C9 1.455(12) . ?
N2 C13 1.499(13) . ?
N2 C14 1.484(14) . ?
N2 C15 1.435(14) . ?
N3 C30 1.276(14) . ?
N3 C32 1.417(13) . ?
N4 C36 1.467(17) . ?
N4 C36A 1.48(2) . ?
N4 C37 1.531(18) . ?
N4 C37A 1.51(2) . ?
N4 C38 1.461(16) . ?
N4 C38A 1.457(19) . ?
N5 C53 1.261(14) . ?
N5 C55 1.454(13) . ?
N6 C59 1.444(14) . ?
N6 C60 1.494(17) . ?
N6 C61 1.485(15) . ?
N7 C76 1.274(18) . ?
N7 C78 1.464(18) . ?
N8 C82 1.45(2) . ?
N8 C83 1.64(2) . ?
N8 C84 1.435(17) . ?
N9 C99 1.280(12) . ?
N9 C101 1.447(13) . ?
N10 C105 1.475(14) . ?
N10 C106 1.483(14) . ?
N10 C107 1.524(14) . ?
N11 C122 1.275(15) . ?
N11 C124 1.491(15) . ?
N12 C128 1.478(9) . ?
N12 C1E 1.509(14) . ?
N12 C129 1.532(12) . ?
N12 C130 1.469(9) . ?
N13 C145 1.244(14) . ?
N13 C147 1.464(14) . ?
N14 C151 1.505(12) . ?
N14 C152 1.463(13) . ?
N14 C153 1.468(13) . ?
N15 C168 1.269(13) . ?
N15 C170 1.446(13) . ?
N16 C1A 1.40(2) . ?
N16 C1AA 1.48(3) . ?
N16 C174 1.519(12) . ?
N16 C1B 1.43(2) . ?
N16 C175 1.556(16) . ?
N16 C176 1.65(3) . ?
C1 C2 1.425(14) . ?
C1 C6 1.400(14) . ?
C174 C171 1.508(15) . ?
C2 C3 1.348(15) . ?
C3 C4 1.379(16) . ?
C4 C5 1.323(16) . ?
C5 C6 1.408(15) . ?
C6 C7 1.488(14) . ?
C7 C8 1.516(14) . ?
C9 C10 1.564(15) . ?
C10 C11 1.510(15) . ?
C10 C12 1.533(17) . ?
C10 C13 1.601(16) . ?
C16 C17 1.473(15) . ?
C18 C19 1.504(14) . ?
C20 C21 1.478(14) . ?
C22 C23 1.430(14) . ?
C24 C25 1.392(15) . ?
C24 C29 1.456(15) . ?
C25 C26 1.373(15) . ?
C26 C27 1.381(17) . ?
C27 C28 1.331(18) . ?
C28 C29 1.456(17) . ?
C29 C30 1.513(17) . ?
C30 C31 1.546(16) . ?
C32 C33 1.580(16) . ?
C33 C34 1.554(16) . ?
C33 C36 1.648(19) . ?
C33 C36A 1.59(2) . ?
C33 C35 1.419(18) . ?
C33 C35A 1.48(2) . ?
C39 C40 1.478(15) . ?
C41 C42 1.513(14) . ?
C43 C44 1.550(15) . ?
C45 C46 1.552(14) . ?
C47 C48 1.407(16) . ?
C47 C52 1.433(15) . ?
C48 C49 1.413(16) . ?
C49 C50 1.424(16) . ?
C50 C51 1.376(17) . ?
C51 C52 1.410(16) . ?
C52 C53 1.511(16) . ?
C53 C54 1.517(15) . ?
C55 C56 1.502(16) . ?
C56 C57 1.491(17) . ?
C56 C58 1.541(18) . ?
C56 C59 1.545(17) . ?
C62 C63 1.570(16) . ?
C64 C65 1.512(14) . ?
C66 C67 1.495(15) . ?
C68 C69 1.505(14) . ?
C70 C71 1.342(17) . ?
C70 C75 1.489(17) . ?
C71 C72 1.428(18) . ?
C72 C73 1.401(19) . ?
C73 C74 1.291(19) . ?
C74 C75 1.491(19) . ?
C75 C76 1.40(2) . ?
C76 C77 1.613(19) . ?
C78 C79 1.67(2) . ?
C79 C80 1.63(2) . ?
C79 C81 1.52(3) . ?
C79 C82 1.72(3) . ?
C85 C86 1.535(16) . ?
C87 C88 1.533(14) . ?
C89 C90 1.556(15) . ?
C91 C92 1.508(13) . ?
C93 C94 1.425(14) . ?
C93 C98 1.416(13) . ?
C94 C95 1.387(14) . ?
C95 C96 1.369(14) . ?
C96 C97 1.260(13) . ?
C97 C98 1.440(14) . ?
C98 C99 1.467(14) . ?
C99 C100 1.571(13) . ?
C101 C102 1.566(16) . ?
C102 C103 1.557(18) . ?
C102 C104 1.503(18) . ?
C102 C105 1.598(17) . ?
C108 C109 1.514(15) . ?
C110 C111 1.482(13) . ?
C112 C113 1.515(15) . ?
C114 C115 1.469(14) . ?
C116 C117 1.434(15) . ?
C116 C121 1.437(15) . ?
C117 C118 1.368(16) . ?
C118 C119 1.327(16) . ?
C119 C120 1.325(18) . ?
C120 C121 1.436(17) . ?
C121 C122 1.437(17) . ?
C122 C123 1.531(18) . ?
C124 C125 1.543(18) . ?
C125 C126 1.516(19) . ?
C125 C127 1.45(3) . ?
C125 C1D 1.521(10) . ?
C125 C128 1.654(15) . ?
C125 C1E 1.51(4) . ?
C131 C132 1.515(15) . ?
C133 C134 1.550(14) . ?
C135 C136 1.539(14) . ?
C137 C138 1.480(14) . ?
C139 C140 1.419(15) . ?
C139 C144 1.440(14) . ?
C140 C141 1.368(15) . ?
C141 C142 1.333(15) . ?
C142 C143 1.407(15) . ?
C143 C144 1.332(15) . ?
C144 C145 1.488(16) . ?
C145 C146 1.555(15) . ?
C147 C148 1.522(16) . ?
C148 C149 1.572(17) . ?
C148 C150 1.512(16) . ?
C148 C151 1.503(15) . ?
C154 C155 1.492(15) . ?
C156 C157 1.535(14) . ?
C158 C159 1.506(14) . ?
C160 C161 1.520(13) . ?
C162 C163 1.402(15) . ?
C162 C167 1.392(14) . ?
C163 C164 1.366(15) . ?
C164 C165 1.416(16) . ?
C165 C166 1.350(16) . ?
C166 C167 1.380(15) . ?
C167 C168 1.504(16) . ?
C168 C169 1.543(15) . ?
C170 C171 1.548(14) . ?
C171 C172 1.423(15) . ?
C171 C173 1.517(17) . ?
C171 C1B 1.60(2) . ?
C177 C178 1.472(16) . ?
C179 C180 1.467(15) . ?
C181 C182 1.524(14) . ?
C183 C184 1.496(13) . ?

loop_
_geom_torsion_atom_site_label_1
_geom_torsion_atom_site_label_2
_geom_torsion_atom_site_label_3
_geom_torsion_atom_site_label_4
_geom_torsion
_geom_torsion_site_symmetry_1
_geom_torsion_site_symmetry_2
_geom_torsion_site_symmetry_3
_geom_torsion_site_symmetry_4
_geom_torsion_publ_flag
Br1 C4 C5 C6 168.2(9) . . . . ?
Br1A C4 C5 C6 -167.7(9) . . . . ?
Br2 C27 C28 C29 171.0(10) . . . . ?
Br2A C27 C28 C29 -163.4(10) . . . . ?
Br3 C50 C51 C52 175.3(9) . . . . ?
Br4 C73 C74 C75 177.6(11) . . . . ?
Br5 C96 C97 C98 176.6(8) . . . . ?
Br6 C119 C120 C121 172.5(10) . . . . ?
Br7 C142 C143 C144 -174.0(8) . . . . ?
Br8 C165 C166 C167 179.7(9) . . . . ?
Ni1 O1 C1 C2 144.9(8) . . . . ?
Ni1 O1 C1 C6 -40.2(12) . . . . ?
Ni1 O2 C16 O3 0.1(15) . . . . ?
Ni1 O2 C16 C17 -178.8(7) . . . . ?
Ni1 O79 C181 O77 -9.1(18) . . . . ?
Ni1 O79 C181 C182 168.5(8) . . . . ?
Ni1 N1 C7 C6 13.8(13) . . . . ?
Ni1 N1 C7 C8 -174.9(7) . . . . ?
Ni1 N1 C9 C10 61.4(10) . . . . ?
Ni1 N2 C13 C10 -43.0(12) . . . . ?
Ni2 O1 C1 C2 16.2(14) . . . . ?
Ni2 O1 C1 C6 -168.8(7) . . . . ?
Ni2 O3 C16 O2 -1.4(16) . . . . ?
Ni2 O3 C16 C17 177.5(7) . . . . ?
Ni2 O4 C18 O5 -23.7(13) . . . . ?
Ni2 O4 C18 C19 154.5(7) . . . . ?
Ni2 O7 C20 O9 162.6(7) . . . . ?
Ni2 O7 C20 C21 -19.8(14) . . . . ?
Ni2 O8 C22 O10 -17.9(13) . . . . ?
Ni2 O8 C22 C23 157.3(8) . . . . ?
Ni3 O5 C18 O4 1.8(14) . . . . ?
Ni3 O5 C18 C19 -176.3(7) . . . . ?
Ni3 O7 C20 O9 -26.5(14) . . . . ?
Ni3 O7 C20 C21 151.1(7) . . . . ?
Ni3 O8 C22 O10 107.9(9) . . . . ?
Ni3 O8 C22 C23 -76.9(11) . . . . ?
Ni3 O14 C41 O15 -105.0(9) . . . . ?
Ni3 O14 C41 C42 75.5(10) . . . . ?
Ni3 O20 C45 O18 -8.3(16) . . . . ?
Ni3 O20 C45 C46 178.9(7) . . . . ?
Ni4 O9 C20 O7 15.2(18) . . . . ?
Ni4 O9 C20 C21 -162.4(8) . . . . ?
Ni4 O11 C24 C25 -138.9(9) . . . . ?
Ni4 O11 C24 C29 40.0(13) . . . . ?
Ni4 O12 C39 O13 -8.2(15) . . . . ?
Ni4 O12 C39 C40 173.7(8) . . . . ?
Ni4 N3 C30 C29 -1.9(17) . . . . ?
Ni4 N3 C30 C31 -179.6(9) . . . . ?
Ni4 N3 C32 C33 -68.2(11) . . . . ?
Ni4 N4 C36 C33 42.3(16) . . . . ?
Ni4 N4 C36A C33 -73(2) . . . . ?
Ni5 O11 C24 C25 -12.5(16) . . . . ?
Ni5 O11 C24 C29 166.4(8) . . . . ?
Ni5 O13 C39 O12 12.0(16) . . . . ?
Ni5 O13 C39 C40 -169.9(8) . . . . ?
Ni5 O14 C41 O15 24.6(12) . . . . ?
Ni5 O14 C41 C42 -154.8(6) . . . . ?
Ni5 O17 C43 O19 -166.8(7) . . . . ?
Ni5 O17 C43 C44 7.8(14) . . . . ?
Ni5 O18 C45 O20 23.9(14) . . . . ?
Ni5 O18 C45 C46 -162.9(7) . . . . ?
Ni6 O15 C41 O14 -3.9(13) . . . . ?
Ni6 O15 C41 C42 175.5(6) . . . . ?
Ni6 O17 C43 O19 35.8(14) . . . . ?
Ni6 O17 C43 C44 -149.7(8) . . . . ?
Ni6 O18 C45 O20 -100.8(11) . . . . ?
Ni6 O18 C45 C46 72.3(10) . . . . ?
Ni6 O24 C64 O25 99.9(10) . . . . ?
Ni6 O24 C64 C65 -81.2(10) . . . . ?
Ni6 O30 C68 O28 -1.8(16) . . . . ?
Ni6 O30 C68 C69 -176.6(7) . . . . ?
Ni7 O19 C43 O17 -17.6(19) . . . . ?
Ni7 O19 C43 C44 168.3(9) . . . . ?
Ni7 O21 C47 C48 143.9(9) . . . . ?
Ni7 O21 C47 C52 -39.6(13) . . . . ?
Ni7 O22 C62 O23 9.6(18) . . . . ?
Ni7 O22 C62 C63 -178.3(7) . . . . ?
Ni7 N5 C53 C52 -11.6(16) . . . . ?
Ni7 N5 C53 C54 173.0(8) . . . . ?
Ni7 N5 C55 C56 62.0(11) . . . . ?
Ni7 N6 C59 C56 -43.9(14) . . . . ?
Ni8 O21 C47 C48 4.8(16) . . . . ?
Ni8 O21 C47 C52 -178.6(7) . . . . ?
Ni8 O23 C62 O22 -6(2) . . . . ?
Ni8 O23 C62 C63 -177.9(7) . . . . ?
Ni8 O24 C64 O25 -27.7(13) . . . . ?
Ni8 O24 C64 C65 151.2(7) . . . . ?
Ni8 O27 C66 O29 157.1(7) . . . . ?
Ni8 O27 C66 C67 -20.9(15) . . . . ?
Ni8 O28 C68 O30 -14.6(15) . . . . ?
Ni8 O28 C68 C69 159.9(7) . . . . ?
Ni9 O25 C64 O24 12.4(14) . . . . ?
Ni9 O25 C64 C65 -166.5(6) . . . . ?
Ni9 O27 C66 O29 -35.2(15) . . . . ?
Ni9 O27 C66 C67 146.8(8) . . . . ?
Ni9 O28 C68 O30 107.5(10) . . . . ?
Ni9 O28 C68 C69 -77.9(11) . . . . ?
Ni9 O34 C87 O35 -103.0(10) . . . . ?
Ni9 O34 C87 C88 80.5(10) . . . . ?
Ni9 O40 C91 O38 3.5(15) . . . . ?
Ni9 O40 C91 C92 -178.7(7) . . . . ?
Ni10 O29 C66 O27 30.0(19) . . . . ?
Ni10 O29 C66 C67 -152.0(9) . . . . ?
Ni10 O31 C70 C71 -138.3(11) . . . . ?
Ni10 O31 C70 C75 43.9(13) . . . . ?
Ni10 O32 C85 O33 12.4(18) . . . . ?
Ni10 O32 C85 C86 -166.9(8) . . . . ?
Ni10 N7 C76 C75 -1(2) . . . . ?
Ni10 N7 C76 C77 179.0(9) . . . . ?
Ni10 N7 C78 C79 -66.6(15) . . . . ?
Ni10 N8 C82 C79 61.5(16) . . . . ?
Ni11 O31 C70 C71 -13.5(17) . . . . ?
Ni11 O31 C70 C75 168.8(8) . . . . ?
Ni11 O33 C85 O32 -18.5(18) . . . . ?
Ni11 O33 C85 C86 160.9(8) . . . . ?
Ni11 O34 C87 O35 22.1(14) . . . . ?
Ni11 O34 C87 C88 -154.4(7) . . . . ?
Ni11 O37 C89 O39 -163.5(7) . . . . ?
Ni11 O37 C89 C90 16.7(14) . . . . ?
Ni11 O38 C91 O40 18.5(14) . . . . ?
Ni11 O38 C91 C92 -159.3(7) . . . . ?
Ni12 O35 C87 O34 -5.4(15) . . . . ?
Ni12 O35 C87 C88 171.2(7) . . . . ?
Ni12 O37 C89 O39 29.7(14) . . . . ?
Ni12 O37 C89 C90 -150.1(7) . . . . ?
Ni12 O38 C91 O40 -109.3(10) . . . . ?
Ni12 O38 C91 C92 73.0(11) . . . . ?
Ni12 O44 C110 O45 103.5(10) . . . . ?
Ni12 O44 C110 C111 -76.7(11) . . . . ?
Ni12 O50 C114 O48 1.5(15) . . . . ?
Ni12 O50 C114 C115 -178.6(7) . . . . ?
Ni13 O39 C89 O37 -13.7(18) . . . . ?
Ni13 O39 C89 C90 166.1(8) . . . . ?
Ni13 O41 C93 C94 143.5(7) . . . . ?
Ni13 O41 C93 C98 -36.9(12) . . . . ?
Ni13 O42 C108 O43 7.7(16) . . . . ?
Ni13 O42 C108 C109 -175.9(8) . . . . ?
Ni13 N9 C99 C98 12.3(13) . . . . ?
Ni13 N9 C99 C100 -170.6(7) . . . . ?
Ni13 N9 C101 C102 65.9(11) . . . . ?
Ni13 N10 C105 C102 -43.5(13) . . . . ?
Ni14 O41 C93 C94 15.8(13) . . . . ?
Ni14 O41 C93 C98 -164.6(7) . . . . ?
Ni14 O43 C108 O42 -7.2(15) . . . . ?
Ni14 O43 C108 C109 176.1(7) . . . . ?
Ni14 O44 C110 O45 -29.2(13) . . . . ?
Ni14 O44 C110 C111 150.6(7) . . . . ?
Ni14 O47 C112 O49 156.2(8) . . . . ?
Ni14 O47 C112 C113 -21.1(14) . . . . ?
Ni14 O48 C114 O50 -23.0(14) . . . . ?
Ni14 O48 C114 C115 157.0(7) . . . . ?
Ni15 O45 C110 O44 6.6(13) . . . . ?
Ni15 O45 C110 C111 -173.2(6) . . . . ?
Ni15 O47 C112 O49 -32.5(15) . . . . ?
Ni15 O47 C112 C113 150.1(7) . . . . ?
Ni15 O48 C114 O50 104.5(10) . . . . ?
Ni15 O48 C114 C115 -75.4(11) . . . . ?
Ni15 O54 C133 O55 -112.5(9) . . . . ?
Ni15 O54 C133 C134 75.1(10) . . . . ?
Ni15 O60 C137 O58 -5.0(14) . . . . ?
Ni15 O60 C137 C138 -179.7(7) . . . . ?
Ni16 O49 C112 O47 26(2) . . . . ?
Ni16 O49 C112 C113 -156.6(9) . . . . ?
Ni16 O51 C116 C117 -142.2(8) . . . . ?
Ni16 O51 C116 C121 41.7(13) . . . . ?
Ni16 O52 C131 O53 -9.4(17) . . . . ?
Ni16 O52 C131 C132 171.8(8) . . . . ?
Ni16 N11 C122 C121 0.2(19) . . . . ?
Ni16 N11 C122 C123 -172.9(10) . . . . ?
Ni16 N11 C124 C125 -63.0(12) . . . . ?
Ni16 N12 C128 C125 50.9(16) . . . . ?
Ni16 N12 C1E C125 -86(3) . . . . ?
Ni17 O51 C116 C117 -15.9(16) . . . . ?
Ni17 O51 C116 C121 167.9(8) . . . . ?
Ni17 O53 C131 O52 8.6(17) . . . . ?
Ni17 O53 C131 C132 -172.5(8) . . . . ?
Ni17 O54 C133 O55 17.5(13) . . . . ?
Ni17 O54 C133 C134 -154.9(6) . . . . ?
Ni17 O57 C135 O59 -170.4(7) . . . . ?
Ni17 O57 C135 C136 16.4(14) . . . . ?
Ni17 O58 C137 O60 22.6(13) . . . . ?
Ni17 O58 C137 C138 -162.8(7) . . . . ?
Ni18 O55 C133 O54 6.7(14) . . . . ?
Ni18 O55 C133 C134 179.0(6) . . . . ?
Ni18 O57 C135 O59 17.2(15) . . . . ?
Ni18 O57 C135 C136 -156.1(7) . . . . ?
Ni18 O58 C137 O60 -106.1(9) . . . . ?
Ni18 O58 C137 C138 68.5(11) . . . . ?
Ni18 O64 C156 O65 104.8(10) . . . . ?
Ni18 O64 C156 C157 -75.7(10) . . . . ?
Ni18 O69 C160 O67 -3.0(17) . . . . ?
Ni18 O69 C160 C161 179.8(7) . . . . ?
Ni19 O59 C135 O57 -0.6(19) . . . . ?
Ni19 O59 C135 C136 172.6(8) . . . . ?
Ni19 O61 C139 C140 137.8(9) . . . . ?
Ni19 O61 C139 C144 -44.1(12) . . . . ?
Ni19 O62 C154 O63 -1.5(15) . . . . ?
Ni19 O62 C154 C155 -177.4(7) . . . . ?
Ni19 N13 C145 C144 -1.7(16) . . . . ?
Ni19 N13 C145 C146 175.2(8) . . . . ?
Ni19 N13 C147 C148 64.7(11) . . . . ?
Ni19 N14 C151 C148 -48.4(12) . . . . ?
Ni20 O61 C139 C140 22.2(15) . . . . ?
Ni20 O61 C139 C144 -159.7(7) . . . . ?
Ni20 O63 C154 O62 1.2(15) . . . . ?
Ni20 O63 C154 C155 177.0(7) . . . . ?
Ni20 O64 C156 O65 -23.8(13) . . . . ?
Ni20 O64 C156 C157 155.7(6) . . . . ?
Ni20 O67 C160 O69 -16.2(15) . . . . ?
Ni20 O67 C160 C161 160.9(7) . . . . ?
Ni20 O68 C158 O70 160.6(7) . . . . ?
Ni20 O68 C158 C159 -17.7(14) . . . . ?
Ni21 O65 C156 O64 6.2(14) . . . . ?
Ni21 O65 C156 C157 -173.3(6) . . . . ?
Ni21 O67 C160 O69 109.3(10) . . . . ?
Ni21 O67 C160 C161 -73.6(11) . . . . ?
Ni21 O68 C158 O70 -31.0(15) . . . . ?
Ni21 O68 C158 C159 150.7(8) . . . . ?
Ni21 O74 C179 O75 -108.0(10) . . . . ?
Ni21 O74 C179 C180 77.1(12) . . . . ?
Ni21 O80 C183 O78 1.0(15) . . . . ?
Ni21 O80 C183 C184 175.0(7) . . . . ?
Ni22 O70 C158 O68 21.9(19) . . . . ?
Ni22 O70 C158 C159 -159.9(9) . . . . ?
Ni22 O71 C162 C163 -138.4(9) . . . . ?
Ni22 O71 C162 C167 43.0(13) . . . . ?
Ni22 O72 C177 O73 -13.8(17) . . . . ?
Ni22 O72 C177 C178 174.6(9) . . . . ?
Ni22 N15 C168 C167 8.5(15) . . . . ?
Ni22 N15 C168 C169 -177.0(8) . . . . ?
Ni22 N15 C170 C171 -70.6(10) . . . . ?
Ni22 N16 C174 C171 -62(2) . . . . ?
Ni22 N16 C1B C171 42(2) . . . . ?
Ni23 O71 C162 C163 -13.3(15) . . . . ?
Ni23 O71 C162 C167 168.0(7) . . . . ?
Ni23 O73 C177 O72 12.2(17) . . . . ?
Ni23 O73 C177 C178 -176.1(9) . . . . ?
Ni23 O74 C179 O75 24.0(15) . . . . ?
Ni23 O74 C179 C180 -151.0(8) . . . . ?
Ni23 O77 C181 O79 -165.4(7) . . . . ?
Ni23 O77 C181 C182 16.9(13) . . . . ?
Ni23 O78 C183 O80 17.2(14) . . . . ?
Ni23 O78 C183 C184 -156.9(7) . . . . ?
Ni24 O4 C18 O5 107.7(9) . . . . ?
Ni24 O4 C18 C19 -74.2(11) . . . . ?
Ni24 O10 C22 O8 -1.2(15) . . . . ?
Ni24 O10 C22 C23 -176.4(7) . . . . ?
Ni24 O75 C179 O74 -1.9(15) . . . . ?
Ni24 O75 C179 C180 173.1(7) . . . . ?
Ni24 O77 C181 O79 25.4(14) . . . . ?
Ni24 O77 C181 C182 -152.3(7) . . . . ?
Ni24 O78 C183 O80 -107.3(9) . . . . ?
Ni24 O78 C183 C184 78.6(10) . . . . ?
O1 C1 C2 C3 179.0(10) . . . . ?
O1 C1 C6 C5 176.2(10) . . . . ?
O1 C1 C6 C7 -0.7(16) . . . . ?
O11 C24 C25 C26 177.2(11) . . . . ?
O11 C24 C29 C28 -170.8(11) . . . . ?
O11 C24 C29 C30 6.4(17) . . . . ?
O21 C47 C48 C49 177.5(11) . . . . ?
O21 C47 C52 C51 -177.0(10) . . . . ?
O21 C47 C52 C53 -5.5(17) . . . . ?
O31 C70 C71 C72 174.6(12) . . . . ?
O31 C70 C75 C74 -170.1(11) . . . . ?
O31 C70 C75 C76 3.3(19) . . . . ?
O41 C93 C94 C95 -177.8(9) . . . . ?
O41 C93 C98 C97 176.1(9) . . . . ?
O41 C93 C98 C99 -7.2(15) . . . . ?
O51 C116 C117 C118 171.2(11) . . . . ?
O51 C116 C121 C120 -175.2(11) . . . . ?
O51 C116 C121 C122 7.6(19) . . . . ?
O61 C139 C140 C141 -168.1(10) . . . . ?
O61 C139 C144 C143 169.8(10) . . . . ?
O61 C139 C144 C145 -8.8(16) . . . . ?
O71 C162 C163 C164 174.4(11) . . . . ?
O71 C162 C167 C166 -173.7(10) . . . . ?
O71 C162 C167 C168 5.9(16) . . . . ?
N1 C9 C10 C11 172.8(9) . . . . ?
N1 C9 C10 C12 55.5(12) . . . . ?
N1 C9 C10 C13 -78.0(12) . . . . ?
N3 C32 C33 C34 -175.5(10) . . . . ?
N3 C32 C33 C36 83.1(12) . . . . ?
N3 C32 C33 C36A 32.4(17) . . . . ?
N3 C32 C33 C35 -44.9(18) . . . . ?
N3 C32 C33 C35A -75.0(19) . . . . ?
N5 C55 C56 C57 171.0(10) . . . . ?
N5 C55 C56 C58 57.8(13) . . . . ?
N5 C55 C56 C59 -77.9(13) . . . . ?
N7 C78 C79 C80 -171.9(14) . . . . ?
N7 C78 C79 C81 -68(2) . . . . ?
N7 C78 C79 C82 85.8(17) . . . . ?
N9 C101 C102 C103 174.2(10) . . . . ?
N9 C101 C102 C104 54.8(13) . . . . ?
N9 C101 C102 C105 -75.6(13) . . . . ?
N11 C124 C125 C126 -178.6(11) . . . . ?
N11 C124 C125 C127 -51(2) . . . . ?
N11 C124 C125 C1D -79.5(17) . . . . ?
N11 C124 C125 C128 79.5(13) . . . . ?
N11 C124 C125 C1E 18.7(19) . . . . ?
N13 C147 C148 C149 173.2(10) . . . . ?
N13 C147 C148 C150 53.7(12) . . . . ?
N13 C147 C148 C151 -76.1(12) . . . . ?
N15 C170 C171 C174 40.6(17) . . . . ?
N15 C170 C171 C172 -177.5(10) . . . . ?
N15 C170 C171 C173 -62.6(12) . . . . ?
N15 C170 C171 C1B 83.5(13) . . . . ?
N16 C174 C171 C170 33(2) . . . . ?
N16 C174 C171 C172 -105.4(18) . . . . ?
N16 C174 C171 C173 143.8(18) . . . . ?
C1 C2 C3 C4 2.0(18) . . . . ?
C1 C6 C7 N1 15.9(16) . . . . ?
C1 C6 C7 C8 -155.9(10) . . . . ?
C1A N16 C174 C171 -177.4(19) . . . . ?
C1AA N16 C174 C171 61(2) . . . . ?
C2 C1 C6 C5 -9.0(15) . . . . ?
C2 C1 C6 C7 174.2(10) . . . . ?
C2 C3 C4 Br1 -173.9(9) . . . . ?
C2 C3 C4 Br1A 162.3(9) . . . . ?
C2 C3 C4 C5 -2(2) . . . . ?
C3 C4 C5 C6 -3(2) . . . . ?
C4 C5 C6 C1 8.9(17) . . . . ?
C4 C5 C6 C7 -174.0(11) . . . . ?
C5 C6 C7 N1 -161.0(10) . . . . ?
C5 C6 C7 C8 27.3(14) . . . . ?
C6 C1 C2 C3 3.9(16) . . . . ?
C7 N1 C9 C10 -115.4(11) . . . . ?
C9 N1 C7 C6 -169.8(9) . . . . ?
C9 N1 C7 C8 1.5(14) . . . . ?
C9 C10 C13 N2 67.1(12) . . . . ?
C11 C10 C13 N2 -179.0(10) . . . . ?
C12 C10 C13 N2 -60.5(14) . . . . ?
C14 N2 C13 C10 -163.6(9) . . . . ?
C15 N2 C13 C10 87.3(12) . . . . ?
C24 C25 C26 C27 -6(2) . . . . ?
C24 C29 C30 N3 -27.9(19) . . . . ?
C24 C29 C30 C31 150.0(12) . . . . ?
C25 C24 C29 C28 8.1(17) . . . . ?
C25 C24 C29 C30 -174.6(11) . . . . ?
C25 C26 C27 Br2 -164.2(10) . . . . ?
C25 C26 C27 Br2A 169.7(10) . . . . ?
C25 C26 C27 C28 8(2) . . . . ?
C26 C27 C28 C29 -1(2) . . . . ?
C27 C28 C29 C24 -7(2) . . . . ?
C27 C28 C29 C30 175.9(13) . . . . ?
C28 C29 C30 N3 149.4(12) . . . . ?
C28 C29 C30 C31 -32.7(17) . . . . ?
C29 C24 C25 C26 -1.8(17) . . . . ?
C30 N3 C32 C33 115.1(12) . . . . ?
C32 N3 C30 C29 174.5(11) . . . . ?
C32 N3 C30 C31 -3.2(18) . . . . ?
C32 C33 C36 N4 -67.2(15) . . . . ?
C32 C33 C36A N4 48(2) . . . . ?
C34 C33 C36 N4 -177.4(13) . . . . ?
C34 C33 C36A N4 -97(2) . . . . ?
C37 N4 C36 C33 160.9(13) . . . . ?
C37A N4 C36A C33 167.6(19) . . . . ?
C38 N4 C36 C33 -93.4(16) . . . . ?
C38A N4 C36A C33 54(2) . . . . ?
C47 C48 C49 C50 0.1(18) . . . . ?
C47 C52 C53 N5 33.7(17) . . . . ?
C47 C52 C53 C54 -150.5(11) . . . . ?
C48 C47 C52 C51 -0.4(16) . . . . ?
C48 C47 C52 C53 171.1(11) . . . . ?
C48 C49 C50 Br3 -174.9(9) . . . . ?
C48 C49 C50 C51 -1.2(18) . . . . ?
C49 C50 C51 C52 2(2) . . . . ?
C50 C51 C52 C47 -0.8(18) . . . . ?
C50 C51 C52 C53 -172.5(12) . . . . ?
C51 C52 C53 N5 -154.9(11) . . . . ?
C51 C52 C53 C54 20.8(16) . . . . ?
C52 C47 C48 C49 0.8(17) . . . . ?
C53 N5 C55 C56 -127.3(11) . . . . ?
C55 N5 C53 C52 178.9(9) . . . . ?
C55 N5 C53 C54 3.5(16) . . . . ?
C55 C56 C59 N6 68.4(15) . . . . ?
C57 C56 C59 N6 -177.5(12) . . . . ?
C58 C56 C59 N6 -58.2(18) . . . . ?
C60 N6 C59 C56 -160.2(12) . . . . ?
C61 N6 C59 C56 85.6(14) . . . . ?
C70 C71 C72 C73 -2(2) . . . . ?
C70 C75 C76 N7 -28(2) . . . . ?
C70 C75 C76 C77 152.0(12) . . . . ?
C71 C70 C75 C74 12.1(17) . . . . ?
C71 C70 C75 C76 -174.6(14) . . . . ?
C71 C72 C73 Br4 -172.0(10) . . . . ?
C71 C72 C73 C74 7(2) . . . . ?
C72 C73 C74 C75 -1(3) . . . . ?
C73 C74 C75 C70 -8(2) . . . . ?
C73 C74 C75 C76 178.7(16) . . . . ?
C74 C75 C76 N7 144.7(15) . . . . ?
C74 C75 C76 C77 -35(2) . . . . ?
C75 C70 C71 C72 -8(2) . . . . ?
C76 N7 C78 C79 119.8(17) . . . . ?
C78 N7 C76 C75 172.0(14) . . . . ?
C78 N7 C76 C77 -8(2) . . . . ?
C78 C79 C82 N8 -78.3(17) . . . . ?
C80 C79 C82 N8 176.6(14) . . . . ?
C81 C79 C82 N8 58(3) . . . . ?
C83 N8 C82 C79 173.9(13) . . . . ?
C84 N8 C82 C79 -87.2(19) . . . . ?
C93 C94 C95 C96 0.2(16) . . . . ?
C93 C98 C99 N9 21.5(15) . . . . ?
C93 C98 C99 C100 -155.6(10) . . . . ?
C94 C93 C98 C97 -4.3(13) . . . . ?
C94 C93 C98 C99 172.4(9) . . . . ?
C94 C95 C96 Br5 -178.8(8) . . . . ?
C94 C95 C96 C97 -0.9(17) . . . . ?
C95 C96 C97 C98 -1.2(19) . . . . ?
C96 C97 C98 C93 3.9(16) . . . . ?
C96 C97 C98 C99 -172.7(11) . . . . ?
C97 C98 C99 N9 -162.2(10) . . . . ?
C97 C98 C99 C100 20.8(14) . . . . ?
C98 C93 C94 C95 2.6(15) . . . . ?
C99 N9 C101 C102 -114.8(11) . . . . ?
C101 N9 C99 C98 -166.9(9) . . . . ?
C101 N9 C99 C100 10.2(14) . . . . ?
C101 C102 C105 N10 64.6(14) . . . . ?
C103 C102 C105 N10 176.2(11) . . . . ?
C104 C102 C105 N10 -63.8(14) . . . . ?
C106 N10 C105 C102 -163.7(10) . . . . ?
C107 N10 C105 C102 81.6(12) . . . . ?
C116 C117 C118 C119 7.4(19) . . . . ?
C116 C121 C122 N11 -32(2) . . . . ?
C116 C121 C122 C123 141.6(13) . . . . ?
C117 C116 C121 C120 8.5(16) . . . . ?
C117 C116 C121 C122 -168.7(12) . . . . ?
C117 C118 C119 Br6 -176.1(9) . . . . ?
C117 C118 C119 C120 2(2) . . . . ?
C118 C119 C120 C121 -6(2) . . . . ?
C119 C120 C121 C116 0(2) . . . . ?
C119 C120 C121 C122 177.1(14) . . . . ?
C120 C121 C122 N11 150.8(14) . . . . ?
C120 C121 C122 C123 -35.5(19) . . . . ?
C121 C116 C117 C118 -12.4(16) . . . . ?
C122 N11 C124 C125 121.3(13) . . . . ?
C124 N11 C122 C121 175.5(12) . . . . ?
C124 N11 C122 C123 2(2) . . . . ?
C124 C125 C128 N12 -73.1(17) . . . . ?
C124 C125 C1E N12 71(4) . . . . ?
C126 C125 C128 N12 177.8(14) . . . . ?
C126 C125 C1E N12 -83(4) . . . . ?
C127 C125 C128 N12 61(2) . . . . ?
C1D C125 C1E N12 162(3) . . . . ?
C129 N12 C128 C125 169.9(15) . . . . ?
C129 N12 C1E C125 65(5) . . . . ?
C130 N12 C128 C125 -95.1(16) . . . . ?
C130 N12 C1E C125 160(3) . . . . ?
C139 C140 C141 C142 -4.6(17) . . . . ?
C139 C144 C145 N13 37.1(17) . . . . ?
C139 C144 C145 C146 -140.1(10) . . . . ?
C140 C139 C144 C143 -12.0(15) . . . . ?
C140 C139 C144 C145 169.3(10) . . . . ?
C140 C141 C142 Br7 175.8(9) . . . . ?
C140 C141 C142 C143 -6.8(18) . . . . ?
C141 C142 C143 C144 8.6(17) . . . . ?
C142 C143 C144 C139 1.1(16) . . . . ?
C142 C143 C144 C145 179.8(10) . . . . ?
C143 C144 C145 N13 -141.5(12) . . . . ?
C143 C144 C145 C146 41.2(15) . . . . ?
C144 C139 C140 C141 13.7(15) . . . . ?
C145 N13 C147 C148 -119.1(12) . . . . ?
C147 N13 C145 C144 -177.7(10) . . . . ?
C147 N13 C145 C146 -0.8(18) . . . . ?
C147 C148 C151 N14 70.2(13) . . . . ?
C149 C148 C151 N14 -179.5(10) . . . . ?
C150 C148 C151 N14 -57.3(15) . . . . ?
C152 N14 C151 C148 -166.9(10) . . . . ?
C153 N14 C151 C148 78.5(12) . . . . ?
C162 C163 C164 C165 0.7(18) . . . . ?
C162 C167 C168 N15 -35.7(16) . . . . ?
C162 C167 C168 C169 149.3(11) . . . . ?
C163 C162 C167 C166 7.6(16) . . . . ?
C163 C162 C167 C168 -172.8(10) . . . . ?
C163 C164 C165 Br8 -178.8(9) . . . . ?
C163 C164 C165 C166 5.0(18) . . . . ?
C164 C165 C166 C167 -4.1(19) . . . . ?
C165 C166 C167 C162 -2.5(18) . . . . ?
C165 C166 C167 C168 177.9(11) . . . . ?
C166 C167 C168 N15 143.9(11) . . . . ?
C166 C167 C168 C169 -31.1(15) . . . . ?
C167 C162 C163 C164 -6.9(17) . . . . ?
C168 N15 C170 C171 115.9(11) . . . . ?
C170 N15 C168 C167 -178.5(9) . . . . ?
C170 N15 C168 C169 -4.0(16) . . . . ?
C170 C171 C1B N16 -67.4(18) . . . . ?
C172 C171 C1B N16 -179.9(16) . . . . ?
C173 C171 C1B N16 63(2) . . . . ?
C175 N16 C1B C171 161.6(16) . . . . ?
C176 N16 C1B C171 -82(2) . . . . ?
C35 C33 C36 N4 66.0(18) . . . . ?
C35A C33 C36A N4 155(2) . . . . ?

loop_
_platon_squeeze_void_nr
_platon_squeeze_void_average_x
_platon_squeeze_void_average_y
_platon_squeeze_void_average_z
_platon_squeeze_void_volume
_platon_squeeze_void_count_electrons
_platon_squeeze_void_content
1 0.000 0.000 0.000 89 3 '0.4 H2O'
2 0.309 0.476 0.050 13635 3463 '40 CH2Cl2,36 C6H14'
3 -0.011 0.903 0.467 24 3 '0.3 H2O'
4 0.010 0.097 0.533 24 3 '0.3 H2O'
5 0.500 0.500 0.500 85 3 '0.4 H2O'
6 0.489 0.596 0.967 24 2 '0.3 H2O'
7 0.510 0.403 0.033 24 2 '0.3 H2O'
